data_4314226
loop_
_publ_author_name
'Nathalie Laronze'
'J\'er\^ome Marrot'
'Gilbert Herv\'e'

_publ_contact_author
;
     Pr. G. Herv\'e
     Institut Lavoisier, IREM, UMR CNRS C 8637
     Universit\'e de Versailles Saint-Quentin-en-Yvelines
     45 Avenue des Etats Unis
     78035 Versailles cedex
     France
;
_publ_contact_author_email herve@chimie.uvsq.fr
_publ_contact_author_fax '(33) 1 39 25 43 81'
_publ_contact_author_phone '(33) 1 39 25 42 32'
_publ_section_title
;
 Cation-Directed Synthesis of Tungstosilicates. 1. Syntheses and
 Structures of K10A-\a-[SiW9O34].24H2O, of the Sandwich-Type Complex
 K10.75[Co(H2O)6]0.5[Co(H2O)4Cl]0.25A-\a-[K2{Co(H2O)2}3(SiW9O34)2].32H2O
 and of Cs15[K(SiW11O39)2].39H2O
;
_journal_name_full 'Inorganic Chemistry'
_journal_page_first 5857
_journal_page_last 5862
_journal_paper_doi 10.1021/ic0342752
_journal_volume 42
_journal_year 2003
_chemical_formula_sum 'Cl0.25 Co3.75 K12.5 O94.75 Si2 W18'
_chemical_formula_weight 5600.08
_chemical_name_systematic
;
?
;
_space_group_IT_number 2
_symmetry_cell_setting triclinic
_symmetry_space_group_name_Hall '-P 1'
_symmetry_space_group_name_H-M 'P -1'
_atom_sites_solution_hydrogens geom
_atom_sites_solution_primary direct
_atom_sites_solution_secondary difmap
_audit_creation_method SHELXL-97
_cell_angle_alpha 117.6840(10)
_cell_angle_beta 102.3260(10)
_cell_angle_gamma 97.0790(10)
_cell_formula_units_Z 4
_cell_length_a 18.0876(3)
_cell_length_b 23.7446(3)
_cell_length_c 24.40630(10)
_cell_measurement_reflns_used 17515
_cell_measurement_temperature 296(2)
_cell_volume 8763.4(2)
_computing_cell_refinement 'Bruker SMART'
_computing_data_collection 'Bruker SMART'
_computing_data_reduction 'Bruker SHELXTL'
_computing_molecular_graphics 'Bruker SHELXTL'
_computing_publication_material 'Bruker SHELXTL'
_computing_structure_refinement 'SHELXL-97 (Sheldrick, 1997)'
_computing_structure_solution 'SHELXS-97 (Sheldrick, 1990)'
_diffrn_ambient_temperature 296(2)
_diffrn_measured_fraction_theta_full 0.861
_diffrn_measured_fraction_theta_max 0.861
_diffrn_measurement_device_type 'CCD area detector'
_diffrn_measurement_method 'phi and omega scans'
_diffrn_radiation_monochromator graphite
_diffrn_radiation_source 'fine-focus sealed tube'
_diffrn_radiation_type MoK\a
_diffrn_radiation_wavelength 0.71073
_diffrn_reflns_av_R_equivalents 0.0842
_diffrn_reflns_av_sigmaI/netI 0.2350
_diffrn_reflns_limit_h_max 22
_diffrn_reflns_limit_h_min -24
_diffrn_reflns_limit_k_max 33
_diffrn_reflns_limit_k_min -22
_diffrn_reflns_limit_l_max 32
_diffrn_reflns_limit_l_min -32
_diffrn_reflns_number 64451
_diffrn_reflns_theta_full 30.34
_diffrn_reflns_theta_max 30.34
_diffrn_reflns_theta_min 0.99
_diffrn_standards_decay_% 0
_diffrn_standards_interval_count 0
_diffrn_standards_interval_time 0
_diffrn_standards_number 0
_exptl_absorpt_coefficient_mu 24.960
_exptl_absorpt_correction_T_max 0.6352
_exptl_absorpt_correction_T_min 0.0938
_exptl_absorpt_correction_type multi-scan
_exptl_crystal_colour colorless
_exptl_crystal_density_diffrn 4.245
_exptl_crystal_density_method 'not measured'
_exptl_crystal_description platelet
_exptl_crystal_F_000 9844
_exptl_crystal_size_max 0.18
_exptl_crystal_size_mid 0.04
_exptl_crystal_size_min 0.02
_refine_diff_density_max 3.422
_refine_diff_density_min -4.005
_refine_diff_density_rms 0.592
_refine_ls_extinction_method none
_refine_ls_goodness_of_fit_ref 0.927
_refine_ls_hydrogen_treatment mixed
_refine_ls_matrix_type full
_refine_ls_number_parameters 1456
_refine_ls_number_reflns 45407
_refine_ls_number_restraints 0
_refine_ls_restrained_S_all 0.927
_refine_ls_R_factor_all 0.1892
_refine_ls_R_factor_gt 0.0697
_refine_ls_shift/su_max 0.027
_refine_ls_shift/su_mean 0.001
_refine_ls_structure_factor_coef Fsqd
_refine_ls_weighting_details 'calc w=1/[\s^2^(Fo^2^)+(0.0128P)^2^+0.0000P] where P=(Fo^2^+2Fc^2^)/3'
_refine_ls_weighting_scheme calc
_refine_ls_wR_factor_gt 0.1122
_refine_ls_wR_factor_ref 0.1479
_reflns_number_gt 19962
_reflns_number_total 45407
_reflns_threshold_expression >2sigma(I)
_cod_data_source_file ic0342752si20030318_055959_2.cif
_cod_data_source_block 2
_cod_depositor_comments
;
The following automatic conversions were performed:

'_symmetry_cell_setting' value 'Triclinic' changed to 'triclinic'
according to the built-in table from CIF Core dictionary named
'cif_core.dic' version 2.4.1 from 2010-06-29.

Automatic conversion script
Id: cif_fix_values 1646 2011-03-28 12:23:43Z adriana 
;
_cod_original_cell_volume 8763.34(19)
_cod_original_formula_sum 'Cl0.25 Co3.75 K12.50 O94.75 Si2 W18'
_cod_database_code 4314226

loop_
_symmetry_equiv_pos_as_xyz
'x, y, z'
'-x, -y, -z'

loop_
_atom_site_label
_atom_site_type_symbol
_atom_site_fract_x
_atom_site_fract_y
_atom_site_fract_z
_atom_site_U_iso_or_equiv
_atom_site_adp_type
_atom_site_occupancy
_atom_site_symmetry_multiplicity
_atom_site_calc_flag
_atom_site_refinement_flags
_atom_site_disorder_assembly
_atom_site_disorder_group
W1 W -0.13281(2) 0.566652(17) 0.315270(17) 0.01931(12) Uani 1 1 d . . .
W2 W -0.19172(2) 0.716073(17) 0.335287(17) 0.01826(12) Uani 1 1 d . . .
W3 W -0.19398(2) 0.824390(16) 0.476673(16) 0.01601(11) Uani 1 1 d . . .
W4 W -0.14809(2) 0.798919(16) 0.616715(16) 0.01605(11) Uani 1 1 d . . .
W5 W -0.09953(2) 0.665141(17) 0.596749(16) 0.01707(12) Uani 1 1 d . . .
W6 W -0.09065(2) 0.540268(17) 0.436283(17) 0.01797(12) Uani 1 1 d . . .
W7 W -0.32804(2) 0.586310(17) 0.335431(17) 0.01926(12) Uani 1 1 d . . .
W8 W -0.28418(2) 0.560393(17) 0.460331(17) 0.01904(12) Uani 1 1 d . . .
W9 W -0.33452(2) 0.698102(17) 0.480665(17) 0.01777(12) Uani 1 1 d . . .
W10 W 0.22360(2) 0.696368(17) 0.384152(17) 0.01725(12) Uani 1 1 d . . .
W11 W 0.16170(2) 0.845320(16) 0.404673(16) 0.01542(11) Uani 1 1 d . . .
W12 W 0.16354(2) 0.958844(16) 0.546023(16) 0.01474(11) Uani 1 1 d . . .
W13 W 0.21734(2) 0.939078(17) 0.689456(16) 0.01598(11) Uani 1 1 d . . .
W14 W 0.26364(2) 0.805871(17) 0.670720(16) 0.01807(12) Uani 1 1 d . . .
W15 W 0.26496(2) 0.677798(16) 0.509181(17) 0.01854(12) Uani 1 1 d . . .
W16 W 0.37081(2) 0.856385(16) 0.472706(16) 0.01552(11) Uani 1 1 d . . .
W17 W 0.37100(2) 0.972644(16) 0.620855(16) 0.01608(11) Uani 1 1 d . . .
W18 W 0.42098(2) 0.835112(17) 0.601864(17) 0.01777(12) Uani 1 1 d . . .
W19 W -0.18335(3) 0.086146(18) -0.189411(17) 0.02341(13) Uani 1 1 d . . .
W20 W -0.21344(3) 0.226076(19) -0.165313(17) 0.02475(13) Uani 1 1 d . . .
W21 W -0.22245(3) 0.346992(18) -0.005192(18) 0.02480(13) Uani 1 1 d . . .
W22 W -0.20375(2) 0.312890(17) 0.109551(17) 0.01978(12) Uani 1 1 d . . .
W23 W -0.16870(2) 0.152710(17) 0.081065(16) 0.01713(12) Uani 1 1 d . . .
W24 W -0.16290(2) 0.044798(17) -0.060145(17) 0.01948(12) Uani 1 1 d . . .
W25 W -0.35784(3) 0.051630(19) -0.141581(18) 0.02524(14) Uani 1 1 d . . .
W26 W -0.38688(3) 0.19770(2) -0.113232(19) 0.02844(14) Uani 1 1 d . . .
W27 W -0.36558(2) 0.160147(19) 0.004550(18) 0.02438(13) Uani 1 1 d . . .
W28 W 0.18185(2) 0.206008(17) -0.100358(17) 0.01979(12) Uani 1 1 d . . .
W29 W 0.14954(3) 0.344103(17) -0.078244(17) 0.02184(13) Uani 1 1 d . . .
W30 W 0.13637(2) 0.465461(17) 0.081439(17) 0.02025(12) Uani 1 1 d . . .
W31 W 0.16181(2) 0.433534(17) 0.198081(17) 0.01868(12) Uani 1 1 d . . .
W32 W 0.20036(2) 0.275937(17) 0.172468(17) 0.01808(12) Uani 1 1 d . . .
W33 W 0.21021(2) 0.168660(17) 0.032717(17) 0.01831(12) Uani 1 1 d . . .
W34 W 0.36473(2) 0.293592(18) 0.039705(18) 0.02265(13) Uani 1 1 d . . .
W35 W 0.32964(2) 0.437534(18) 0.064271(18) 0.02344(13) Uani 1 1 d . . .
W36 W 0.35546(2) 0.404082(18) 0.184747(18) 0.02188(13) Uani 1 1 d . . .
Co1 Co -0.02096(7) 0.84974(5) 0.43590(5) 0.0181(4) Uani 1 1 d . . .
Co2 Co -0.03428(8) 0.40741(6) 0.11074(6) 0.0214(4) Uani 1 1 d . . .
Co3 Co 0.06855(8) 0.60400(6) 0.40048(5) 0.0196(4) Uani 1 1 d . . .
Co4 Co 0.02298(8) 0.14755(5) 0.05954(5) 0.0178(4) Uani 1 1 d . . .
Co5 Co -0.01794(8) 0.20869(6) -0.15230(6) 0.0244(4) Uani 1 1 d . . .
Co6 Co 0.06090(7) 0.81112(5) 0.66518(5) 0.0187(4) Uani 1 1 d . . .
Co7 Co -0.36117(8) -0.01510(6) -0.40902(6) 0.0250(4) Uani 1 1 d . . .
Co8 Co 0.4606(3) 0.5644(2) 0.0506(2) 0.122(2) Uani 0.50 1 d P . .
Si1 Si -0.15549(15) 0.68012(11) 0.46034(10) 0.0135(8) Uani 1 1 d . . .
Si2 Si 0.18723(16) 0.32075(11) 0.05376(11) 0.0158(8) Uani 1 1 d . . .
Si3 Si 0.22947(15) 0.82606(11) 0.53625(10) 0.0119(7) Uani 1 1 d . . .
Si4 Si -0.20689(16) 0.18978(11) -0.04236(11) 0.0168(8) Uani 1 1 d . . .
Cl1 Cl 0.4229(6) 0.6434(3) 0.1181(5) 0.126(5) Uani 0.50 1 d P . .
O1 O -0.1578(4) 0.5112(3) 0.2346(3) 0.0262(17) Uiso 1 1 d . . .
O2 O -0.0296(3) 0.5894(2) 0.3362(2) 0.0167(15) Uiso 1 1 d . . .
O3 O -0.1524(4) 0.6419(3) 0.3138(3) 0.0193(16) Uiso 1 1 d . . .
O4 O -0.1283(4) 0.5033(3) 0.3457(3) 0.0215(16) Uiso 1 1 d . . .
O5 O -0.2461(4) 0.5507(3) 0.3152(3) 0.0268(18) Uiso 1 1 d . . .
O6 O -0.1153(4) 0.6248(3) 0.4214(3) 0.0220(16) Uiso 1 1 d . . .
O7 O -0.2327(4) 0.7057(2) 0.2590(2) 0.0171(15) Uiso 1 1 d . . .
O8 O -0.0996(4) 0.7695(3) 0.3577(3) 0.0201(16) Uiso 1 1 d . . .
O9 O -0.2302(4) 0.7883(3) 0.3855(3) 0.0190(16) Uiso 1 1 d . . .
O10 O -0.2861(3) 0.6590(2) 0.3304(2) 0.0133(14) Uiso 1 1 d . . .
O11 O -0.1529(3) 0.7335(2) 0.4375(2) 0.0127(14) Uiso 1 1 d . . .
O12 O -0.2365(4) 0.8898(3) 0.5002(3) 0.0202(16) Uiso 1 1 d . . .
O13 O -0.1000(4) 0.8647(3) 0.4845(3) 0.0204(16) Uiso 1 1 d . . .
O14 O -0.1620(3) 0.8302(2) 0.5572(2) 0.0135(14) Uiso 1 1 d . . .
O15 O -0.1841(4) 0.8517(3) 0.6743(3) 0.0233(17) Uiso 1 1 d . . .
O16 O -0.0463(3) 0.8345(2) 0.6518(2) 0.0111(14) Uiso 1 1 d . . .
O17 O -0.1200(4) 0.7140(3) 0.5379(3) 0.0207(16) Uiso 1 1 d . . .
O18 O -0.0984(4) 0.6294(3) 0.6441(3) 0.0210(16) Uiso 1 1 d . . .
O19 O -0.0054(3) 0.7173(2) 0.6335(2) 0.0151(15) Uiso 1 1 d . . .
O20 O -0.1445(4) 0.7322(3) 0.6421(3) 0.0241(17) Uiso 1 1 d . . .
O21 O -0.0760(3) 0.6006(2) 0.5259(2) 0.0130(14) Uiso 1 1 d . . .
O22 O -0.2109(4) 0.6137(2) 0.5416(2) 0.0172(15) Uiso 1 1 d . . .
O23 O -0.0921(4) 0.4668(3) 0.4368(3) 0.0292(18) Uiso 1 1 d . . .
O24 O 0.0083(3) 0.5683(2) 0.4428(2) 0.0157(15) Uiso 1 1 d . . .
O25 O -0.2054(3) 0.5273(2) 0.4302(2) 0.0156(15) Uiso 1 1 d . . .
O26 O -0.4010(4) 0.5422(3) 0.2642(3) 0.0282(18) Uiso 1 1 d . . .
O27 O -0.3452(4) 0.5318(3) 0.3723(3) 0.0270(18) Uiso 1 1 d . . .
O28 O -0.3851(4) 0.6396(3) 0.3879(3) 0.0194(16) Uiso 1 1 d . . .
O29 O -0.2454(3) 0.6430(2) 0.4413(2) 0.0156(15) Uiso 1 1 d . . .
O30 O -0.3322(4) 0.5006(3) 0.4689(3) 0.0217(16) Uiso 1 1 d . . .
O31 O -0.3527(4) 0.6201(2) 0.4874(2) 0.0172(15) Uiso 1 1 d . . .
O32 O -0.4142(4) 0.7246(3) 0.5023(3) 0.0259(17) Uiso 1 1 d . . .
O33 O -0.2592(4) 0.7411(3) 0.5592(2) 0.0176(15) Uiso 1 1 d . . .
O34 O -0.2902(3) 0.7613(2) 0.4649(2) 0.0150(15) Uiso 1 1 d . . .
O35 O 0.2429(4) 0.6623(3) 0.3140(3) 0.0196(16) Uiso 1 1 d . . .
O36 O 0.1321(4) 0.6440(2) 0.3641(2) 0.0165(15) Uiso 1 1 d . . .
O37 O 0.1756(3) 0.7601(2) 0.3766(2) 0.0155(15) Uiso 1 1 d . . .
O38 O 0.1747(3) 0.9388(2) 0.4638(2) 0.0141(14) Uiso 1 1 d . . .
O39 O 0.2802(4) 0.8723(2) 0.4394(2) 0.0176(15) Uiso 1 1 d . . .
O40 O 0.1772(3) 0.8574(2) 0.5031(2) 0.0135(14) Uiso 1 1 d . . .
O41 O 0.1678(3) 1.0397(2) 0.5759(2) 0.0154(15) Uiso 1 1 d . . .
O42 O 0.0616(4) 0.9231(3) 0.5150(3) 0.0187(16) Uiso 1 1 d . . .
O43 O 0.1708(4) 0.9577(3) 0.6233(3) 0.0194(16) Uiso 1 1 d . . .
O44 O 0.2798(3) 0.9799(2) 0.5749(2) 0.0123(14) Uiso 1 1 d . . .
O45 O 0.2377(4) 1.0122(3) 0.7572(3) 0.0293(18) Uiso 1 1 d . . .
O46 O 0.1272(3) 0.9012(2) 0.6884(2) 0.0146(15) Uiso 1 1 d . . .
O47 O 0.2770(4) 0.8967(3) 0.7280(3) 0.0191(16) Uiso 1 1 d . . .
O48 O 0.3206(4) 0.9655(3) 0.6754(3) 0.0189(16) Uiso 1 1 d . . .
O49 O 0.2128(3) 0.8403(2) 0.6037(2) 0.0152(15) Uiso 1 1 d . . .
O50 O 0.3175(4) 0.7909(3) 0.7269(3) 0.0317(19) Uiso 1 1 d . . .
O51 O 0.1670(4) 0.7816(3) 0.6702(3) 0.0232(17) Uiso 1 1 d . . .
O52 O 0.2553(3) 0.7281(2) 0.5922(2) 0.0152(15) Uiso 1 1 d . . .
O53 O 0.3684(4) 0.8411(2) 0.6592(2) 0.0179(15) Uiso 1 1 d . . .
O54 O 0.3139(4) 0.6260(3) 0.5226(3) 0.037(2) Uiso 1 1 d . . .
O55 O 0.1671(4) 0.6295(3) 0.4761(3) 0.0249(17) Uiso 1 1 d . . .
O56 O 0.2793(3) 0.6586(2) 0.4284(2) 0.0153(15) Uiso 1 1 d . . .
O57 O 0.3662(4) 0.7495(3) 0.5461(3) 0.0231(17) Uiso 1 1 d . . .
O58 O 0.2149(3) 0.7487(2) 0.4887(2) 0.0131(14) Uiso 1 1 d . . .
O59 O 0.4291(3) 0.8650(2) 0.4277(2) 0.0158(15) Uiso 1 1 d . . .
O60 O 0.3218(4) 0.7669(3) 0.4260(3) 0.0222(16) Uiso 1 1 d . . .
O61 O 0.4464(4) 0.8403(3) 0.5294(3) 0.0208(16) Uiso 1 1 d . . .
O62 O 0.4033(3) 0.9484(2) 0.5417(2) 0.0158(15) Uiso 1 1 d . . .
O63 O 0.3211(4) 0.8623(3) 0.5530(3) 0.0226(17) Uiso 1 1 d . . .
O64 O 0.4256(4) 1.0540(3) 0.6685(3) 0.0216(16) Uiso 1 1 d . . .
O65 O 0.4489(4) 0.9317(3) 0.6442(2) 0.0182(15) Uiso 1 1 d . . .
O66 O 0.5098(4) 0.8289(3) 0.6362(3) 0.0201(16) Uiso 1 1 d . . .
O67 O -0.1964(4) 0.0143(3) -0.2611(3) 0.0283(18) Uiso 1 1 d . . .
O68 O -0.0858(4) 0.1242(3) -0.1712(3) 0.0290(18) Uiso 1 1 d . . .
O69 O -0.1574(4) 0.0571(3) -0.1295(3) 0.0220(16) Uiso 1 1 d . . .
O70 O -0.2277(4) 0.1368(3) -0.2248(3) 0.0259(17) Uiso 1 1 d . . .
O71 O -0.2943(4) 0.0579(3) -0.1886(3) 0.0277(18) Uiso 1 1 d . . .
O72 O -0.1812(4) 0.1803(3) -0.1044(2) 0.0179(15) Uiso 1 1 d . . .
O73 O 0.3792(13) 0.5635(9) -0.0211(9) 0.095(7) Uiso 0.50 1 d P . .
O74 O -0.2503(4) 0.2512(3) -0.2200(3) 0.0241(17) Uiso 1 1 d . . .
O75 O -0.1120(4) 0.2466(3) -0.1554(3) 0.0310(19) Uiso 1 1 d . . .
O76 O -0.2071(4) 0.3015(3) -0.0873(3) 0.0212(16) Uiso 1 1 d . . .
O77 O -0.3197(4) 0.1942(3) -0.1637(3) 0.0289(18) Uiso 1 1 d . . .
O78 O -0.2579(5) 0.4116(3) -0.0076(3) 0.044(2) Uiso 1 1 d . . .
O79 O -0.1229(4) 0.3885(3) 0.0370(3) 0.0253(17) Uiso 1 1 d . . .
O80 O -0.2470(4) 0.3619(3) 0.0717(3) 0.035(2) Uiso 1 1 d . . .
O81 O -0.3267(4) 0.2827(3) -0.0486(3) 0.0288(18) Uiso 1 1 d . . .
O82 O -0.1886(4) 0.2667(2) 0.0117(2) 0.0179(15) Uiso 1 1 d . . .
O83 O -0.2272(4) 0.3477(3) 0.1812(3) 0.0273(18) Uiso 1 1 d . . .
O84 O -0.1054(4) 0.3603(3) 0.1388(2) 0.0185(16) Uiso 1 1 d . . .
O85 O -0.1708(4) 0.2417(3) 0.1136(3) 0.0202(16) Uiso 1 1 d . . .
O86 O -0.3096(4) 0.2468(3) 0.0590(3) 0.0245(17) Uiso 1 1 d . . .
O87 O -0.1861(4) 0.1444(3) 0.1429(3) 0.0209(16) Uiso 1 1 d . . .
O88 O -0.0664(4) 0.1668(3) 0.1021(3) 0.0203(16) Uiso 1 1 d . . .
O89 O -0.1854(3) 0.0614(2) 0.0179(2) 0.0083(13) Uiso 1 1 d . . .
O90 O -0.2852(4) 0.1333(3) 0.0391(3) 0.0221(16) Uiso 1 1 d . . .
O91 O -0.1637(3) 0.1509(2) -0.0107(2) 0.0155(15) Uiso 1 1 d . . .
O92 O -0.1747(4) -0.0394(2) -0.0951(2) 0.0178(15) Uiso 1 1 d . . .
O93 O -0.0594(3) 0.0729(2) -0.0227(2) 0.0157(15) Uiso 1 1 d . . .
O94 O -0.2792(4) 0.0349(3) -0.0959(3) 0.0247(17) Uiso 1 1 d . . .
O95 O -0.4158(5) -0.0264(3) -0.1958(3) 0.045(2) Uiso 1 1 d . . .
O96 O -0.4017(4) 0.0735(3) -0.0714(3) 0.0243(17) Uiso 1 1 d . . .
O97 O -0.4214(4) 0.1024(3) -0.1646(3) 0.036(2) Uiso 1 1 d . . .
O98 O -0.2983(4) 0.1597(2) -0.0652(2) 0.0174(15) Uiso 1 1 d . . .
O99 O -0.4665(4) 0.2133(3) -0.1507(3) 0.042(2) Uiso 1 1 d . . .
O100 O -0.4259(4) 0.1876(3) -0.0510(3) 0.0248(17) Uiso 1 1 d . . .
O101 O -0.4318(4) 0.1535(3) 0.0443(3) 0.0318(19) Uiso 1 1 d . . .
O102 O 0.2144(4) 0.1520(3) -0.1592(3) 0.0306(19) Uiso 1 1 d . . .
O103 O 0.0804(4) 0.1757(3) -0.1378(3) 0.0199(16) Uiso 1 1 d . . .
O104 O 0.1853(3) 0.1710(2) -0.0460(2) 0.0155(15) Uiso 1 1 d . . .
O105 O 0.1893(4) 0.2707(3) -0.1253(3) 0.0186(16) Uiso 1 1 d . . .
O106 O 0.2934(4) 0.2575(2) -0.0405(2) 0.0167(15) Uiso 1 1 d . . .
O107 O 0.1559(4) 0.2910(2) -0.0232(2) 0.0172(15) Uiso 1 1 d . . .
O108 O 0.0555(4) 0.2995(3) -0.1194(3) 0.0252(17) Uiso 1 1 d . . .
O109 O 0.1578(4) 0.3854(3) -0.1199(3) 0.039(2) Uiso 1 1 d . . .
O110 O 0.1259(4) 0.4085(3) -0.0065(3) 0.0179(15) Uiso 1 1 d . . .
O111 O 0.2621(4) 0.3894(2) -0.0180(2) 0.0180(15) Uiso 1 1 d . . .
O112 O 0.0395(4) 0.4444(3) 0.0744(3) 0.0194(16) Uiso 1 1 d . . .
O113 O 0.1443(4) 0.5390(3) 0.0808(3) 0.0314(19) Uiso 1 1 d . . .
O114 O 0.1695(4) 0.4993(3) 0.1731(2) 0.0184(16) Uiso 1 1 d . . .
O115 O 0.2536(4) 0.4743(3) 0.0942(3) 0.0203(16) Uiso 1 1 d . . .
O116 O 0.1467(3) 0.3776(2) 0.0920(2) 0.0148(15) Uiso 1 1 d . . .
O117 O 0.1857(4) 0.4870(3) 0.2795(3) 0.0271(18) Uiso 1 1 d . . .
O118 O 0.1656(4) 0.3534(3) 0.1950(3) 0.0214(16) Uiso 1 1 d . . .
O119 O 0.2736(4) 0.4420(3) 0.2023(3) 0.0200(16) Uiso 1 1 d . . .
O120 O 0.2303(4) 0.2792(3) 0.2445(3) 0.0205(16) Uiso 1 1 d . . .
O121 O 0.1024(3) 0.2249(2) 0.1427(2) 0.0161(15) Uiso 1 1 d . . .
O122 O 0.3010(4) 0.3324(3) 0.1861(3) 0.0215(16) Uiso 1 1 d . . .
O123 O 0.1737(3) 0.2636(2) 0.0722(2) 0.0091(13) Uiso 1 1 d . . .
O124 O 0.2486(4) 0.1025(3) 0.0090(3) 0.0214(16) Uiso 1 1 d . . .
O125 O 0.1130(4) 0.1309(3) 0.0189(3) 0.0190(16) Uiso 1 1 d . . .
O126 O 0.2372(4) 0.2032(3) 0.1255(3) 0.0208(16) Uiso 1 1 d . . .
O127 O 0.3109(4) 0.2292(3) 0.0510(3) 0.0219(16) Uiso 1 1 d . . .
O128 O 0.3951(3) 0.3742(2) 0.0388(2) 0.0129(14) Uiso 1 1 d . . .
O129 O 0.4125(4) 0.3478(3) 0.1339(3) 0.0254(17) Uiso 1 1 d . . .
O130 O 0.2785(4) 0.3533(2) 0.0774(2) 0.0171(15) Uiso 1 1 d . . .
O131 O 0.3867(4) 0.5002(3) 0.0621(3) 0.0329(19) Uiso 1 1 d . . .
O132 O 0.3842(4) 0.4609(3) 0.1525(3) 0.0256(17) Uiso 1 1 d . . .
O133 O 0.4265(4) 0.4451(3) 0.2609(3) 0.0260(17) Uiso 1 1 d . . .
O134 O 0.1618(4) 0.8483(3) 0.3358(3) 0.0210(16) Uiso 1 1 d . . .
O135 O 0.0605(4) 0.8235(3) 0.3929(3) 0.0203(16) Uiso 1 1 d . . .
O136 O 0.0578(4) 0.4124(3) 0.1735(3) 0.0204(16) Uiso 1 1 d . . .
O137 O -0.3297(4) -0.0151(3) -0.4870(3) 0.0296(18) Uiso 1 1 d . . .
O138 O -0.2616(4) -0.0463(3) -0.3865(3) 0.0258(17) Uiso 1 1 d . . .
O139 O -0.4565(4) 0.0192(3) -0.4269(3) 0.0338(19) Uiso 1 1 d . . .
O140 O -0.3074(4) 0.0855(3) -0.3482(3) 0.0284(18) Uiso 1 1 d . . .
O141 O -0.3943(5) -0.0176(3) -0.3294(3) 0.048(2) Uiso 1 1 d . . .
O142 O -0.4146(4) -0.1139(3) -0.4674(3) 0.0305(19) Uiso 1 1 d . . .
O143 O -0.0489(4) 0.9087(3) 0.3973(3) 0.0277(18) Uiso 1 1 d . . .
O144 O 0.0675(4) 0.8467(3) 0.7602(3) 0.0273(18) Uiso 1 1 d . . .
O145 O 0.0881(4) 0.5120(3) 0.3479(3) 0.0280(18) Uiso 1 1 d . . .
O146 O -0.0557(4) 0.4961(3) 0.1653(3) 0.0287(18) Uiso 1 1 d . . .
O147 O 0.0470(4) 0.0847(3) 0.0938(3) 0.0237(17) Uiso 1 1 d . . .
O148 O -0.0249(5) 0.1640(3) -0.2523(3) 0.051(2) Uiso 1 1 d . . .
O149 O 0.4446(4) 0.2647(3) 0.0227(3) 0.0321(19) Uiso 1 1 d . . .
O150 O 0.0536(6) 0.7040(4) 0.4535(4) 0.090(4) Uiso 1 1 d . . .
O151 O 0.0457(5) 0.7861(4) 0.5688(4) 0.066(3) Uiso 1 1 d . . .
O152 O 0.0034(6) 0.2148(4) 0.0311(4) 0.094(4) Uiso 1 1 d . . .
O153 O -0.0111(8) 0.2600(6) -0.0429(6) 0.152(6) Uiso 1 1 d . . .
O154 O -0.0095(18) 0.7752(12) 0.4637(12) 0.161(12) Uiso 0.50 1 d P . .
O155 O -0.0196(11) 0.3107(8) 0.0414(7) 0.066(6) Uiso 0.50 1 d P . .
O156 O 0.5374(11) 0.6380(8) 0.0493(8) 0.077(6) Uiso 0.50 1 d P . .
O157 O 0.6215(19) 0.5946(14) 0.1693(13) 0.179(13) Uiso 0.50 1 d P . .
O1W O -0.4996(5) 0.4618(3) 0.6077(3) 0.057(3) Uiso 1 1 d . . .
O2W O -0.3478(5) 0.4397(3) 0.6505(3) 0.054(2) Uiso 1 1 d . . .
O3W O 0.6940(5) 0.9148(4) 0.7436(4) 0.069(3) Uiso 1 1 d . . .
O4W O 0.4110(5) 1.1981(4) 0.5922(4) 0.063(3) Uiso 1 1 d . . .
O5W O 0.6253(9) 0.3510(7) 0.3528(7) 0.049(5) Uiso 0.50 1 d P . .
O6W O 0.0771(5) 0.6984(4) 0.7341(4) 0.064(3) Uiso 1 1 d . . .
O7W O 0.1093(6) -0.0030(4) -0.1833(4) 0.074(3) Uiso 1 1 d . . .
O8W O -0.3025(6) 0.0439(4) 0.1265(4) 0.081(3) Uiso 1 1 d . . .
O9W O 0.0552(11) 0.0513(8) -0.2758(8) 0.071(6) Uiso 0.50 1 d P . .
O10W O -0.3980(7) 0.2210(5) -0.2966(5) 0.124(5) Uiso 1 1 d . . .
O11W O -0.2491(6) 0.5597(4) 0.6330(4) 0.093(4) Uiso 1 1 d . . .
O12W O -0.0355(6) 0.6926(4) 0.2486(4) 0.083(3) Uiso 1 1 d . . .
O13W O 0.2319(6) 0.6362(4) 0.6541(4) 0.094(4) Uiso 1 1 d . . .
O14W O -0.3053(10) 0.4647(7) 0.1538(7) 0.191(7) Uiso 1 1 d . . .
O15W O 0.4677(10) 0.5912(7) 0.2942(7) 0.187(7) Uiso 1 1 d . . .
O16W O 0.6174(8) 0.7618(5) 0.6758(5) 0.126(5) Uiso 1 1 d . . .
O17W O -0.3441(7) -0.1175(5) -0.1498(5) 0.116(4) Uiso 1 1 d . . .
O18W O 0.5867(8) 0.6725(6) 0.7131(6) 0.141(5) Uiso 1 1 d . . .
O19W O 0.4826(9) 0.6594(6) 0.5387(6) 0.155(6) Uiso 1 1 d . . .
O20W O 0.3912(9) 0.7423(6) 0.8283(6) 0.169(6) Uiso 1 1 d . . .
O21W O -0.0802(4) 0.9966(3) 0.5739(3) 0.0330(19) Uiso 1 1 d . . .
O22W O 0.0353(5) 0.6049(3) 0.1013(3) 0.053(2) Uiso 1 1 d . . .
O23W O -0.0522(4) 0.4223(3) 0.2728(3) 0.0258(17) Uiso 1 1 d . . .
O24W O 0.2984(4) 0.6210(3) 0.1415(3) 0.035(2) Uiso 1 1 d . . .
O25W O 0.0772(4) 0.5814(3) 0.2333(3) 0.0314(19) Uiso 1 1 d . . .
O26W O 0.0907(4) -0.0013(3) -0.0656(3) 0.0330(19) Uiso 1 1 d . . .
O27W O -0.0623(8) -0.0485(5) -0.2121(5) 0.128(5) Uiso 1 1 d . . .
O28W O -0.4170(8) -0.1298(5) -0.0288(5) 0.129(5) Uiso 1 1 d . . .
O29W O -0.508(2) -0.0178(15) -0.0612(14) 0.202(15) Uiso 0.50 1 d P . .
O30W O 0.4107(12) 0.3360(9) 0.7546(9) 0.088(7) Uiso 0.50 1 d P . .
O31W O 0.4701(14) 0.6870(10) 0.3302(10) 0.118(9) Uiso 0.50 1 d P . .
O32W O 0.4372(12) 1.2169(8) 0.7385(8) 0.078(6) Uiso 0.50 1 d P . .
O33W O -0.4537(14) 0.5749(10) 0.5667(10) 0.110(8) Uiso 0.50 1 d P . .
O34W O -0.4414(14) 0.3712(10) 0.2191(10) 0.116(9) Uiso 0.50 1 d P . .
O35W O 0.4183(12) 0.1063(8) -0.0963(8) 0.081(7) Uiso 0.50 1 d P . .
O36W O 0.6661(10) 0.6748(7) 0.1266(7) 0.200(7) Uiso 1 1 d . . .
O37W O 0.4117(8) 1.0820(6) 0.7935(6) 0.032(4) Uiso 0.50 1 d P . .
O38W O 0.3720(9) 1.1054(6) 0.7743(6) 0.044(4) Uiso 0.50 1 d P . .
O39W O 0.1818(12) 0.1020(8) -0.2858(8) 0.084(7) Uiso 0.50 1 d P . .
O40W O 0.2473(12) 0.1219(8) -0.2819(8) 0.080(7) Uiso 0.50 1 d P . .
O41W O 0.5347(15) 0.5100(12) 0.0250(11) 0.131(10) Uiso 0.50 1 d P . .
O42W O -0.0664(5) -0.1929(3) -0.2286(3) 0.049(2) Uiso 1 1 d . . .
K1 K 0.00451(14) 0.91946(10) 0.61162(10) 0.0344(8) Uani 1 1 d . . .
K2 K 0.09517(14) 0.65328(10) 0.57173(10) 0.0335(8) Uani 1 1 d . . .
K3 K -0.0930(2) 0.50840(11) 0.05536(11) 0.0540(11) Uani 1 1 d . . .
K4 K 0.4304(3) 0.9653(2) 0.7751(2) 0.159(2) Uiso 1 1 d . . .
K5 K 0.4348(2) 0.70022(18) 0.4389(2) 0.1049(19) Uani 1 1 d . . .
K6 K 0.01584(15) 0.08094(10) -0.11089(10) 0.0366(8) Uani 1 1 d . . .
K7 K 0.00206(15) 0.30187(10) 0.17856(11) 0.0402(9) Uani 1 1 d . . .
K8 K 0.65813(15) 0.84224(11) 0.61514(11) 0.0434(9) Uani 1 1 d . . .
K9 K 0.70223(16) 0.66896(13) 0.62337(11) 0.0480(10) Uani 1 1 d . . .
K10 K 0.22844(17) 0.74390(11) 0.77751(11) 0.0502(9) Uani 1 1 d . . .
K11 K 0.31924(16) 1.12036(11) 0.61996(12) 0.0503(10) Uani 1 1 d . . .
K12 K 0.11221(18) 0.70000(11) 0.23762(11) 0.0505(10) Uani 1 1 d . . .
K13 K 0.26482(19) 0.06986(14) -0.11345(12) 0.0645(12) Uani 1 1 d . . .
K14 K 0.8411(2) 0.49388(11) 0.54351(12) 0.0680(13) Uani 1 1 d . . .
K15 K -0.41965(19) 0.11141(17) -0.28135(15) 0.0836(16) Uani 1 1 d . . .
K16 K 0.3171(2) 0.57624(15) 0.22980(16) 0.0825(15) Uani 1 1 d . . .
K17 K -0.3385(2) -0.01162(15) -0.01871(15) 0.0821(14) Uani 1 1 d . . .
K18 K -0.2882(2) 0.42391(14) 0.27556(17) 0.0839(15) Uani 1 1 d . . .
K19 K 0.1149(2) 0.19922(17) -0.26167(14) 0.1016(15) Uani 1 1 d . . .
K20 K -0.2067(3) -0.14488(16) -0.21277(15) 0.121(2) Uani 1 1 d . . .
K21 K -0.3879(3) 0.4686(2) 0.5454(2) 0.149(2) Uani 1 1 d . . .
K22 K 0.6866(6) 0.5281(4) 0.0699(4) 0.124(3) Uiso 0.50 1 d P . .
K23 K 0.6074(5) 0.7845(4) 0.1209(4) 0.277(4) Uiso 1 1 d . . .
K24 K 0.4108(5) 0.2331(4) 0.1663(3) 0.254(4) Uiso 1 1 d . . .
K25 K 0.5397(7) 0.4259(5) 0.3372(5) 0.158(4) Uiso 0.50 1 d P . .
K26 K -0.4064(3) 0.3272(2) 0.0487(2) 0.0353(16) Uani 0.50 1 d P . .
K27 K -0.4561(4) 0.4511(4) 0.1390(3) 0.086(3) Uani 0.50 1 d P . .

loop_
_atom_site_aniso_label
_atom_site_aniso_U_11
_atom_site_aniso_U_22
_atom_site_aniso_U_33
_atom_site_aniso_U_23
_atom_site_aniso_U_13
_atom_site_aniso_U_12
W1 0.0190(2) 0.02167(15) 0.01932(15) 0.01060(12) 0.00847(14) 0.00648(15)
W2 0.0177(2) 0.02117(15) 0.01855(14) 0.01197(11) 0.00593(14) 0.00485(14)
W3 0.01374(19) 0.01786(14) 0.01964(14) 0.01169(11) 0.00559(13) 0.00451(13)
W4 0.01398(19) 0.01982(15) 0.01688(14) 0.01102(11) 0.00530(13) 0.00436(14)
W5 0.01642(19) 0.01988(15) 0.01838(14) 0.01232(11) 0.00581(13) 0.00414(14)
W6 0.0180(2) 0.01815(14) 0.02210(15) 0.01219(11) 0.00858(14) 0.00620(14)
W7 0.0136(2) 0.02280(16) 0.01977(15) 0.01076(12) 0.00356(14) 0.00227(15)
W8 0.0158(2) 0.02004(15) 0.02340(15) 0.01284(12) 0.00703(14) 0.00212(14)
W9 0.01131(19) 0.02177(15) 0.02242(15) 0.01258(12) 0.00603(13) 0.00404(14)
W10 0.01731(19) 0.01741(14) 0.01900(14) 0.01015(11) 0.00724(13) 0.00411(14)
W11 0.01217(18) 0.01980(15) 0.01662(14) 0.01068(11) 0.00492(13) 0.00478(13)
W12 0.01176(18) 0.01694(14) 0.01767(14) 0.01015(11) 0.00497(13) 0.00406(13)
W13 0.01517(19) 0.02023(15) 0.01541(14) 0.01089(11) 0.00598(13) 0.00387(14)
W14 0.01551(19) 0.02525(15) 0.02162(14) 0.01696(11) 0.00794(13) 0.00663(14)
W15 0.0175(2) 0.02008(14) 0.02528(15) 0.01585(11) 0.00806(14) 0.00757(14)
W16 0.01135(18) 0.02084(14) 0.01866(14) 0.01300(11) 0.00557(13) 0.00392(13)
W17 0.01147(19) 0.01990(15) 0.01924(14) 0.01213(11) 0.00467(13) 0.00251(14)
W18 0.01160(19) 0.02526(15) 0.02277(14) 0.01685(11) 0.00530(13) 0.00565(14)
W19 0.0205(2) 0.03001(17) 0.01851(15) 0.01308(12) 0.00428(14) 0.00203(16)
W20 0.0209(2) 0.03647(17) 0.02382(15) 0.02153(12) 0.00556(15) 0.00607(16)
W21 0.0261(2) 0.02932(16) 0.02731(16) 0.02018(12) 0.00810(15) 0.01005(16)
W22 0.0179(2) 0.02491(15) 0.02290(15) 0.01543(12) 0.00888(14) 0.00766(14)
W23 0.01426(19) 0.02211(15) 0.01902(14) 0.01343(11) 0.00544(13) 0.00448(14)
W24 0.0159(2) 0.02167(16) 0.02049(15) 0.01138(12) 0.00424(14) 0.00300(15)
W25 0.0139(2) 0.03362(18) 0.02592(17) 0.01633(13) 0.00210(15) 0.00048(16)
W26 0.0156(2) 0.04486(19) 0.03317(17) 0.02735(13) 0.00452(15) 0.00839(16)
W27 0.0123(2) 0.03660(18) 0.02967(16) 0.02123(13) 0.00674(14) 0.00479(16)
W28 0.0237(2) 0.01960(15) 0.01871(15) 0.00987(12) 0.01059(14) 0.00648(15)
W29 0.0256(2) 0.02360(16) 0.02248(15) 0.01545(12) 0.00973(14) 0.00641(15)
W30 0.0229(2) 0.02212(15) 0.02485(15) 0.01579(11) 0.01356(14) 0.00825(14)
W31 0.0190(2) 0.01991(15) 0.01964(14) 0.01057(11) 0.00944(13) 0.00484(14)
W32 0.0159(2) 0.02146(15) 0.01854(14) 0.01163(11) 0.00608(13) 0.00276(14)
W33 0.01603(19) 0.01994(15) 0.02144(15) 0.01140(12) 0.00780(14) 0.00524(14)
W34 0.0150(2) 0.02559(17) 0.02824(16) 0.01269(13) 0.01083(14) 0.00488(15)
W35 0.0199(2) 0.02352(16) 0.03046(16) 0.01493(12) 0.01304(14) 0.00270(15)
W36 0.0145(2) 0.02401(17) 0.02401(16) 0.01066(13) 0.00539(14) 0.00189(15)
Co1 0.0118(6) 0.0260(5) 0.0237(5) 0.0173(4) 0.0068(4) 0.0060(5)
Co2 0.0190(7) 0.0246(5) 0.0264(5) 0.0161(4) 0.0101(5) 0.0056(5)
Co3 0.0166(6) 0.0219(5) 0.0229(5) 0.0112(4) 0.0109(5) 0.0053(5)
Co4 0.0125(6) 0.0225(5) 0.0213(5) 0.0140(4) 0.0038(5) 0.0039(5)
Co5 0.0195(7) 0.0317(6) 0.0278(5) 0.0203(4) 0.0075(5) 0.0030(5)
Co6 0.0125(6) 0.0248(5) 0.0233(5) 0.0157(4) 0.0056(5) 0.0045(5)
Co7 0.0172(7) 0.0352(6) 0.0309(5) 0.0218(4) 0.0105(5) 0.0067(5)
Co8 0.137(4) 0.138(3) 0.159(3) 0.093(2) 0.109(2) 0.066(3)
Si1 0.0184(13) 0.0140(10) 0.0112(9) 0.0065(7) 0.0088(9) 0.0059(9)
Si2 0.0202(14) 0.0186(10) 0.0109(9) 0.0093(7) 0.0035(9) 0.0065(10)
Si3 0.0127(13) 0.0168(10) 0.0060(9) 0.0059(7) 0.0016(8) 0.0046(9)
Si4 0.0132(13) 0.0238(10) 0.0152(10) 0.0127(8) 0.0012(9) 0.0035(10)
Cl1 0.170(8) 0.041(4) 0.179(7) 0.043(4) 0.099(6) 0.040(5)
K1 0.0290(13) 0.0505(10) 0.0370(9) 0.0317(7) 0.0119(9) 0.0105(10)
K2 0.0294(13) 0.0290(10) 0.0362(10) 0.0101(8) 0.0169(9) 0.0031(10)
K3 0.105(2) 0.0293(10) 0.0336(10) 0.0217(8) 0.0173(13) 0.0179(13)
K5 0.064(2) 0.109(2) 0.120(3) 0.044(2) 0.013(2) 0.0393(19)
K6 0.0346(14) 0.0424(10) 0.0410(10) 0.0286(8) 0.0111(9) 0.0070(10)
K7 0.0298(13) 0.0358(10) 0.0657(12) 0.0314(8) 0.0192(10) 0.0112(9)
K8 0.0376(14) 0.0489(12) 0.0513(12) 0.0276(9) 0.0169(11) 0.0204(10)
K9 0.0414(16) 0.0634(14) 0.0381(12) 0.0221(10) 0.0149(11) 0.0200(12)
K10 0.0732(17) 0.0441(11) 0.0593(11) 0.0350(8) 0.0438(10) 0.0218(12)
K11 0.0375(16) 0.0414(10) 0.0813(14) 0.0433(9) 0.0071(12) 0.0093(11)
K12 0.076(2) 0.0437(12) 0.0306(10) 0.0209(8) 0.0184(11) -0.0004(13)
K13 0.094(2) 0.0750(15) 0.0431(12) 0.0304(11) 0.0359(13) 0.0544(14)
K14 0.131(3) 0.0341(10) 0.0554(12) 0.0352(8) 0.0266(15) 0.0270(14)
K15 0.0391(19) 0.092(2) 0.0501(17) -0.0141(17) 0.0179(14) -0.0079(18)
K16 0.084(3) 0.0708(18) 0.0811(19) 0.0335(14) 0.0219(18) 0.0084(18)
K17 0.050(2) 0.0917(17) 0.1098(19) 0.0681(13) 0.0044(16) -0.0026(16)
K18 0.054(2) 0.0591(16) 0.139(2) 0.0440(16) 0.0400(18) 0.0245(14)
K19 0.088(3) 0.134(2) 0.0554(14) 0.0503(12) 0.0074(15) -0.0453(19)
K20 0.254(5) 0.0725(18) 0.0542(17) 0.0308(14) 0.057(2) 0.087(2)
K21 0.135(4) 0.196(3) 0.192(3) 0.137(2) 0.085(2) 0.069(3)
K26 0.005(2) 0.044(2) 0.052(2) 0.0221(17) 0.0091(17) -0.0042(18)
K27 0.013(3) 0.107(5) 0.052(4) -0.014(4) -0.010(3) -0.003(3)

loop_
_atom_type_symbol
_atom_type_description
_atom_type_scat_dispersion_real
_atom_type_scat_dispersion_imag
_atom_type_scat_source
O O 0.0106 0.0060 'International Tables Vol C Tables 4.2.6.8 and 6.1.1.4'
Si Si 0.0817 0.0704 'International Tables Vol C Tables 4.2.6.8 and 6.1.1.4'
K K 0.2009 0.2494 'International Tables Vol C Tables 4.2.6.8 and 6.1.1.4'
Co Co 0.3494 0.9721 'International Tables Vol C Tables 4.2.6.8 and 6.1.1.4'
W W -0.8490 6.8722 'International Tables Vol C Tables 4.2.6.8 and 6.1.1.4'
Cl Cl 0.1484 0.1585 'International Tables Vol C Tables 4.2.6.8 and 6.1.1.4'

loop_
_geom_angle_atom_site_label_1
_geom_angle_atom_site_label_2
_geom_angle_atom_site_label_3
_geom_angle
_geom_angle_site_symmetry_1
_geom_angle_site_symmetry_3
_geom_angle_publ_flag
O1 W1 O2 101.3(3) . . ?
O1 W1 O3 101.2(3) . . ?
O2 W1 O3 98.0(3) . . ?
O1 W1 O4 97.0(3) . . ?
O2 W1 O4 91.2(3) . . ?
O3 W1 O4 157.5(3) . . ?
O1 W1 O5 92.3(3) . . ?
O2 W1 O5 165.9(2) . . ?
O3 W1 O5 83.0(3) . . ?
O4 W1 O5 83.2(3) . . ?
O1 W1 O6 169.2(3) . . ?
O2 W1 O6 86.0(2) . . ?
O3 W1 O6 85.5(2) . . ?
O4 W1 O6 74.7(2) . . ?
O5 W1 O6 80.1(2) . . ?
O1 W1 K18 71.2(2) . . ?
O2 W1 K18 137.9(2) . . ?
O3 W1 K18 124.0(2) . . ?
O4 W1 K18 50.74(18) . . ?
O5 W1 K18 43.74(19) . . ?
O6 W1 K18 98.01(18) . . ?
O7 W2 O8 99.2(3) . . ?
O7 W2 O3 101.4(3) . . ?
O8 W2 O3 93.9(3) . . ?
O7 W2 O9 98.9(3) . . ?
O8 W2 O9 91.2(3) . . ?
O3 W2 O9 158.0(3) . . ?
O7 W2 O10 93.9(3) . . ?
O8 W2 O10 166.9(3) . . ?
O3 W2 O10 84.1(3) . . ?
O9 W2 O10 86.1(2) . . ?
O7 W2 O11 172.3(3) . . ?
O8 W2 O11 85.4(3) . . ?
O3 W2 O11 84.3(2) . . ?
O9 W2 O11 74.8(2) . . ?
O10 W2 O11 81.5(2) . . ?
O7 W2 W3 130.7(2) . . ?
O8 W2 W3 83.43(18) . . ?
O3 W2 W3 127.73(18) . . ?
O9 W2 W3 31.93(19) . . ?
O10 W2 W3 87.51(14) . . ?
O11 W2 W3 43.43(15) . . ?
O7 W2 K19 52.0(2) . 2_565 ?
O8 W2 K19 47.8(2) . 2_565 ?
O3 W2 K19 107.7(2) . 2_565 ?
O9 W2 K19 91.6(2) . 2_565 ?
O10 W2 K19 145.05(18) . 2_565 ?
O11 W2 K19 131.40(15) . 2_565 ?
W3 W2 K19 108.27(5) . 2_565 ?
O12 W3 O13 99.7(3) . . ?
O12 W3 O14 97.3(3) . . ?
O13 W3 O14 94.0(3) . . ?
O12 W3 O9 98.9(3) . . ?
O13 W3 O9 93.5(3) . . ?
O14 W3 O9 160.7(2) . . ?
O12 W3 O34 93.1(3) . . ?
O13 W3 O34 167.0(3) . . ?
O14 W3 O34 82.2(2) . . ?
O9 W3 O34 86.6(2) . . ?
O12 W3 O11 173.2(2) . . ?
O13 W3 O11 85.4(2) . . ?
O14 W3 O11 86.7(2) . . ?
O9 W3 O11 76.2(2) . . ?
O34 W3 O11 82.0(2) . . ?
O12 W3 W2 131.0(2) . . ?
O13 W3 W2 84.99(17) . . ?
O14 W3 W2 131.27(17) . . ?
O9 W3 W2 32.2(2) . . ?
O34 W3 W2 88.22(15) . . ?
O11 W3 W2 44.56(15) . . ?
O12 W3 K11 48.7(2) . 2_576 ?
O13 W3 K11 100.3(2) . 2_576 ?
O14 W3 K11 144.70(19) . 2_576 ?
O9 W3 K11 50.2(2) . 2_576 ?
O34 W3 K11 89.71(19) . 2_576 ?
O11 W3 K11 126.23(15) . 2_576 ?
W2 W3 K11 82.37(4) . 2_576 ?
O12 W3 K1 96.18(17) . . ?
O13 W3 K1 43.1(2) . . ?
O14 W3 K1 51.62(18) . . ?
O9 W3 K1 135.9(2) . . ?
O34 W3 K1 133.66(17) . . ?
O11 W3 K1 90.61(13) . . ?
W2 W3 K1 117.47(4) . . ?
K11 W3 K1 129.13(5) 2_576 . ?
O15 W4 O16 102.2(3) . . ?
O15 W4 O14 100.9(3) . . ?
O16 W4 O14 95.7(3) . . ?
O15 W4 O20 99.5(3) . . ?
O16 W4 O20 93.4(3) . . ?
O14 W4 O20 155.3(2) . . ?
O15 W4 O33 91.1(3) . . ?
O16 W4 O33 166.8(2) . . ?
O14 W4 O33 82.3(2) . . ?
O20 W4 O33 83.6(3) . . ?
O15 W4 O17 168.8(3) . . ?
O16 W4 O17 87.0(2) . . ?
O14 W4 O17 84.4(2) . . ?
O20 W4 O17 73.2(3) . . ?
O33 W4 O17 79.8(2) . . ?
O15 W4 K8 45.3(2) . 1_455 ?
O16 W4 K8 141.82(17) . 1_455 ?
O14 W4 K8 76.5(2) . 1_455 ?
O20 W4 K8 109.3(2) . 1_455 ?
O33 W4 K8 50.51(17) . 1_455 ?
O17 W4 K8 128.26(15) . 1_455 ?
O15 W4 K1 100.9(2) . . ?
O16 W4 K1 42.7(2) . . ?
O14 W4 K1 53.64(16) . . ?
O20 W4 K1 134.6(2) . . ?
O33 W4 K1 135.7(2) . . ?
O17 W4 K1 90.24(17) . . ?
K8 W4 K1 113.95(6) 1_455 . ?
O15 W4 K9 81.0(2) . 1_455 ?
O16 W4 K9 134.6(2) . 1_455 ?
O14 W4 K9 128.57(16) . 1_455 ?
O20 W4 K9 42.4(2) . 1_455 ?
O33 W4 K9 46.3(2) . 1_455 ?
O17 W4 K9 87.93(18) . 1_455 ?
K8 W4 K9 69.12(6) 1_455 1_455 ?
K1 W4 K9 176.91(6) . 1_455 ?
O18 W5 O19 100.4(3) . . ?
O18 W5 O20 97.2(3) . . ?
O19 W5 O20 93.1(3) . . ?
O18 W5 O21 100.6(3) . . ?
O19 W5 O21 95.0(2) . . ?
O20 W5 O21 158.7(3) . . ?
O18 W5 O22 92.3(3) . . ?
O19 W5 O22 167.3(3) . . ?
O20 W5 O22 84.8(2) . . ?
O21 W5 O22 83.0(2) . . ?
O18 W5 O17 170.5(3) . . ?
O19 W5 O17 86.0(3) . . ?
O20 W5 O17 75.4(3) . . ?
O21 W5 O17 85.6(2) . . ?
O22 W5 O17 81.3(2) . . ?
O18 W5 K14 52.28(16) . 1_455 ?
O19 W5 K14 128.7(2) . 1_455 ?
O20 W5 K14 128.5(2) . 1_455 ?
O21 W5 K14 58.0(2) . 1_455 ?
O22 W5 K14 60.43(19) . 1_455 ?
O17 W5 K14 128.17(12) . 1_455 ?
O18 W5 K2 98.8(2) . . ?
O19 W5 K2 44.34(19) . . ?
O20 W5 K2 136.59(19) . . ?
O21 W5 K2 51.44(17) . . ?
O22 W5 K2 134.27(17) . . ?
O17 W5 K2 90.68(18) . . ?
K14 W5 K2 92.58(7) 1_455 . ?
O18 W5 K9 78.3(2) . 1_455 ?
O19 W5 K9 137.31(19) . 1_455 ?
O20 W5 K9 45.78(19) . 1_455 ?
O21 W5 K9 127.40(17) . 1_455 ?
O22 W5 K9 45.00(17) . 1_455 ?
O17 W5 K9 92.18(18) . 1_455 ?
K14 W5 K9 84.54(8) 1_455 1_455 ?
K2 W5 K9 176.81(7) . 1_455 ?
O23 W6 O24 103.0(3) . . ?
O23 W6 O4 97.4(3) . . ?
O24 W6 O4 95.0(3) . . ?
O23 W6 O21 101.0(3) . . ?
O24 W6 O21 93.2(2) . . ?
O4 W6 O21 157.6(3) . . ?
O23 W6 O25 89.5(3) . . ?
O24 W6 O25 167.5(3) . . ?
O4 W6 O25 84.2(3) . . ?
O21 W6 O25 83.3(2) . . ?
O23 W6 O6 167.8(2) . . ?
O24 W6 O6 87.3(3) . . ?
O4 W6 O6 74.9(2) . . ?
O21 W6 O6 84.6(2) . . ?
O25 W6 O6 80.4(2) . . ?
O23 W6 K14 52.7(2) . 1_455 ?
O24 W6 K14 126.6(2) . 1_455 ?
O4 W6 K14 130.7(2) . 1_455 ?
O21 W6 K14 56.19(19) . 1_455 ?
O25 W6 K14 60.8(2) . 1_455 ?
O6 W6 K14 125.59(18) . 1_455 ?
O23 W6 K2 101.57(19) . . ?
O24 W6 K2 43.46(17) . . ?
O4 W6 K2 137.1(2) . . ?
O21 W6 K2 50.33(18) . . ?
O25 W6 K2 133.51(14) . . ?
O6 W6 K2 90.34(13) . . ?
K14 W6 K2 90.68(6) 1_455 . ?
O26 W7 O5 102.5(3) . . ?
O26 W7 O10 101.6(3) . . ?
O5 W7 O10 90.7(3) . . ?
O26 W7 O28 98.8(3) . . ?
O5 W7 O28 158.6(2) . . ?
O10 W7 O28 87.5(3) . . ?
O26 W7 O27 99.2(3) . . ?
O5 W7 O27 87.8(3) . . ?
O10 W7 O27 158.9(2) . . ?
O28 W7 O27 86.2(3) . . ?
O26 W7 O29 169.4(3) . . ?
O5 W7 O29 84.9(2) . . ?
O10 W7 O29 85.8(2) . . ?
O28 W7 O29 73.7(2) . . ?
O27 W7 O29 73.2(2) . . ?
O26 W7 K18 79.5(2) . . ?
O5 W7 K18 43.3(2) . . ?
O10 W7 K18 131.3(2) . . ?
O28 W7 K18 140.9(2) . . ?
O27 W7 K18 56.1(2) . . ?
O29 W7 K18 101.46(16) . . ?
O30 W8 O25 103.4(3) . . ?
O30 W8 O22 102.4(3) . . ?
O25 W8 O22 88.3(2) . . ?
O30 W8 O27 98.7(3) . . ?
O25 W8 O27 89.7(3) . . ?
O22 W8 O27 158.8(3) . . ?
O30 W8 O31 96.6(3) . . ?
O25 W8 O31 160.0(3) . . ?
O22 W8 O31 89.0(2) . . ?
O27 W8 O31 85.8(3) . . ?
O30 W8 O29 167.9(3) . . ?
O25 W8 O29 86.2(3) . . ?
O22 W8 O29 85.1(2) . . ?
O27 W8 O29 73.7(2) . . ?
O31 W8 O29 73.8(3) . . ?
O30 W8 K9 83.15(19) . 1_455 ?
O25 W8 K9 133.91(16) . 1_455 ?
O22 W8 K9 46.3(2) . 1_455 ?
O27 W8 K9 135.1(2) . 1_455 ?
O31 W8 K9 49.71(17) . 1_455 ?
O29 W8 K9 95.59(14) . 1_455 ?
O30 W8 K14 64.5(2) . 1_455 ?
O25 W8 K14 59.8(2) . 1_455 ?
O22 W8 K14 57.6(2) . 1_455 ?
O27 W8 K14 137.1(2) . 1_455 ?
O31 W8 K14 133.03(19) . 1_455 ?
O29 W8 K14 127.50(16) . 1_455 ?
K9 W8 K14 84.30(7) 1_455 1_455 ?
O30 W8 K25 54.2(3) . 1_455 ?
O25 W8 K25 101.3(2) . 1_455 ?
O22 W8 K25 156.0(3) . 1_455 ?
O27 W8 K25 44.5(3) . 1_455 ?
O31 W8 K25 89.1(2) . 1_455 ?
O29 W8 K25 117.1(2) . 1_455 ?
K9 W8 K25 118.0(2) 1_455 1_455 ?
K14 W8 K25 108.5(2) 1_455 1_455 ?
O30 W8 K18 91.08(19) . . ?
O25 W8 K18 49.50(15) . . ?
O22 W8 K18 137.7(2) . . ?
O27 W8 K18 43.8(2) . . ?
O31 W8 K18 129.50(16) . . ?
O29 W8 K18 89.62(14) . . ?
K9 W8 K18 173.89(7) 1_455 . ?
K14 W8 K18 95.07(7) 1_455 . ?
K25 W8 K18 56.4(2) 1_455 . ?
O32 W9 O33 101.2(3) . . ?
O32 W9 O34 102.2(3) . . ?
O33 W9 O34 87.2(3) . . ?
O32 W9 O31 97.1(3) . . ?
O33 W9 O31 90.2(3) . . ?
O34 W9 O31 160.7(3) . . ?
O32 W9 O28 98.9(3) . . ?
O33 W9 O28 159.9(3) . . ?
O34 W9 O28 90.0(2) . . ?
O31 W9 O28 85.9(2) . . ?
O32 W9 O29 168.8(2) . . ?
O33 W9 O29 86.2(2) . . ?
O34 W9 O29 86.5(3) . . ?
O31 W9 O29 74.2(3) . . ?
O28 W9 O29 73.8(2) . . ?
O32 W9 K8 49.86(16) . 1_455 ?
O33 W9 K8 56.3(2) . 1_455 ?
O34 W9 K8 79.30(17) . 1_455 ?
O31 W9 K8 114.81(17) . 1_455 ?
O28 W9 K8 142.4(2) . 1_455 ?
O29 W9 K8 140.12(12) . 1_455 ?
O32 W9 K9 86.3(2) . 1_455 ?
O33 W9 K9 48.2(2) . 1_455 ?
O34 W9 K9 135.38(16) . 1_455 ?
O31 W9 K9 46.60(15) . 1_455 ?
O28 W9 K9 132.4(2) . 1_455 ?
O29 W9 K9 92.47(17) . 1_455 ?
K8 W9 K9 73.32(7) 1_455 1_455 ?
O32 W9 K5 27.40(18) . 1_455 ?
O33 W9 K5 128.6(2) . 1_455 ?
O34 W9 K5 101.9(2) . 1_455 ?
O31 W9 K5 94.7(2) . 1_455 ?
O28 W9 K5 71.5(2) . 1_455 ?
O29 W9 K5 144.17(12) . 1_455 ?
K8 W9 K5 75.60(7) 1_455 1_455 ?
K9 W9 K5 104.49(9) 1_455 1_455 ?
O35 W10 O36 101.6(3) . . ?
O35 W10 O37 99.8(3) . . ?
O36 W10 O37 91.6(3) . . ?
O35 W10 O56 101.9(3) . . ?
O36 W10 O56 93.5(3) . . ?
O37 W10 O56 156.2(2) . . ?
O35 W10 O60 91.5(3) . . ?
O36 W10 O60 166.8(3) . . ?
O37 W10 O60 84.8(3) . . ?
O56 W10 O60 85.0(3) . . ?
O35 W10 O58 172.2(2) . . ?
O36 W10 O58 85.3(2) . . ?
O37 W10 O58 83.6(2) . . ?
O56 W10 O58 73.7(2) . . ?
O60 W10 O58 81.7(2) . . ?
O35 W10 W15 133.3(2) . . ?
O36 W10 W15 83.4(2) . . ?
O37 W10 W15 126.64(18) . . ?
O56 W10 W15 31.66(18) . . ?
O60 W10 W15 88.6(2) . . ?
O58 W10 W15 43.11(16) . . ?
O35 W10 K5 78.6(2) . . ?
O36 W10 K5 137.0(2) . . ?
O37 W10 K5 131.07(18) . . ?
O56 W10 K5 46.0(2) . . ?
O60 W10 K5 46.7(2) . . ?
O58 W10 K5 93.83(16) . . ?
W15 W10 K5 67.97(8) . . ?
O35 W10 K12 56.9(2) . . ?
O36 W10 K12 79.8(2) . . ?
O37 W10 K12 48.67(15) . . ?
O56 W10 K12 155.07(14) . . ?
O60 W10 K12 106.8(2) . . ?
O58 W10 K12 128.84(16) . . ?
W15 W10 K12 162.21(5) . . ?
K5 W10 K12 129.24(10) . . ?
O134 W11 O135 101.3(3) . . ?
O134 W11 O37 98.2(3) . . ?
O135 W11 O37 95.9(3) . . ?
O134 W11 O38 98.6(3) . . ?
O135 W11 O38 94.3(2) . . ?
O37 W11 O38 158.2(2) . . ?
O134 W11 O39 92.5(3) . . ?
O135 W11 O39 166.1(3) . . ?
O37 W11 O39 83.3(2) . . ?
O38 W11 O39 82.2(2) . . ?
O134 W11 O40 170.3(2) . . ?
O135 W11 O40 85.6(3) . . ?
O37 W11 O40 87.7(2) . . ?
O38 W11 O40 73.9(2) . . ?
O39 W11 O40 80.5(2) . . ?
O134 W11 W12 130.54(19) . . ?
O135 W11 W12 82.93(16) . . ?
O37 W11 W12 130.65(19) . . ?
O38 W11 W12 32.34(19) . . ?
O39 W11 W12 87.08(15) . . ?
O40 W11 W12 42.98(14) . . ?
O134 W11 K12 54.33(18) . . ?
O135 W11 K12 84.14(17) . . ?
O37 W11 K12 49.20(18) . . ?
O38 W11 K12 151.56(19) . . ?
O39 W11 K12 105.35(15) . . ?
O40 W11 K12 133.95(14) . . ?
W12 W11 K12 166.94(5) . . ?
O41 W12 O42 101.9(3) . . ?
O41 W12 O43 97.6(3) . . ?
O42 W12 O43 92.4(3) . . ?
O41 W12 O38 98.2(3) . . ?
O42 W12 O38 94.3(3) . . ?
O43 W12 O38 161.2(3) . . ?
O41 W12 O44 90.0(3) . . ?
O42 W12 O44 168.0(3) . . ?
O43 W12 O44 85.5(3) . . ?
O38 W12 O44 84.3(2) . . ?
O41 W12 O40 169.8(3) . . ?
O42 W12 O40 86.7(2) . . ?
O43 W12 O40 87.4(2) . . ?
O38 W12 O40 75.5(2) . . ?
O44 W12 O40 81.5(2) . . ?
O41 W12 W11 131.3(2) . . ?
O42 W12 W11 83.22(18) . . ?
O43 W12 W11 130.84(17) . . ?
O38 W12 W11 33.40(17) . . ?
O44 W12 W11 89.21(14) . . ?
O40 W12 W11 43.55(16) . . ?
O41 W12 K1 97.6(2) . . ?
O42 W12 K1 43.7(2) . . ?
O43 W12 K1 49.5(2) . . ?
O38 W12 K1 137.49(16) . . ?
O44 W12 K1 134.88(19) . . ?
O40 W12 K1 92.43(18) . . ?
W11 W12 K1 116.45(3) . . ?
O41 W12 K11 41.9(2) . . ?
O42 W12 K11 143.4(2) . . ?
O43 W12 K11 97.26(16) . . ?
O38 W12 K11 87.71(16) . . ?
O44 W12 K11 48.49(17) . . ?
O40 W12 K11 128.79(16) . . ?
W11 W12 K11 114.92(5) . . ?
K1 W12 K11 128.49(5) . . ?
O45 W13 O46 100.4(3) . . ?
O45 W13 O43 101.9(3) . . ?
O46 W13 O43 93.8(3) . . ?
O45 W13 O47 97.5(3) . . ?
O46 W13 O47 94.2(3) . . ?
O43 W13 O47 157.3(2) . . ?
O45 W13 O48 90.9(3) . . ?
O46 W13 O48 168.6(2) . . ?
O43 W13 O48 84.9(3) . . ?
O47 W13 O48 83.1(3) . . ?
O45 W13 O49 169.7(3) . . ?
O46 W13 O49 87.3(2) . . ?
O43 W13 O49 84.3(2) . . ?
O47 W13 O49 75.0(2) . . ?
O48 W13 O49 81.4(2) . . ?
O45 W13 W14 129.6(3) . . ?
O46 W13 W14 84.2(2) . . ?
O43 W13 W14 128.03(15) . . ?
O47 W13 W14 32.42(13) . . ?
O48 W13 W14 87.66(18) . . ?
O49 W13 W14 43.77(17) . . ?
O45 W13 K1 100.2(2) . . ?
O46 W13 K1 44.2(2) . . ?
O43 W13 K1 50.2(2) . . ?
O47 W13 K1 136.97(19) . . ?
O48 W13 K1 135.07(19) . . ?
O49 W13 K1 90.05(16) . . ?
W14 W13 K1 115.61(4) . . ?
O45 W13 K4 77.2(3) . . ?
O46 W13 K4 135.3(2) . . ?
O43 W13 K4 130.7(2) . . ?
O47 W13 K4 43.5(2) . . ?
O48 W13 K4 46.2(2) . . ?
O49 W13 K4 92.59(17) . . ?
W14 W13 K4 66.12(8) . . ?
K1 W13 K4 177.27(8) . . ?
O50 W14 O51 102.3(3) . . ?
O50 W14 O47 96.6(3) . . ?
O51 W14 O47 95.0(3) . . ?
O50 W14 O52 100.6(3) . . ?
O51 W14 O52 95.0(2) . . ?
O47 W14 O52 157.8(3) . . ?
O50 W14 O53 88.9(3) . . ?
O51 W14 O53 168.8(3) . . ?
O47 W14 O53 82.4(3) . . ?
O52 W14 O53 83.9(2) . . ?
O50 W14 O49 169.5(3) . . ?
O51 W14 O49 86.8(3) . . ?
O47 W14 O49 77.1(2) . . ?
O52 W14 O49 83.8(2) . . ?
O53 W14 O49 82.0(2) . . ?
O50 W14 W13 129.70(19) . . ?
O51 W14 W13 84.3(2) . . ?
O47 W14 W13 33.33(19) . . ?
O52 W14 W13 128.8(2) . . ?
O53 W14 W13 87.66(17) . . ?
O49 W14 W13 45.03(12) . . ?
O50 W14 K10 42.2(3) . . ?
O51 W14 K10 60.1(2) . . ?
O47 W14 K10 98.9(2) . . ?
O52 W14 K10 103.3(2) . . ?
O53 W14 K10 131.06(18) . . ?
O49 W14 K10 146.38(18) . . ?
W13 W14 K10 119.57(5) . . ?
O50 W14 K2 102.4(2) . . ?
O51 W14 K2 43.11(17) . . ?
O47 W14 K2 136.7(2) . . ?
O52 W14 K2 52.29(19) . . ?
O53 W14 K2 135.91(13) . . ?
O49 W14 K2 87.87(13) . . ?
W13 W14 K2 114.34(4) . . ?
K10 W14 K2 72.13(5) . . ?
O50 W14 K4 78.1(2) . . ?
O51 W14 K4 134.72(19) . . ?
O47 W14 K4 41.2(2) . . ?
O52 W14 K4 129.8(2) . . ?
O53 W14 K4 46.08(15) . . ?
O49 W14 K4 91.71(16) . . ?
W13 W14 K4 64.03(10) . . ?
K10 W14 K4 107.24(10) . . ?
K2 W14 K4 177.81(10) . . ?
O54 W15 O55 101.0(3) . . ?
O54 W15 O52 99.1(3) . . ?
O55 W15 O52 93.4(3) . . ?
O54 W15 O56 98.3(3) . . ?
O55 W15 O56 95.6(3) . . ?
O52 W15 O56 158.4(3) . . ?
O54 W15 O57 92.1(3) . . ?
O55 W15 O57 166.9(3) . . ?
O52 W15 O57 83.3(2) . . ?
O56 W15 O57 83.4(2) . . ?
O54 W15 O58 172.6(3) . . ?
O55 W15 O58 85.1(3) . . ?
O52 W15 O58 84.6(2) . . ?
O56 W15 O58 76.7(2) . . ?
O57 W15 O58 82.0(2) . . ?
O54 W15 W10 130.0(2) . . ?
O55 W15 W10 84.7(2) . . ?
O52 W15 W10 130.4(2) . . ?
O56 W15 W10 32.0(2) . . ?
O57 W15 W10 87.79(19) . . ?
O58 W15 W10 45.78(14) . . ?
O54 W15 K14 59.0(2) . 2_666 ?
O55 W15 K14 42.2(2) . 2_666 ?
O52 W15 K14 103.21(19) . 2_666 ?
O56 W15 K14 96.65(16) . 2_666 ?
O57 W15 K14 150.9(2) . 2_666 ?
O58 W15 K14 126.56(14) . 2_666 ?
W10 W15 K14 107.67(5) . 2_666 ?
O54 W15 K2 99.0(3) . . ?
O55 W15 K2 42.6(2) . . ?
O52 W15 K2 51.32(18) . . ?
O56 W15 K2 137.23(17) . . ?
O57 W15 K2 134.38(18) . . ?
O58 W15 K2 88.31(17) . . ?
W10 W15 K2 116.06(4) . . ?
K14 W15 K2 60.91(7) 2_666 . ?
O54 W15 K5 81.8(3) . . ?
O55 W15 K5 135.5(2) . . ?
O52 W15 K5 130.37(18) . . ?
O56 W15 K5 40.84(18) . . ?
O57 W15 K5 47.20(18) . . ?
O58 W15 K5 90.94(18) . . ?
W10 W15 K5 62.26(7) . . ?
K14 W15 K5 118.32(8) 2_666 . ?
K2 W15 K5 178.07(6) . . ?
O59 W16 O39 102.6(3) . . ?
O59 W16 O60 103.3(3) . . ?
O39 W16 O60 89.4(3) . . ?
O59 W16 O61 97.9(3) . . ?
O39 W16 O61 159.3(3) . . ?
O60 W16 O61 88.5(3) . . ?
O59 W16 O62 96.3(2) . . ?
O39 W16 O62 87.9(2) . . ?
O60 W16 O62 160.3(3) . . ?
O61 W16 O62 87.2(2) . . ?
O59 W16 O63 165.8(2) . . ?
O39 W16 O63 86.7(3) . . ?
O60 W16 O63 87.2(3) . . ?
O61 W16 O63 72.7(3) . . ?
O62 W16 O63 73.2(2) . . ?
O59 W16 K5 85.9(2) . . ?
O39 W16 K5 133.38(16) . . ?
O60 W16 K5 44.4(2) . . ?
O61 W16 K5 50.46(15) . . ?
O62 W16 K5 137.3(2) . . ?
O63 W16 K5 95.45(18) . . ?
O64 W17 O48 100.9(3) . . ?
O64 W17 O44 101.9(3) . . ?
O48 W17 O44 89.6(3) . . ?
O64 W17 O65 98.5(3) . . ?
O48 W17 O65 91.4(3) . . ?
O44 W17 O65 158.99(19) . . ?
O64 W17 O62 99.1(3) . . ?
O48 W17 O62 160.0(2) . . ?
O44 W17 O62 85.5(3) . . ?
O65 W17 O62 86.4(3) . . ?
O64 W17 O63 168.8(3) . . ?
O48 W17 O63 87.6(2) . . ?
O44 W17 O63 85.3(2) . . ?
O65 W17 O63 73.8(2) . . ?
O62 W17 O63 72.7(2) . . ?
O64 W17 K11 52.2(2) . . ?
O48 W17 K11 101.0(2) . . ?
O44 W17 K11 49.79(16) . . ?
O65 W17 K11 149.71(16) . . ?
O62 W17 K11 90.63(19) . . ?
O63 W17 K11 133.68(17) . . ?
O64 W17 K4 85.4(2) . . ?
O48 W17 K4 44.7(2) . . ?
O44 W17 K4 134.1(2) . . ?
O65 W17 K4 52.4(2) . . ?
O62 W17 K4 138.7(2) . . ?
O63 W17 K4 95.76(19) . . ?
K11 W17 K4 122.26(9) . . ?
O64 W17 K15 28.7(2) . 1_666 ?
O48 W17 K15 112.50(15) . 1_666 ?
O44 W17 K15 126.21(18) . 1_666 ?
O65 W17 K15 72.34(17) . 1_666 ?
O62 W17 K15 85.78(15) . 1_666 ?
O63 W17 K15 140.68(18) . 1_666 ?
K11 W17 K15 77.38(7) . 1_666 ?
K4 W17 K15 78.91(10) . 1_666 ?
O66 W18 O53 102.9(3) . . ?
O66 W18 O57 103.1(3) . . ?
O53 W18 O57 90.7(3) . . ?
O66 W18 O65 96.4(3) . . ?
O53 W18 O65 89.2(3) . . ?
O57 W18 O65 160.0(3) . . ?
O66 W18 O61 97.2(3) . . ?
O53 W18 O61 159.1(3) . . ?
O57 W18 O61 90.0(3) . . ?
O65 W18 O61 83.1(2) . . ?
O66 W18 O63 165.6(3) . . ?
O53 W18 O63 87.1(3) . . ?
O57 W18 O63 86.8(3) . . ?
O65 W18 O63 73.2(2) . . ?
O61 W18 O63 72.1(3) . . ?
O66 W18 K4 86.9(2) . . ?
O53 W18 K4 43.66(17) . . ?
O57 W18 K4 134.1(2) . . ?
O65 W18 K4 50.6(2) . . ?
O61 W18 K4 133.62(18) . . ?
O63 W18 K4 93.65(17) . . ?
O66 W18 K5 85.85(19) . . ?
O53 W18 K5 137.51(17) . . ?
O57 W18 K5 47.1(2) . . ?
O65 W18 K5 131.6(2) . . ?
O61 W18 K5 48.84(18) . . ?
O63 W18 K5 93.67(15) . . ?
K4 W18 K5 172.66(12) . . ?
O67 W19 O68 100.9(3) . . ?
O67 W19 O69 100.0(3) . . ?
O68 W19 O69 92.0(3) . . ?
O67 W19 O70 99.2(3) . . ?
O68 W19 O70 96.3(3) . . ?
O69 W19 O70 157.2(3) . . ?
O67 W19 O71 92.2(3) . . ?
O68 W19 O71 166.5(2) . . ?
O69 W19 O71 82.5(3) . . ?
O70 W19 O71 84.6(3) . . ?
O67 W19 O72 172.2(3) . . ?
O68 W19 O72 84.0(2) . . ?
O69 W19 O72 85.7(2) . . ?
O70 W19 O72 74.1(2) . . ?
O71 W19 O72 83.2(2) . . ?
O67 W19 W20 130.1(3) . . ?
O68 W19 W20 84.5(2) . . ?
O69 W19 W20 129.58(16) . . ?
O70 W19 W20 31.38(14) . . ?
O71 W19 W20 89.50(19) . . ?
O72 W19 W20 43.84(18) . . ?
O67 W19 K6 93.4(2) . . ?
O68 W19 K6 41.6(3) . . ?
O69 W19 K6 52.8(2) . . ?
O70 W19 K6 137.7(2) . . ?
O71 W19 K6 135.2(2) . . ?
O72 W19 K6 94.37(16) . . ?
W20 W19 K6 119.05(4) . . ?
O74 W20 O75 100.4(3) . . ?
O74 W20 O70 98.9(3) . . ?
O75 W20 O70 93.7(3) . . ?
O74 W20 O76 99.2(3) . . ?
O75 W20 O76 94.3(3) . . ?
O70 W20 O76 158.5(3) . . ?
O74 W20 O77 92.8(3) . . ?
O75 W20 O77 166.8(3) . . ?
O70 W20 O77 83.1(3) . . ?
O76 W20 O77 84.6(2) . . ?
O74 W20 O72 171.4(2) . . ?
O75 W20 O72 85.9(3) . . ?
O70 W20 O72 74.7(2) . . ?
O76 W20 O72 86.0(3) . . ?
O77 W20 O72 80.9(3) . . ?
O74 W20 W19 131.03(17) . . ?
O75 W20 W19 83.4(2) . . ?
O70 W20 W19 32.5(2) . . ?
O76 W20 W19 129.4(2) . . ?
O77 W20 W19 87.2(2) . . ?
O72 W20 W19 43.37(13) . . ?
O74 W20 K12 50.0(2) . 2_565 ?
O75 W20 K12 50.3(3) . 2_565 ?
O70 W20 K12 100.1(2) . 2_565 ?
O76 W20 K12 100.4(2) . 2_565 ?
O77 W20 K12 142.8(2) . 2_565 ?
O72 W20 K12 135.97(17) . 2_565 ?
W19 W20 K12 115.25(5) . 2_565 ?
O74 W20 K15 70.0(2) . . ?
O75 W20 K15 146.65(18) . . ?
O70 W20 K15 58.2(2) . . ?
O76 W20 K15 118.4(2) . . ?
O77 W20 K15 38.80(17) . . ?
O72 W20 K15 101.52(15) . . ?
W19 W20 K15 80.48(6) . . ?
K12 W20 K15 112.65(7) 2_565 . ?
O78 W21 O79 99.5(3) . . ?
O78 W21 O76 102.7(3) . . ?
O79 W21 O76 94.8(3) . . ?
O78 W21 O80 94.2(4) . . ?
O79 W21 O80 93.4(3) . . ?
O76 W21 O80 159.7(3) . . ?
O78 W21 O81 94.7(3) . . ?
O79 W21 O81 165.5(3) . . ?
O76 W21 O81 84.6(3) . . ?
O80 W21 O81 82.9(3) . . ?
O78 W21 O82 169.3(3) . . ?
O79 W21 O82 83.9(3) . . ?
O76 W21 O82 87.0(3) . . ?
O80 W21 O82 75.4(3) . . ?
O81 W21 O82 81.7(3) . . ?
O78 W21 W22 126.7(3) . . ?
O79 W21 W22 82.1(2) . . ?
O76 W21 W22 130.4(2) . . ?
O80 W21 W22 33.2(2) . . ?
O81 W21 W22 87.4(2) . . ?
O82 W21 W22 43.33(15) . . ?
O78 W21 K3 57.7(2) . . ?
O79 W21 K3 42.1(2) . . ?
O76 W21 K3 98.73(19) . . ?
O80 W21 K3 99.77(18) . . ?
O81 W21 K3 152.3(2) . . ?
O82 W21 K3 125.78(14) . . ?
W22 W21 K3 110.01(4) . . ?
O78 W21 K26 80.6(3) . . ?
O79 W21 K26 133.9(2) . . ?
O76 W21 K26 130.50(18) . . ?
O80 W21 K26 41.3(2) . . ?
O81 W21 K26 46.2(2) . . ?
O82 W21 K26 89.79(19) . . ?
W22 W21 K26 63.29(8) . . ?
K3 W21 K26 122.15(8) . . ?
O83 W22 O84 99.1(3) . . ?
O83 W22 O85 98.8(3) . . ?
O84 W22 O85 91.8(3) . . ?
O83 W22 O80 99.7(3) . . ?
O84 W22 O80 95.3(3) . . ?
O85 W22 O80 158.8(2) . . ?
O83 W22 O86 92.9(3) . . ?
O84 W22 O86 167.7(3) . . ?
O85 W22 O86 84.0(3) . . ?
O80 W22 O86 84.9(3) . . ?
O83 W22 O82 173.1(3) . . ?
O84 W22 O82 86.7(2) . . ?
O85 W22 O82 84.7(3) . . ?
O80 W22 O82 75.8(3) . . ?
O86 W22 O82 81.5(2) . . ?
O83 W22 W21 131.9(2) . . ?
O84 W22 W21 85.1(2) . . ?
O85 W22 W21 129.05(19) . . ?
O80 W22 W21 32.6(2) . . ?
O86 W22 W21 88.7(2) . . ?
O82 W22 W21 44.37(17) . . ?
O83 W22 K10 46.9(2) . 2_566 ?
O84 W22 K10 107.5(2) . 2_566 ?
O85 W22 K10 53.1(2) . 2_566 ?
O80 W22 K10 141.3(2) . 2_566 ?
O86 W22 K10 79.1(2) . 2_566 ?
O82 W22 K10 134.84(17) . 2_566 ?
W21 W22 K10 167.39(4) . 2_566 ?
O83 W22 K26 79.8(2) . . ?
O84 W22 K26 138.0(2) . . ?
O85 W22 K26 130.15(19) . . ?
O80 W22 K26 44.8(2) . . ?
O86 W22 K26 46.8(2) . . ?
O82 W22 K26 93.39(18) . . ?
W21 W22 K26 66.94(9) . . ?
K10 W22 K26 101.93(10) 2_566 . ?
O83 W22 K7 97.9(2) . . ?
O84 W22 K7 42.0(2) . . ?
O85 W22 K7 50.17(17) . . ?
O80 W22 K7 136.0(2) . . ?
O86 W22 K7 133.9(2) . . ?
O82 W22 K7 88.92(17) . . ?
W21 W22 K7 114.85(5) . . ?
K10 W22 K7 76.45(7) 2_566 . ?
K26 W22 K7 177.68(8) . . ?
O87 W23 O88 100.9(3) . . ?
O87 W23 O85 98.4(3) . . ?
O88 W23 O85 96.4(3) . . ?
O87 W23 O89 99.2(3) . . ?
O88 W23 O89 92.9(2) . . ?
O85 W23 O89 158.1(3) . . ?
O87 W23 O90 90.4(3) . . ?
O88 W23 O90 168.3(3) . . ?
O85 W23 O90 84.6(2) . . ?
O89 W23 O90 82.4(2) . . ?
O87 W23 O91 170.8(2) . . ?
O88 W23 O91 86.4(3) . . ?
O85 W23 O91 86.2(2) . . ?
O89 W23 O91 74.7(2) . . ?
O90 W23 O91 82.0(3) . . ?
O87 W23 W24 131.11(18) . . ?
O88 W23 W24 83.50(17) . . ?
O85 W23 W24 129.8(2) . . ?
O89 W23 W24 32.08(19) . . ?
O90 W23 W24 86.95(16) . . ?
O91 W23 W24 43.63(14) . . ?
O87 W23 K10 46.3(2) . 2_566 ?
O88 W23 K10 110.79(17) . 2_566 ?
O85 W23 K10 52.9(2) . 2_566 ?
O89 W23 K10 140.01(19) . 2_566 ?
O90 W23 K10 79.09(17) . 2_566 ?
O91 W23 K10 136.07(16) . 2_566 ?
W24 W23 K10 165.56(4) . 2_566 ?
O87 W23 K7 98.73(17) . . ?
O88 W23 K7 44.54(18) . . ?
O85 W23 K7 52.43(19) . . ?
O89 W23 K7 136.32(18) . . ?
O90 W23 K7 136.81(17) . . ?
O91 W23 K7 90.41(13) . . ?
W24 W23 K7 115.88(4) . . ?
K10 W23 K7 77.48(6) 2_566 . ?
O87 W23 K17 79.93(17) . . ?
O88 W23 K17 131.72(19) . . ?
O85 W23 K17 131.55(19) . . ?
O89 W23 K17 40.71(18) . . ?
O90 W23 K17 47.28(18) . . ?
O91 W23 K17 91.03(14) . . ?
W24 W23 K17 63.03(6) . . ?
K10 W23 K17 104.05(7) 2_566 . ?
K7 W23 K17 175.86(7) . . ?
O92 W24 O93 100.1(3) . . ?
O92 W24 O69 101.5(3) . . ?
O93 W24 O69 93.2(3) . . ?
O92 W24 O89 98.3(3) . . ?
O93 W24 O89 94.4(3) . . ?
O69 W24 O89 157.2(3) . . ?
O92 W24 O94 93.0(3) . . ?
O93 W24 O94 166.8(3) . . ?
O69 W24 O94 82.9(3) . . ?
O89 W24 O94 84.9(3) . . ?
O92 W24 O91 171.4(3) . . ?
O93 W24 O91 86.3(2) . . ?
O69 W24 O91 83.9(2) . . ?
O89 W24 O91 75.2(2) . . ?
O94 W24 O91 80.8(2) . . ?
O92 W24 W23 130.6(2) . . ?
O93 W24 W23 84.35(17) . . ?
O69 W24 W23 127.64(17) . . ?
O89 W24 W23 32.49(15) . . ?
O94 W24 W23 88.13(16) . . ?
O91 W24 W23 43.78(17) . . ?
O92 W24 K17 76.4(2) . . ?
O93 W24 K17 135.9(2) . . ?
O69 W24 K17 130.8(2) . . ?
O89 W24 K17 44.57(15) . . ?
O94 W24 K17 48.8(2) . . ?
O91 W24 K17 94.97(18) . . ?
W23 W24 K17 67.71(4) . . ?
O92 W24 K6 97.0(2) . . ?
O93 W24 K6 44.1(2) . . ?
O69 W24 K6 50.3(2) . . ?
O89 W24 K6 137.75(15) . . ?
O94 W24 K6 133.2(2) . . ?
O91 W24 K6 91.66(17) . . ?
W23 W24 K6 117.44(3) . . ?
K17 W24 K6 173.35(6) . . ?
O92 W24 K20 25.1(2) . . ?
O93 W24 K20 106.40(18) . . ?
O69 W24 K20 76.85(17) . . ?
O89 W24 K20 121.17(16) . . ?
O94 W24 K20 85.00(16) . . ?
O91 W24 K20 157.30(16) . . ?
W23 W24 K20 153.48(7) . . ?
K17 W24 K20 88.80(9) . . ?
K6 W24 K20 85.22(8) . . ?
O95 W25 O94 100.9(3) . . ?
O95 W25 O71 99.4(3) . . ?
O94 W25 O71 88.1(3) . . ?
O95 W25 O96 99.8(3) . . ?
O94 W25 O96 87.4(3) . . ?
O71 W25 O96 160.9(2) . . ?
O95 W25 O97 100.1(3) . . ?
O94 W25 O97 158.7(2) . . ?
O71 W25 O97 91.8(3) . . ?
O96 W25 O97 85.9(3) . . ?
O95 W25 O98 170.8(3) . . ?
O94 W25 O98 84.7(2) . . ?
O71 W25 O98 88.0(2) . . ?
O96 W25 O98 73.0(2) . . ?
O97 W25 O98 74.0(2) . . ?
O95 W25 K4 41.0(3) . 1_444 ?
O94 W25 K4 131.8(2) . 1_444 ?
O71 W25 K4 119.98(19) . 1_444 ?
O96 W25 K4 76.16(18) . 1_444 ?
O97 W25 K4 65.5(2) . 1_444 ?
O98 W25 K4 130.21(19) . 1_444 ?
O95 W25 K17 83.5(3) . . ?
O94 W25 K17 44.5(2) . . ?
O71 W25 K17 131.4(2) . . ?
O96 W25 K17 50.6(2) . . ?
O97 W25 K17 135.9(2) . . ?
O98 W25 K17 95.82(17) . . ?
K4 W25 K17 93.72(11) 1_444 . ?
O99 W26 O81 102.1(3) . . ?
O99 W26 O77 102.3(4) . . ?
O81 W26 O77 89.8(3) . . ?
O99 W26 O100 98.9(4) . . ?
O81 W26 O100 90.2(3) . . ?
O77 W26 O100 158.3(3) . . ?
O99 W26 O97 97.2(3) . . ?
O81 W26 O97 160.6(3) . . ?
O77 W26 O97 88.1(3) . . ?
O100 W26 O97 84.8(3) . . ?
O99 W26 O98 168.4(3) . . ?
O81 W26 O98 86.8(3) . . ?
O77 W26 O98 85.0(3) . . ?
O100 W26 O98 73.3(3) . . ?
O97 W26 O98 73.9(2) . . ?
O99 W26 K15 70.8(2) . . ?
O81 W26 K15 131.3(2) . . ?
O77 W26 K15 48.47(17) . . ?
O100 W26 K15 138.15(15) . . ?
O97 W26 K15 57.8(2) . . ?
O98 W26 K15 109.02(15) . . ?
O99 W26 K26 86.8(2) . . ?
O81 W26 K26 46.4(2) . . ?
O77 W26 K26 136.01(17) . . ?
O100 W26 K26 49.44(18) . . ?
O97 W26 K26 134.0(3) . . ?
O98 W26 K26 94.15(15) . . ?
K15 W26 K26 156.79(11) . . ?
O99 W26 K23 34.4(3) . 2_565 ?
O81 W26 K23 102.2(2) . 2_565 ?
O77 W26 K23 136.4(3) . 2_565 ?
O100 W26 K23 64.6(3) . 2_565 ?
O97 W26 K23 92.6(3) . 2_565 ?
O98 W26 K23 136.8(2) . 2_565 ?
K15 W26 K23 96.52(12) . 2_565 ?
K26 W26 K23 65.85(12) . 2_565 ?
O101 W27 O86 101.3(3) . . ?
O101 W27 O90 101.3(3) . . ?
O86 W27 O90 90.3(3) . . ?
O101 W27 O96 99.6(3) . . ?
O86 W27 O96 158.8(3) . . ?
O90 W27 O96 88.9(3) . . ?
O101 W27 O100 99.3(3) . . ?
O86 W27 O100 88.0(3) . . ?
O90 W27 O100 159.2(3) . . ?
O96 W27 O100 85.4(3) . . ?
O101 W27 O98 169.1(2) . . ?
O86 W27 O98 85.9(2) . . ?
O90 W27 O98 86.6(3) . . ?
O96 W27 O98 72.9(2) . . ?
O100 W27 O98 72.6(3) . . ?
O101 W27 K26 84.8(2) . . ?
O86 W27 K26 44.2(2) . . ?
O90 W27 K26 133.90(16) . . ?
O96 W27 K26 135.6(2) . . ?
O100 W27 K26 50.53(16) . . ?
O98 W27 K26 95.08(18) . . ?
O101 W27 K17 86.1(2) . . ?
O86 W27 K17 135.7(2) . . ?
O90 W27 K17 45.72(16) . . ?
O96 W27 K17 49.2(2) . . ?
O100 W27 K17 134.30(15) . . ?
O98 W27 K17 94.35(17) . . ?
K26 W27 K17 170.51(10) . . ?
O102 W28 O103 100.7(3) . . ?
O102 W28 O104 101.7(3) . . ?
O103 W28 O104 95.1(3) . . ?
O102 W28 O105 95.8(3) . . ?
O103 W28 O105 93.5(3) . . ?
O104 W28 O105 158.7(2) . . ?
O102 W28 O106 92.1(3) . . ?
O103 W28 O106 167.1(2) . . ?
O104 W28 O106 82.9(3) . . ?
O105 W28 O106 84.4(3) . . ?
O102 W28 O107 169.1(3) . . ?
O103 W28 O107 86.5(2) . . ?
O104 W28 O107 85.6(2) . . ?
O105 W28 O107 75.5(2) . . ?
O106 W28 O107 80.6(2) . . ?
O102 W28 W29 128.4(3) . . ?
O103 W28 W29 84.1(2) . . ?
O104 W28 W29 129.29(17) . . ?
O105 W28 W29 32.72(19) . . ?
O106 W28 W29 87.32(18) . . ?
O107 W28 W29 43.71(18) . . ?
O102 W28 K13 48.3(3) . . ?
O103 W28 K13 108.7(2) . . ?
O104 W28 K13 53.90(19) . . ?
O105 W28 K13 139.9(2) . . ?
O106 W28 K13 80.46(18) . . ?
O107 W28 K13 136.94(18) . . ?
W29 W28 K13 166.94(5) . . ?
O102 W28 K19 65.8(3) . . ?
O103 W28 K19 66.6(2) . . ?
O104 W28 K19 153.79(14) . . ?
O105 W28 K19 46.56(14) . . ?
O106 W28 K19 119.1(2) . . ?
O107 W28 K19 110.61(18) . . ?
W29 W28 K19 69.72(6) . . ?
K13 W28 K19 112.41(7) . . ?
O102 W28 K6 97.7(2) . . ?
O103 W28 K6 42.9(2) . . ?
O104 W28 K6 53.45(17) . . ?
O105 W28 K6 136.05(19) . . ?
O106 W28 K6 136.4(2) . . ?
O107 W28 K6 93.18(17) . . ?
W29 W28 K6 117.41(4) . . ?
K13 W28 K6 75.12(7) . . ?
K19 W28 K6 103.64(6) . . ?
O102 W28 K23 49.6(2) . 2_665 ?
O103 W28 K23 147.7(2) . 2_665 ?
O104 W28 K23 102.8(2) . 2_665 ?
O105 W28 K23 79.4(3) . 2_665 ?
O106 W28 K23 44.3(2) . 2_665 ?
O107 W28 K23 121.15(18) . 2_665 ?
W29 W28 K23 104.04(14) . 2_665 ?
K13 W28 K23 63.83(15) . 2_665 ?
K19 W28 K23 86.63(15) . 2_665 ?
K6 W28 K23 138.38(14) . 2_665 ?
O108 W29 O109 98.4(3) . . ?
O108 W29 O110 94.8(3) . . ?
O109 W29 O110 99.6(3) . . ?
O108 W29 O105 92.5(3) . . ?
O109 W29 O105 100.4(3) . . ?
O110 W29 O105 157.5(3) . . ?
O108 W29 O111 168.8(3) . . ?
O109 W29 O111 92.8(3) . . ?
O110 W29 O111 83.0(2) . . ?
O105 W29 O111 85.8(2) . . ?
O108 W29 O107 88.1(3) . . ?
O109 W29 O107 172.3(3) . . ?
O110 W29 O107 84.0(3) . . ?
O105 W29 O107 74.9(3) . . ?
O111 W29 O107 80.8(2) . . ?
O108 W29 W28 84.3(2) . . ?
O109 W29 W28 132.5(2) . . ?
O110 W29 W28 127.6(2) . . ?
O105 W29 W28 32.3(2) . . ?
O111 W29 W28 88.43(17) . . ?
O107 W29 W28 43.53(14) . . ?
O108 W29 K3 90.3(2) . 2_565 ?
O109 W29 K3 50.6(2) . 2_565 ?
O110 W29 K3 50.4(2) . 2_565 ?
O105 W29 K3 150.9(2) . 2_565 ?
O111 W29 K3 96.51(18) . 2_565 ?
O107 W29 K3 134.12(16) . 2_565 ?
W28 W29 K3 174.13(6) . 2_565 ?
O108 W29 K22 142.7(3) . 2_665 ?
O109 W29 K22 44.3(3) . 2_665 ?
O110 W29 K22 92.9(2) . 2_665 ?
O105 W29 K22 94.2(2) . 2_665 ?
O111 W29 K22 48.4(2) . 2_665 ?
O107 W29 K22 129.0(2) . 2_665 ?
W28 W29 K22 118.60(16) . 2_665 ?
K3 W29 K22 67.22(17) 2_565 2_665 ?
O108 W29 K19 65.5(2) . . ?
O109 W29 K19 76.3(2) . . ?
O110 W29 K19 158.47(19) . . ?
O105 W29 K19 39.85(18) . . ?
O111 W29 K19 118.11(18) . . ?
O107 W29 K19 102.78(13) . . ?
W28 W29 K19 61.77(6) . . ?
K3 W29 K19 117.98(7) 2_565 . ?
K22 W29 K19 98.19(14) 2_665 . ?
O112 W30 O113 101.6(3) . . ?
O112 W30 O110 96.1(3) . . ?
O113 W30 O110 98.6(3) . . ?
O112 W30 O114 93.2(3) . . ?
O113 W30 O114 99.8(3) . . ?
O110 W30 O114 157.2(3) . . ?
O112 W30 O115 167.4(3) . . ?
O113 W30 O115 90.8(3) . . ?
O110 W30 O115 84.1(2) . . ?
O114 W30 O115 82.3(3) . . ?
O112 W30 O116 86.6(3) . . ?
O113 W30 O116 170.7(3) . . ?
O110 W30 O116 84.7(2) . . ?
O114 W30 O116 75.1(2) . . ?
O115 W30 O116 80.9(2) . . ?
O112 W30 W31 83.5(2) . . ?
O113 W30 W31 132.37(19) . . ?
O110 W30 W31 128.2(2) . . ?
O114 W30 W31 32.74(18) . . ?
O115 W30 W31 86.5(2) . . ?
O116 W30 W31 43.53(13) . . ?
O112 W30 K3 92.6(2) . 2_565 ?
O113 W30 K3 50.63(19) . 2_565 ?
O110 W30 K3 49.8(2) . 2_565 ?
O114 W30 K3 150.41(19) . 2_565 ?
O115 W30 K3 97.1(2) . 2_565 ?
O116 W30 K3 134.20(13) . 2_565 ?
W31 W30 K3 175.45(5) . 2_565 ?
O112 W30 K16 131.81(18) . . ?
O113 W30 K16 79.3(2) . . ?
O110 W30 K16 131.7(2) . . ?
O114 W30 K16 40.8(2) . . ?
O115 W30 K16 47.96(15) . . ?
O116 W30 K16 91.95(13) . . ?
W31 W30 K16 63.99(6) . . ?
K3 W30 K16 120.53(8) 2_565 . ?
O117 W31 O136 102.4(3) . . ?
O117 W31 O118 102.0(3) . . ?
O136 W31 O118 92.3(3) . . ?
O117 W31 O114 96.3(3) . . ?
O136 W31 O114 94.1(3) . . ?
O118 W31 O114 158.8(3) . . ?
O117 W31 O119 91.8(3) . . ?
O136 W31 O119 165.8(2) . . ?
O118 W31 O119 84.6(3) . . ?
O114 W31 O119 84.2(3) . . ?
O117 W31 O116 169.5(3) . . ?
O136 W31 O116 84.8(2) . . ?
O118 W31 O116 85.2(2) . . ?
O114 W31 O116 75.3(2) . . ?
O119 W31 O116 81.1(2) . . ?
O117 W31 W30 128.5(2) . . ?
O136 W31 W30 83.1(2) . . ?
O118 W31 W30 129.16(17) . . ?
O114 W31 W30 32.46(14) . . ?
O119 W31 W30 88.0(2) . . ?
O116 W31 W30 43.93(16) . . ?
O117 W31 K7 99.9(2) . . ?
O136 W31 K7 43.5(2) . . ?
O118 W31 K7 49.8(2) . . ?
O114 W31 K7 136.94(18) . . ?
O119 W31 K7 134.26(19) . . ?
O116 W31 K7 90.57(16) . . ?
W30 W31 K7 116.20(4) . . ?
O117 W31 K16 75.8(2) . . ?
O136 W31 K16 134.4(2) . . ?
O118 W31 K16 133.1(2) . . ?
O114 W31 K16 42.52(18) . . ?
O119 W31 K16 49.16(19) . . ?
O116 W31 K16 93.72(16) . . ?
W30 W31 K16 65.82(6) . . ?
K7 W31 K16 175.04(7) . . ?
O120 W32 O121 98.9(3) . . ?
O120 W32 O126 96.2(3) . . ?
O121 W32 O126 91.6(3) . . ?
O120 W32 O118 102.7(3) . . ?
O121 W32 O118 92.8(3) . . ?
O126 W32 O118 159.7(3) . . ?
O120 W32 O122 94.5(3) . . ?
O121 W32 O122 166.6(3) . . ?
O126 W32 O122 87.3(3) . . ?
O118 W32 O122 83.9(3) . . ?
O120 W32 O123 171.6(3) . . ?
O121 W32 O123 84.7(2) . . ?
O126 W32 O123 76.0(3) . . ?
O118 W32 O123 84.6(2) . . ?
O122 W32 O123 82.1(2) . . ?
O120 W32 W33 128.5(2) . . ?
O121 W32 W33 83.31(18) . . ?
O126 W32 W33 32.5(2) . . ?
O118 W32 W33 128.74(19) . . ?
O122 W32 W33 88.68(16) . . ?
O123 W32 W33 44.10(14) . . ?
O120 W32 K20 48.59(19) . 2 ?
O121 W32 K20 71.7(2) . 2 ?
O126 W32 K20 58.3(2) . 2 ?
O118 W32 K20 141.5(2) . 2 ?
O122 W32 K20 118.4(2) . 2 ?
O123 W32 K20 126.75(14) . 2 ?
W33 W32 K20 85.30(6) . 2 ?
O120 W32 K7 97.5(2) . . ?
O121 W32 K7 43.30(19) . . ?
O126 W32 K7 134.31(17) . . ?
O118 W32 K7 50.5(2) . . ?
O122 W32 K7 134.38(19) . . ?
O123 W32 K7 90.32(16) . . ?
W33 W32 K7 116.14(3) . . ?
K20 W32 K7 102.09(10) 2 . ?
O120 W32 K24 80.1(3) . . ?
O121 W32 K24 132.5(2) . . ?
O126 W32 K24 42.27(19) . . ?
O118 W32 K24 134.2(2) . . ?
O122 W32 K24 50.5(2) . . ?
O123 W32 K24 91.8(2) . . ?
W33 W32 K24 62.97(9) . . ?
K20 W32 K24 73.02(16) 2 . ?
K7 W32 K24 175.00(13) . . ?
O124 W33 O125 100.3(3) . . ?
O124 W33 O104 99.6(3) . . ?
O125 W33 O104 93.3(3) . . ?
O124 W33 O126 101.2(3) . . ?
O125 W33 O126 92.8(3) . . ?
O104 W33 O126 156.9(2) . . ?
O124 W33 O127 92.6(3) . . ?
O125 W33 O127 166.9(3) . . ?
O104 W33 O127 82.0(2) . . ?
O126 W33 O127 87.1(3) . . ?
O124 W33 O123 173.2(2) . . ?
O125 W33 O123 85.7(2) . . ?
O104 W33 O123 83.2(2) . . ?
O126 W33 O123 75.1(2) . . ?
O127 W33 O123 81.6(2) . . ?
O124 W33 W32 132.5(2) . . ?
O125 W33 W32 84.95(17) . . ?
O104 W33 W32 127.49(17) . . ?
O126 W33 W32 31.4(2) . . ?
O127 W33 W32 88.21(16) . . ?
O123 W33 W32 44.30(15) . . ?
O124 W33 K13 47.1(2) . . ?
O125 W33 K13 107.60(17) . . ?
O104 W33 K13 53.11(19) . . ?
O126 W33 K13 144.1(2) . . ?
O127 W33 K13 79.41(17) . . ?
O123 W33 K13 134.16(17) . . ?
W32 W33 K13 167.44(5) . . ?
O124 W33 K24 76.3(2) . . ?
O125 W33 K24 137.5(3) . . ?
O104 W33 K24 129.1(2) . . ?
O126 W33 K24 48.2(2) . . ?
O127 W33 K24 48.3(2) . . ?
O123 W33 K24 97.06(17) . . ?
W32 W33 K24 69.16(12) . . ?
K13 W33 K24 100.54(14) . . ?
O124 W33 K6 95.87(17) . . ?
O125 W33 K6 42.6(2) . . ?
O104 W33 K6 52.02(17) . . ?
O126 W33 K6 134.7(2) . . ?
O127 W33 K6 133.97(19) . . ?
O123 W33 K6 90.74(13) . . ?
W32 W33 K6 116.95(4) . . ?
K13 W33 K6 73.99(6) . . ?
K24 W33 K6 172.20(13) . . ?
O149 W34 O106 103.3(3) . . ?
O149 W34 O127 101.9(3) . . ?
O106 W34 O127 88.8(3) . . ?
O149 W34 O128 96.6(3) . . ?
O106 W34 O128 89.8(2) . . ?
O127 W34 O128 161.3(3) . . ?
O149 W34 O129 96.8(3) . . ?
O106 W34 O129 159.8(3) . . ?
O127 W34 O129 89.5(3) . . ?
O128 W34 O129 85.4(3) . . ?
O149 W34 O130 167.5(2) . . ?
O106 W34 O130 85.7(2) . . ?
O127 W34 O130 86.8(3) . . ?
O128 W34 O130 74.4(2) . . ?
O129 W34 O130 74.1(2) . . ?
O149 W34 K23 54.6(3) . 2_665 ?
O106 W34 K23 50.4(3) . 2_665 ?
O127 W34 K23 109.2(2) . 2_665 ?
O128 W34 K23 83.9(2) . 2_665 ?
O129 W34 K23 147.8(3) . 2_665 ?
O130 W34 K23 131.1(2) . 2_665 ?
O149 W34 K27 75.1(2) . 1_655 ?
O106 W34 K27 131.9(2) . 1_655 ?
O127 W34 K27 139.2(2) . 1_655 ?
O128 W34 K27 44.2(2) . 1_655 ?
O129 W34 K27 51.6(2) . 1_655 ?
O130 W34 K27 92.51(16) . 1_655 ?
K23 W34 K27 101.75(17) 2_665 1_655 ?
O149 W34 K24 81.1(3) . . ?
O106 W34 K24 132.9(2) . . ?
O127 W34 K24 45.4(2) . . ?
O128 W34 K24 136.80(17) . . ?
O129 W34 K24 52.5(2) . . ?
O130 W34 K24 99.3(2) . . ?
K23 W34 K24 125.2(2) 2_665 . ?
K27 W34 K24 94.84(16) 1_655 . ?
O149 W34 K26 29.6(2) . 1_655 ?
O106 W34 K26 116.4(2) . 1_655 ?
O127 W34 K26 126.0(2) . 1_655 ?
O128 W34 K26 70.9(2) . 1_655 ?
O129 W34 K26 80.5(2) . 1_655 ?
O130 W34 K26 138.21(14) . 1_655 ?
K23 W34 K26 67.29(15) 2_665 1_655 ?
K27 W34 K26 46.00(12) 1_655 1_655 ?
K24 W34 K26 90.50(15) . 1_655 ?
O131 W35 O115 102.4(3) . . ?
O131 W35 O111 102.8(3) . . ?
O115 W35 O111 90.8(3) . . ?
O131 W35 O132 97.9(3) . . ?
O115 W35 O132 88.3(3) . . ?
O111 W35 O132 159.0(3) . . ?
O131 W35 O128 97.8(3) . . ?
O115 W35 O128 159.4(3) . . ?
O111 W35 O128 88.8(2) . . ?
O132 W35 O128 84.8(3) . . ?
O131 W35 O130 168.2(3) . . ?
O115 W35 O130 85.8(3) . . ?
O111 W35 O130 85.4(2) . . ?
O132 W35 O130 73.6(2) . . ?
O128 W35 O130 73.7(2) . . ?
O131 W35 K22 50.8(2) . 2_665 ?
O115 W35 K22 98.3(3) . 2_665 ?
O111 W35 K22 52.1(2) . 2_665 ?
O132 W35 K22 148.7(2) . 2_665 ?
O128 W35 K22 97.7(2) . 2_665 ?
O130 W35 K22 137.13(17) . 2_665 ?
O131 W35 K27 72.2(3) . 1_655 ?
O115 W35 K27 135.90(18) . 1_655 ?
O111 W35 K27 133.3(2) . 1_655 ?
O132 W35 K27 51.0(2) . 1_655 ?
O128 W35 K27 48.06(16) . 1_655 ?
O130 W35 K27 96.0(2) . 1_655 ?
K22 W35 K27 109.1(2) 2_665 1_655 ?
O131 W35 K16 86.0(2) . . ?
O115 W35 K16 43.57(16) . . ?
O111 W35 K16 134.0(2) . . ?
O132 W35 K16 50.6(2) . . ?
O128 W35 K16 135.25(16) . . ?
O130 W35 K16 94.39(15) . . ?
K22 W35 K16 117.80(15) 2_665 . ?
K27 W35 K16 92.52(11) 1_655 . ?
O133 W36 O119 102.5(3) . . ?
O133 W36 O122 101.2(3) . . ?
O119 W36 O122 87.3(3) . . ?
O133 W36 O132 99.6(3) . . ?
O119 W36 O132 89.0(3) . . ?
O122 W36 O132 159.2(2) . . ?
O133 W36 O129 99.4(3) . . ?
O119 W36 O129 158.2(2) . . ?
O122 W36 O129 89.4(3) . . ?
O132 W36 O129 86.5(3) . . ?
O133 W36 O130 170.2(3) . . ?
O119 W36 O130 84.3(2) . . ?
O122 W36 O130 85.9(2) . . ?
O132 W36 O130 73.3(2) . . ?
O129 W36 O130 73.9(2) . . ?
O133 W36 K16 85.7(2) . . ?
O119 W36 K16 44.7(2) . . ?
O122 W36 K16 131.4(2) . . ?
O132 W36 K16 51.2(2) . . ?
O129 W36 K16 137.4(2) . . ?
O130 W36 K16 94.57(16) . . ?
O133 W36 K27 79.2(3) . 1_655 ?
O119 W36 K27 133.7(2) . 1_655 ?
O122 W36 K27 138.4(2) . 1_655 ?
O132 W36 K27 46.1(3) . 1_655 ?
O129 W36 K27 50.3(2) . 1_655 ?
O130 W36 K27 90.99(19) . 1_655 ?
K16 W36 K27 90.22(14) . 1_655 ?
O135 Co1 O42 89.7(2) . . ?
O135 Co1 O13 169.8(3) . . ?
O42 Co1 O13 90.7(2) . . ?
O135 Co1 O8 88.1(2) . . ?
O42 Co1 O8 174.5(3) . . ?
O13 Co1 O8 90.5(2) . . ?
O135 Co1 O143 94.6(3) . . ?
O42 Co1 O143 93.7(2) . . ?
O13 Co1 O143 95.5(3) . . ?
O8 Co1 O143 91.5(2) . . ?
O135 Co1 O154 87.4(9) . . ?
O42 Co1 O154 95.8(6) . . ?
O13 Co1 O154 82.5(9) . . ?
O8 Co1 O154 79.0(6) . . ?
O143 Co1 O154 170.2(6) . . ?
O135 Co1 K1 125.96(18) . . ?
O42 Co1 K1 48.2(2) . . ?
O13 Co1 K1 49.21(16) . . ?
O8 Co1 K1 130.3(2) . . ?
O143 Co1 K1 116.62(17) . . ?
O154 Co1 K1 69.2(7) . . ?
O135 Co1 K19 75.07(18) . 2_565 ?
O42 Co1 K19 138.8(2) . 2_565 ?
O13 Co1 K19 110.79(18) . 2_565 ?
O8 Co1 K19 45.2(2) . 2_565 ?
O143 Co1 K19 50.95(15) . 2_565 ?
O154 Co1 K19 120.8(6) . 2_565 ?
K1 Co1 K19 158.56(9) . 2_565 ?
O136 Co2 O79 170.1(3) . . ?
O136 Co2 O84 90.6(3) . . ?
O79 Co2 O84 90.2(3) . . ?
O136 Co2 O146 100.1(2) . . ?
O79 Co2 O146 89.7(3) . . ?
O84 Co2 O146 93.0(3) . . ?
O136 Co2 O112 89.0(3) . . ?
O79 Co2 O112 89.0(3) . . ?
O84 Co2 O112 173.1(2) . . ?
O146 Co2 O112 93.8(3) . . ?
O136 Co2 O155 86.2(5) . . ?
O79 Co2 O155 83.9(5) . . ?
O84 Co2 O155 88.9(5) . . ?
O146 Co2 O155 173.4(5) . . ?
O112 Co2 O155 84.2(5) . . ?
O136 Co2 K3 136.21(19) . . ?
O79 Co2 K3 49.91(19) . . ?
O84 Co2 K3 122.1(2) . . ?
O146 Co2 K3 54.3(2) . . ?
O112 Co2 K3 62.0(2) . . ?
O155 Co2 K3 119.5(5) . . ?
O136 Co2 K7 48.40(19) . . ?
O79 Co2 K7 127.0(2) . . ?
O84 Co2 K7 49.4(2) . . ?
O146 Co2 K7 120.2(2) . . ?
O112 Co2 K7 126.8(2) . . ?
O155 Co2 K7 65.6(5) . . ?
K3 Co2 K7 171.18(9) . . ?
O2 Co3 O36 91.8(3) . . ?
O2 Co3 O24 90.7(3) . . ?
O36 Co3 O24 176.40(18) . . ?
O2 Co3 O55 172.5(2) . . ?
O36 Co3 O55 89.9(3) . . ?
O24 Co3 O55 87.3(3) . . ?
O2 Co3 O145 96.8(2) . . ?
O36 Co3 O145 93.0(3) . . ?
O24 Co3 O145 89.3(3) . . ?
O55 Co3 O145 90.3(2) . . ?
O2 Co3 O150 83.7(3) . . ?
O36 Co3 O150 83.0(4) . . ?
O24 Co3 O150 94.7(4) . . ?
O55 Co3 O150 89.3(3) . . ?
O145 Co3 O150 175.9(4) . . ?
O2 Co3 K14 135.99(18) . 2_666 ?
O36 Co3 K14 114.8(2) . 2_666 ?
O24 Co3 K14 64.8(2) . 2_666 ?
O55 Co3 K14 48.87(18) . 2_666 ?
O145 Co3 K14 50.09(19) . 2_666 ?
O150 Co3 K14 131.5(3) . 2_666 ?
O2 Co3 K2 126.0(2) . . ?
O36 Co3 K2 128.57(14) . . ?
O24 Co3 K2 47.86(13) . . ?
O55 Co3 K2 48.4(2) . . ?
O145 Co3 K2 112.4(2) . . ?
O150 Co3 K2 70.2(3) . . ?
K14 Co3 K2 63.67(7) 2_666 . ?
O93 Co4 O121 177.6(3) . . ?
O93 Co4 O152 92.0(3) . . ?
O121 Co4 O152 86.3(3) . . ?
O93 Co4 O147 91.5(2) . . ?
O121 Co4 O147 90.1(2) . . ?
O152 Co4 O147 176.4(3) . . ?
O93 Co4 O125 93.5(2) . . ?
O121 Co4 O125 88.4(2) . . ?
O152 Co4 O125 91.2(4) . . ?
O147 Co4 O125 89.2(3) . . ?
O93 Co4 O88 87.8(2) . . ?
O121 Co4 O88 90.4(2) . . ?
O152 Co4 O88 88.2(4) . . ?
O147 Co4 O88 91.4(3) . . ?
O125 Co4 O88 178.6(2) . . ?
O93 Co4 K7 128.86(19) . . ?
O121 Co4 K7 48.73(19) . . ?
O152 Co4 K7 62.6(3) . . ?
O147 Co4 K7 114.47(17) . . ?
O125 Co4 K7 127.92(15) . . ?
O88 Co4 K7 50.67(15) . . ?
O93 Co4 K6 50.5(2) . . ?
O121 Co4 K6 130.2(2) . . ?
O152 Co4 K6 69.8(3) . . ?
O147 Co4 K6 113.10(17) . . ?
O125 Co4 K6 50.93(16) . . ?
O88 Co4 K6 129.84(16) . . ?
K7 Co4 K6 132.40(8) . . ?
O68 Co5 O75 90.5(3) . . ?
O68 Co5 O103 90.3(3) . . ?
O75 Co5 O103 173.5(2) . . ?
O68 Co5 O108 172.0(3) . . ?
O75 Co5 O108 90.3(3) . . ?
O103 Co5 O108 88.1(3) . . ?
O68 Co5 O148 89.1(3) . . ?
O75 Co5 O148 99.0(3) . . ?
O103 Co5 O148 87.5(3) . . ?
O108 Co5 O148 98.6(3) . . ?
O68 Co5 O153 91.8(4) . . ?
O75 Co5 O153 80.0(4) . . ?
O103 Co5 O153 93.5(4) . . ?
O108 Co5 O153 80.5(4) . . ?
O148 Co5 O153 178.5(5) . . ?
O68 Co5 K6 45.7(2) . . ?
O75 Co5 K6 129.0(2) . . ?
O103 Co5 K6 49.0(2) . . ?
O108 Co5 K6 129.4(2) . . ?
O148 Co5 K6 103.9(2) . . ?
O153 Co5 K6 77.6(4) . . ?
O68 Co5 K19 118.2(2) . . ?
O75 Co5 K19 122.3(2) . . ?
O103 Co5 K19 62.7(2) . . ?
O108 Co5 K19 67.77(19) . . ?
O148 Co5 K19 40.0(2) . . ?
O153 Co5 K19 140.0(4) . . ?
K6 Co5 K19 103.87(8) . . ?
O68 Co5 K12 116.9(2) . 2_565 ?
O75 Co5 K12 43.2(2) . 2_565 ?
O103 Co5 K12 141.0(2) . 2_565 ?
O108 Co5 K12 68.5(2) . 2_565 ?
O148 Co5 K12 66.9(2) . 2_565 ?
O153 Co5 K12 111.7(4) . 2_565 ?
K6 Co5 K12 161.92(5) . 2_565 ?
K19 Co5 K12 79.32(8) . 2_565 ?
O144 Co6 O46 90.4(2) . . ?
O144 Co6 O16 87.6(3) . . ?
O46 Co6 O16 95.3(2) . . ?
O144 Co6 O19 94.7(2) . . ?
O46 Co6 O19 174.9(2) . . ?
O16 Co6 O19 85.4(2) . . ?
O144 Co6 O151 171.1(3) . . ?
O46 Co6 O151 85.2(3) . . ?
O16 Co6 O151 85.1(3) . . ?
O19 Co6 O151 89.8(3) . . ?
O144 Co6 O51 96.9(3) . . ?
O46 Co6 O51 86.5(2) . . ?
O16 Co6 O51 175.17(19) . . ?
O19 Co6 O51 92.5(2) . . ?
O151 Co6 O51 90.6(3) . . ?
O144 Co6 K1 111.4(2) . . ?
O46 Co6 K1 52.11(18) . . ?
O16 Co6 K1 51.16(18) . . ?
O19 Co6 K1 125.82(18) . . ?
O151 Co6 K1 59.9(3) . . ?
O51 Co6 K1 128.0(2) . . ?
O144 Co6 K2 120.5(2) . . ?
O46 Co6 K2 126.44(19) . . ?
O16 Co6 K2 125.69(12) . . ?
O19 Co6 K2 50.09(18) . . ?
O151 Co6 K2 68.1(3) . . ?
O51 Co6 K2 50.25(13) . . ?
K1 Co6 K2 128.02(7) . . ?
O139 Co7 O142 97.9(3) . . ?
O139 Co7 O138 177.4(2) . . ?
O142 Co7 O138 84.4(3) . . ?
O139 Co7 O140 82.0(3) . . ?
O142 Co7 O140 178.9(3) . . ?
O138 Co7 O140 95.6(2) . . ?
O139 Co7 O137 91.8(3) . . ?
O142 Co7 O137 89.6(3) . . ?
O138 Co7 O137 89.5(3) . . ?
O140 Co7 O137 91.5(3) . . ?
O139 Co7 O141 88.8(3) . . ?
O142 Co7 O141 89.1(3) . . ?
O138 Co7 O141 90.1(3) . . ?
O140 Co7 O141 89.8(3) . . ?
O137 Co7 O141 178.7(3) . . ?
O139 Co7 K15 56.42(18) . . ?
O142 Co7 K15 128.9(2) . . ?
O138 Co7 K15 121.11(16) . . ?
O140 Co7 K15 50.3(2) . . ?
O137 Co7 K15 129.7(2) . . ?
O141 Co7 K15 51.6(2) . . ?
O139 Co7 K8 131.2(2) . 1_444 ?
O142 Co7 K8 48.4(2) . 1_444 ?
O138 Co7 K8 49.88(19) . 1_444 ?
O140 Co7 K8 130.9(2) . 1_444 ?
O137 Co7 K8 117.4(2) . 1_444 ?
O141 Co7 K8 61.4(2) . 1_444 ?
K15 Co7 K8 112.80(9) . 1_444 ?
O41W Co8 O41W 42.3(13) 2_665 . ?
O41W Co8 O73 77.7(10) 2_665 . ?
O41W Co8 O73 117.4(10) . . ?
O41W Co8 O131 87.4(9) 2_665 . ?
O41W Co8 O131 96.9(9) . . ?
O73 Co8 O131 95.8(7) . . ?
O41W Co8 O156 98.7(10) 2_665 . ?
O41W Co8 O156 86.7(10) . . ?
O73 Co8 O156 87.0(9) . . ?
O131 Co8 O156 173.8(5) . . ?
O41W Co8 Cl1 163.7(9) 2_665 . ?
O41W Co8 Cl1 154.0(7) . . ?
O73 Co8 Cl1 87.1(7) . . ?
O131 Co8 Cl1 88.3(4) . . ?
O156 Co8 Cl1 86.2(6) . . ?
O41W Co8 K22 57.0(8) 2_665 2_665 ?
O41W Co8 K22 98.1(6) . 2_665 ?
O73 Co8 K22 38.1(6) . 2_665 ?
O131 Co8 K22 64.8(3) . 2_665 ?
O156 Co8 K22 119.9(6) . 2_665 ?
Cl1 Co8 K22 107.0(4) . 2_665 ?
O6 Si1 O11 110.5(4) . . ?
O6 Si1 O29 105.8(3) . . ?
O11 Si1 O29 108.6(4) . . ?
O6 Si1 O17 113.3(4) . . ?
O11 Si1 O17 111.9(3) . . ?
O29 Si1 O17 106.5(4) . . ?
O130 Si2 O107 107.7(4) . . ?
O130 Si2 O116 107.5(3) . . ?
O107 Si2 O116 111.8(4) . . ?
O130 Si2 O123 108.5(4) . . ?
O107 Si2 O123 111.3(3) . . ?
O116 Si2 O123 109.9(4) . . ?
O40 Si3 O58 111.7(3) . . ?
O40 Si3 O49 110.3(4) . . ?
O58 Si3 O49 110.4(3) . . ?
O40 Si3 O63 107.0(4) . . ?
O58 Si3 O63 108.7(3) . . ?
O49 Si3 O63 108.6(3) . . ?
O98 Si4 O72 108.6(3) . . ?
O98 Si4 O82 107.5(3) . . ?
O72 Si4 O82 111.6(4) . . ?
O98 Si4 O91 108.2(4) . . ?
O72 Si4 O91 110.6(4) . . ?
O82 Si4 O91 110.3(3) . . ?
W1 O2 Co3 143.7(4) . . ?
W2 O3 W1 157.4(4) . . ?
W6 O4 W1 115.5(3) . . ?
W6 O4 K18 119.6(3) . . ?
W1 O4 K18 97.6(3) . . ?
W7 O5 W1 147.5(3) . . ?
W7 O5 K18 108.2(3) . . ?
W1 O5 K18 104.1(3) . . ?
Si1 O6 W1 129.9(4) . . ?
Si1 O6 W6 128.2(4) . . ?
W1 O6 W6 92.5(2) . . ?
W2 O7 K19 99.6(2) . 2_565 ?
W2 O8 Co1 140.6(4) . . ?
W2 O8 K19 103.7(3) . 2_565 ?
Co1 O8 K19 103.3(3) . 2_565 ?
W3 O9 W2 115.8(3) . . ?
W3 O9 K11 99.6(2) . 2_576 ?
W2 O9 K11 144.3(3) . 2_576 ?
W7 O10 W2 147.6(4) . . ?
Si1 O11 W3 127.6(4) . . ?
Si1 O11 W2 128.3(2) . . ?
W3 O11 W2 92.0(2) . . ?
W3 O12 K11 104.5(2) . 2_576 ?
W3 O13 Co1 139.4(3) . . ?
W3 O13 K1 111.7(3) . . ?
Co1 O13 K1 98.4(2) . . ?
W3 O14 W4 156.6(3) . . ?
W3 O14 K1 100.0(3) . . ?
W4 O14 K1 96.4(2) . . ?
W4 O15 K8 109.4(2) . 1_455 ?
W4 O15 K20 130.6(4) . 1_566 ?
K8 O15 K20 96.6(2) 1_455 1_566 ?
W4 O16 Co6 142.5(3) . . ?
W4 O16 K1 111.7(3) . . ?
Co6 O16 K1 92.9(2) . . ?
Si1 O17 W5 128.2(3) . . ?
Si1 O17 W4 128.9(4) . . ?
W5 O17 W4 92.7(2) . . ?
W5 O18 K14 99.4(2) . 1_455 ?
W5 O19 Co6 144.7(4) . . ?
W5 O19 K2 109.5(2) . . ?
Co6 O19 K2 94.5(2) . . ?
W5 O20 W4 116.2(4) . . ?
W5 O20 K9 105.8(2) . 1_455 ?
W4 O20 K9 109.7(3) . 1_455 ?
W5 O21 W6 156.0(4) . . ?
W5 O21 K2 98.62(17) . . ?
W6 O21 K2 99.7(2) . . ?
W5 O21 K14 90.3(2) . 1_455 ?
W6 O21 K14 92.22(18) . 1_455 ?
K2 O21 K14 124.0(2) . 1_455 ?
W8 O22 W5 149.6(4) . . ?
W8 O22 K9 104.6(3) . 1_455 ?
W5 O22 K9 103.81(19) . 1_455 ?
W8 O22 K14 92.4(2) . 1_455 ?
W5 O22 K14 85.4(2) . 1_455 ?
K9 O22 K14 114.8(2) 1_455 1_455 ?
W6 O23 K2 175.8(3) . 2_566 ?
W6 O23 K14 99.1(3) . 1_455 ?
K2 O23 K14 84.6(2) 2_566 1_455 ?
W6 O24 Co3 138.8(4) . . ?
W6 O24 K2 110.3(3) . . ?
Co3 O24 K2 99.5(2) . . ?
W6 O24 K14 131.1(3) . 2_666 ?
Co3 O24 K14 81.6(2) . 2_666 ?
K2 O24 K14 78.17(16) . 2_666 ?
W8 O25 W6 149.2(2) . . ?
W8 O25 K14 90.4(2) . 1_455 ?
W6 O25 K14 85.6(2) . 1_455 ?
W8 O25 K18 105.1(2) . . ?
W6 O25 K18 101.5(2) . . ?
K14 O25 K18 127.46(19) 1_455 . ?
W7 O26 K27 151.9(4) . . ?
W7 O27 W8 119.9(3) . . ?
W7 O27 K25 133.5(4) . 1_455 ?
W8 O27 K25 105.4(4) . 1_455 ?
W7 O27 K18 92.3(3) . . ?
W8 O27 K18 110.2(3) . . ?
K25 O27 K18 80.6(3) 1_455 . ?
W7 O28 W9 119.6(3) . . ?
Si1 O29 W8 123.9(4) . . ?
Si1 O29 W9 122.1(3) . . ?
W8 O29 W9 94.1(2) . . ?
Si1 O29 W7 122.4(4) . . ?
W8 O29 W7 93.19(17) . . ?
W9 O29 W7 92.9(2) . . ?
W8 O30 K21 147.6(3) . . ?
W8 O30 K25 99.1(4) . 1_455 ?
K21 O30 K25 105.2(3) . 1_455 ?
W8 O30 K14 88.3(2) . 1_455 ?
K21 O30 K14 86.4(2) . 1_455 ?
K25 O30 K14 140.6(3) 1_455 1_455 ?
W9 O31 W8 117.9(3) . . ?
W9 O31 K9 103.81(18) . 1_455 ?
W8 O31 K9 98.3(2) . 1_455 ?
W9 O32 K5 135.3(3) . 1_455 ?
W9 O32 K8 101.3(2) . 1_455 ?
K5 O32 K8 119.7(3) 1_455 1_455 ?
W9 O33 W4 149.9(4) . . ?
W9 O33 K9 104.1(2) . 1_455 ?
W4 O33 K9 103.1(2) . 1_455 ?
W9 O33 K8 92.6(3) . 1_455 ?
W4 O33 K8 96.74(18) . 1_455 ?
K9 O33 K8 96.7(2) 1_455 1_455 ?
W9 O34 W3 149.5(4) . . ?
W10 O35 K16 150.3(4) . . ?
W10 O35 K12 97.2(3) . . ?
K16 O35 K12 111.6(2) . . ?
W10 O36 Co3 142.1(3) . . ?
W11 O37 W10 154.8(3) . . ?
W11 O37 K12 101.2(3) . . ?
W10 O37 K12 101.7(2) . . ?
W12 O38 W11 114.3(3) . . ?
W16 O39 W11 148.5(4) . . ?
Si3 O40 W12 128.8(3) . . ?
Si3 O40 W11 128.1(3) . . ?
W12 O40 W11 93.5(2) . . ?
W12 O41 K11 114.3(3) . . ?
W12 O42 Co1 141.7(4) . . ?
W12 O42 K1 110.4(3) . . ?
Co1 O42 K1 99.7(3) . . ?
W12 O43 W13 152.7(4) . . ?
W12 O43 K1 101.6(2) . . ?
W13 O43 K1 99.7(3) . . ?
W17 O44 W12 148.6(4) . . ?
W17 O44 K11 101.00(18) . . ?
W12 O44 K11 100.8(2) . . ?
W13 O45 K13 142.9(4) . 1_566 ?
W13 O46 Co6 142.2(3) . . ?
W13 O46 K1 110.0(3) . . ?
Co6 O46 K1 92.20(19) . . ?
W14 O47 W13 114.3(3) . . ?
W14 O47 K4 111.6(3) . . ?
W13 O47 K4 107.2(3) . . ?
W17 O48 W13 148.2(3) . . ?
W17 O48 K4 108.0(3) . . ?
W13 O48 K4 102.0(3) . . ?
Si3 O49 W14 127.8(4) . . ?
Si3 O49 W13 128.0(3) . . ?
W14 O49 W13 91.19(19) . . ?
W14 O50 K10 112.2(3) . . ?
W14 O51 Co6 140.4(4) . . ?
W14 O51 K2 111.0(3) . . ?
Co6 O51 K2 93.6(2) . . ?
W14 O51 K10 91.0(3) . . ?
Co6 O51 K10 118.3(3) . . ?
K2 O51 K10 94.8(2) . . ?
W15 O52 W14 156.9(4) . . ?
W15 O52 K2 99.61(17) . . ?
W14 O52 K2 97.7(3) . . ?
W18 O53 W14 145.8(2) . . ?
W18 O53 K4 110.1(3) . . ?
W14 O53 K4 101.6(3) . . ?
W15 O54 K21 136.5(4) . 2_566 ?
W15 O54 K14 94.0(3) . 2_666 ?
K21 O54 K14 86.18(19) 2_566 2_666 ?
W15 O55 Co3 138.8(4) . . ?
W15 O55 K14 111.8(3) . 2_666 ?
Co3 O55 K14 96.35(19) . 2_666 ?
W15 O55 K2 111.8(2) . . ?
Co3 O55 K2 97.9(3) . . ?
K14 O55 K2 88.4(2) 2_666 . ?
W15 O56 W10 116.3(3) . . ?
W15 O56 K5 112.8(2) . . ?
W10 O56 K5 104.4(3) . . ?
W18 O57 W15 148.8(4) . . ?
W18 O57 K5 106.0(3) . . ?
W15 O57 K5 102.21(19) . . ?
Si3 O58 W15 128.5(3) . . ?
Si3 O58 W10 127.4(4) . . ?
W15 O58 W10 91.1(2) . . ?
W16 O60 W10 148.5(4) . . ?
W16 O60 K5 107.8(3) . . ?
W10 O60 K5 102.2(3) . . ?
W16 O61 W18 119.5(3) . . ?
W16 O61 K5 99.35(19) . . ?
W18 O61 K5 101.1(3) . . ?
W16 O62 W17 118.4(3) . . ?
Si3 O63 W17 122.0(4) . . ?
Si3 O63 W18 121.3(4) . . ?
W17 O63 W18 94.66(19) . . ?
Si3 O63 W16 121.0(3) . . ?
W17 O63 W16 95.7(3) . . ?
W18 O63 W16 95.5(3) . . ?
W17 O64 K15 133.2(3) . 1_666 ?
W17 O64 K11 100.7(3) . . ?
K15 O64 K11 118.3(3) 1_666 . ?
W17 O65 W18 117.8(3) . . ?
W17 O65 K4 96.9(3) . . ?
W18 O65 K4 99.2(3) . . ?
W18 O66 K8 133.9(4) . . ?
W19 O68 Co5 140.9(4) . . ?
W19 O68 K6 113.2(4) . . ?
Co5 O68 K6 102.2(3) . . ?
W24 O69 W19 157.0(4) . . ?
W24 O69 K6 101.2(3) . . ?
W19 O69 K6 97.2(3) . . ?
W20 O70 W19 116.2(3) . . ?
W20 O70 K15 93.0(3) . . ?
W19 O70 K15 121.6(3) . . ?
W25 O71 W19 147.6(3) . . ?
Si4 O72 W19 127.3(4) . . ?
Si4 O72 W20 128.3(4) . . ?
W19 O72 W20 92.8(2) . . ?
K22 O73 Co8 102.8(11) 2_665 . ?
K22 O73 K26 135.5(10) 2_665 2_565 ?
Co8 O73 K26 119.2(8) . 2_565 ?
K22 O73 K27 95.4(7) 2_665 2_565 ?
Co8 O73 K27 109.3(9) . 2_565 ?
K26 O73 K27 58.9(5) 2_565 2_565 ?
W20 O74 K12 101.7(3) . 2_565 ?
W20 O75 Co5 140.5(4) . . ?
W20 O75 K12 100.8(3) . 2_565 ?
Co5 O75 K12 107.5(3) . 2_565 ?
W20 O76 W21 154.7(4) . . ?
W26 O77 W20 147.5(3) . . ?
W26 O77 K15 99.3(3) . . ?
W20 O77 K15 113.1(3) . . ?
W21 O78 K22 142.7(4) . 1_455 ?
W21 O78 K3 93.7(3) . . ?
K22 O78 K3 85.8(2) 1_455 . ?
W21 O79 Co2 144.2(4) . . ?
W21 O79 K3 111.3(3) . . ?
Co2 O79 K3 95.3(2) . . ?
W21 O80 W22 114.3(4) . . ?
W21 O80 K26 111.6(3) . . ?
W22 O80 K26 105.6(3) . . ?
W26 O81 W21 147.5(4) . . ?
W26 O81 K26 105.6(3) . . ?
W21 O81 K26 104.1(2) . . ?
Si4 O82 W22 129.8(4) . . ?
Si4 O82 W21 126.7(3) . . ?
W22 O82 W21 92.3(2) . . ?
W22 O83 K18 160.7(4) . . ?
W22 O83 K10 106.2(3) . 2_566 ?
K18 O83 K10 91.1(2) . 2_566 ?
W22 O84 Co2 138.2(3) . . ?
W22 O84 K7 112.7(3) . . ?
Co2 O84 K7 97.0(3) . . ?
W23 O85 W22 155.1(3) . . ?
W23 O85 K10 96.3(3) . 2_566 ?
W22 O85 K10 95.9(2) . 2_566 ?
W23 O85 K7 97.6(3) . . ?
W22 O85 K7 100.8(2) . . ?
K10 O85 K7 102.71(18) 2_566 . ?
W27 O86 W22 148.0(4) . . ?
W27 O86 K26 108.5(3) . . ?
W22 O86 K26 101.5(2) . . ?
W23 O87 K10 107.6(3) . 2_566 ?
W23 O88 Co4 141.0(3) . . ?
W23 O88 K7 109.3(3) . . ?
Co4 O88 K7 93.9(2) . . ?
W24 O89 W23 115.4(3) . . ?
W24 O89 K17 106.84(18) . . ?
W23 O89 K17 112.5(3) . . ?
W27 O90 W23 146.9(4) . . ?
W27 O90 K17 107.8(2) . . ?
W23 O90 K17 102.7(3) . . ?
Si4 O91 W24 127.9(3) . . ?
Si4 O91 W23 127.0(3) . . ?
W24 O91 W23 92.6(2) . . ?
W24 O92 K20 138.8(4) . . ?
W24 O93 Co4 140.6(3) . . ?
W24 O93 K6 110.0(3) . . ?
Co4 O93 K6 95.9(2) . . ?
W25 O94 W24 150.1(4) . . ?
W25 O94 K17 109.5(3) . . ?
W24 O94 K17 99.4(3) . . ?
W25 O95 K4 114.3(4) . 1_444 ?
W25 O96 W27 120.5(3) . . ?
W25 O96 K17 100.5(3) . . ?
W27 O96 K17 102.5(3) . . ?
W26 O97 W25 118.5(3) . . ?
W26 O97 K15 88.5(3) . . ?
W25 O97 K15 119.1(3) . . ?
W26 O97 K4 146.6(4) . 1_444 ?
W25 O97 K4 83.2(2) . 1_444 ?
K15 O97 K4 103.09(19) . 1_444 ?
Si4 O98 W25 122.9(3) . . ?
Si4 O98 W27 123.0(3) . . ?
W25 O98 W27 93.5(2) . . ?
Si4 O98 W26 122.3(4) . . ?
W25 O98 W26 93.43(18) . . ?
W27 O98 W26 93.6(2) . . ?
W26 O99 K23 125.4(5) . 2_565 ?
W26 O99 K15 80.4(3) . . ?
K23 O99 K15 132.6(2) 2_565 . ?
W26 O100 W27 120.4(4) . . ?
W26 O100 K26 101.6(3) . . ?
W27 O100 K26 99.1(2) . . ?
W28 O102 K13 104.9(3) . . ?
W28 O102 K23 105.9(3) . 2_665 ?
K13 O102 K23 85.0(3) . 2_665 ?
W28 O103 Co5 140.2(3) . . ?
W28 O103 K6 112.0(3) . . ?
Co5 O103 K6 97.4(3) . . ?
W28 O104 W33 158.3(3) . . ?
W28 O104 K13 95.5(2) . . ?
W33 O104 K13 95.8(3) . . ?
W28 O104 K6 97.8(2) . . ?
W33 O104 K6 99.1(2) . . ?
K13 O104 K6 97.46(14) . . ?
W28 O105 W29 115.0(3) . . ?
W28 O105 K19 104.4(2) . . ?
W29 O105 K19 114.5(3) . . ?
W34 O106 W28 148.3(4) . . ?
W34 O106 K23 100.3(3) . 2_665 ?
W28 O106 K23 105.8(2) . 2_665 ?
Si2 O107 W28 127.8(4) . . ?
Si2 O107 W29 128.7(3) . . ?
W28 O107 W29 92.8(2) . . ?
W29 O108 Co5 141.6(4) . . ?
W29 O109 K3 101.3(3) . 2_565 ?
W29 O109 K22 111.1(4) . 2_665 ?
K3 O109 K22 92.4(3) 2_565 2_665 ?
W30 O110 W29 157.2(4) . . ?
W30 O110 K3 99.3(2) . 2_565 ?
W29 O110 K3 98.2(3) . 2_565 ?
W35 O111 W29 148.8(4) . . ?
W35 O111 K22 98.8(3) . 2_665 ?
W29 O111 K22 100.3(3) . 2_665 ?
W30 O112 Co2 141.5(4) . . ?
W30 O112 K3 131.4(3) . . ?
Co2 O112 K3 81.4(2) . . ?
W30 O113 K3 101.2(2) . 2_565 ?
W30 O114 W31 114.8(2) . . ?
W30 O114 K16 111.7(3) . . ?
W31 O114 K16 108.6(3) . . ?
W35 O115 W30 147.2(2) . . ?
W35 O115 K16 110.7(3) . . ?
W30 O115 K16 100.4(2) . . ?
Si2 O116 W31 128.5(4) . . ?
Si2 O116 W30 127.2(4) . . ?
W31 O116 W30 92.54(18) . . ?
W31 O118 W32 154.8(4) . . ?
W31 O118 K7 100.9(3) . . ?
W32 O118 K7 99.5(2) . . ?
W36 O119 W31 150.4(3) . . ?
W36 O119 K16 108.6(3) . . ?
W31 O119 K16 99.7(3) . . ?
W32 O120 K9 159.6(3) . 2_666 ?
W32 O120 K20 105.1(2) . 2 ?
K9 O120 K20 95.0(2) 2_666 2 ?
W32 O121 Co4 141.3(4) . . ?
W32 O121 K7 109.7(2) . . ?
Co4 O121 K7 96.8(2) . . ?
W36 O122 W32 149.7(4) . . ?
W36 O122 K24 106.5(3) . . ?
W32 O122 K24 100.9(3) . . ?
Si2 O123 W33 128.1(3) . . ?
Si2 O123 W32 127.6(2) . . ?
W33 O123 W32 91.6(2) . . ?
W33 O124 K13 106.6(3) . . ?
W33 O124 K17 159.4(3) . 2 ?
K13 O124 K17 91.5(2) . 2 ?
W33 O125 Co4 140.7(3) . . ?
W33 O125 K6 112.8(3) . . ?
Co4 O125 K6 94.9(2) . . ?
W32 O126 W33 116.2(4) . . ?
W32 O126 K24 112.6(2) . . ?
W33 O126 K24 102.7(3) . . ?
W32 O126 K20 91.1(3) . 2 ?
W33 O126 K20 134.5(2) . 2 ?
K24 O126 K20 98.5(3) . 2 ?
W34 O127 W33 149.3(4) . . ?
W34 O127 K24 107.8(3) . . ?
W33 O127 K24 101.4(3) . . ?
W34 O128 W35 117.5(3) . . ?
W34 O128 K27 108.0(3) . 1_655 ?
W35 O128 K27 101.3(2) . 1_655 ?
W36 O129 W34 118.7(3) . . ?
W36 O129 K27 101.4(3) . 1_655 ?
W34 O129 K27 99.2(3) . 1_655 ?
W36 O129 K24 106.1(3) . . ?
W34 O129 K24 98.2(2) . . ?
K27 O129 K24 134.7(3) 1_655 . ?
Si2 O130 W35 122.8(4) . . ?
Si2 O130 W34 122.1(3) . . ?
W35 O130 W34 94.2(2) . . ?
Si2 O130 W36 123.1(4) . . ?
W35 O130 W36 93.21(17) . . ?
W34 O130 W36 93.2(2) . . ?
W35 O131 Co8 171.8(4) . . ?
W35 O131 K22 101.8(3) . 2_665 ?
Co8 O131 K22 75.6(3) . 2_665 ?
W36 O132 W35 119.8(3) . . ?
W36 O132 K27 106.4(3) . 1_655 ?
W35 O132 K27 98.9(3) . 1_655 ?
W36 O132 K16 99.8(3) . . ?
W35 O132 K16 100.3(3) . . ?
K27 O132 K16 133.7(2) 1_655 . ?
W36 O133 K25 142.0(4) . . ?
W11 O134 K12 98.6(3) . . ?
W11 O135 Co1 142.5(3) . . ?
W31 O136 Co2 142.6(4) . . ?
W31 O136 K7 110.1(3) . . ?
Co2 O136 K7 99.6(2) . . ?
Co7 O137 K11 136.3(3) . 2_565 ?
Co7 O138 K8 96.4(2) . 1_444 ?
Co7 O139 K15 89.5(2) . . ?
Co7 O140 K15 95.0(3) . . ?
Co7 O141 K15 91.9(3) . . ?
Co7 O141 K8 83.3(2) . 1_444 ?
K15 O141 K8 172.3(3) . 1_444 ?
Co7 O142 K8 98.7(2) . 1_444 ?
Co1 O143 K19 95.8(2) . 2_565 ?
Co3 O145 K14 94.6(2) . 2_666 ?
Co2 O146 K3 89.1(2) . . ?
Co4 O147 K20 113.7(2) . 2 ?
Co5 O148 K19 109.0(3) . . ?
W34 O149 K26 132.0(3) . 1_655 ?
W34 O149 K23 97.6(3) . 2_665 ?
K26 O149 K23 97.3(3) 1_655 2_665 ?
Co6 O151 K1 84.3(3) . . ?
Co6 O151 K2 77.3(3) . . ?
K1 O151 K2 161.6(3) . . ?
Co4 O152 K7 82.8(4) . . ?
Co2 O155 K7 77.7(5) . . ?
Co8 O156 K23 142.3(9) . . ?
K27 O157 K22 84.8(8) 1_655 . ?
K25 O1W K21 111.8(4) 2_566 . ?
K21 O2W K5 91.1(2) . 2_566 ?
K21 O2W K16 172.1(3) . 2_566 ?
K5 O2W K16 93.0(3) 2_566 2_566 ?
K8 O3W K20 103.1(3) . 1_666 ?
K10 O6W K7 118.3(3) . 2_566 ?
K13 O7W K6 104.5(2) . . ?
K13 O8W K17 90.2(3) 2 . ?
K1 O9W K19 131.0(7) 1_544 . ?
K21 O11W K9 93.6(4) . 1_455 ?
K21 O11W K14 91.9(3) . 1_455 ?
K9 O11W K14 113.9(4) 1_455 1_455 ?
K12 O12W K19 121.0(4) . 2_565 ?
K18 O13W K10 86.9(3) 2_566 . ?
K18 O13W K2 149.5(4) 2_566 . ?
K10 O13W K2 94.5(3) . . ?
K27 O14W K22 90.7(6) . 1_455 ?
K27 O14W K26 66.3(4) . . ?
K22 O14W K26 98.1(5) 1_455 . ?
K9 O16W K8 97.0(4) . . ?
K9 O16W K20 83.7(3) . 1_666 ?
K8 O16W K20 82.7(3) . 1_666 ?
K24 O17W K17 108.5(5) 2 . ?
K24 O17W K20 104.5(4) 2 . ?
K17 O17W K20 129.1(4) . . ?
K25 O18W K24 109.3(6) 2_666 2_666 ?
K25 O18W K9 119.0(4) 2_666 . ?
K24 O18W K9 131.5(5) 2_666 . ?
K21 O19W K5 92.5(4) 2_566 . ?
K3 O22W K12 124.8(3) . . ?
K6 O27W K20 125.8(5) . . ?
K17 O28W K24 99.6(5) . 2 ?
K5 O31W K16 95.5(8) . . ?
K21 O33W K9 92.3(7) . 1_455 ?
K21 O33W K25 100.2(9) . 2_566 ?
K9 O33W K25 116.9(6) 1_455 2_566 ?
K21 O33W K21 111.1(5) . 2_466 ?
K9 O33W K21 138.4(10) 1_455 2_466 ?
K25 O33W K21 93.0(7) 2_566 2_466 ?
K18 O34W K25 88.8(6) . 1_455 ?
K18 O34W K27 93.4(8) . . ?
K25 O34W K27 119.2(9) 1_455 . ?
K13 O35W K23 90.0(7) . 2_665 ?
K23 O36W K22 155.8(6) . . ?
O38W O37W K4 142.6(9) . . ?
O38W O37W K23 57.9(8) . 2_676 ?
K4 O37W K23 150.0(6) . 2_676 ?
O37W O38W K23 100.7(9) . 2_676 ?
O40W O39W K19 107.0(15) . . ?
O39W O40W K11 131.8(14) . 1_544 ?
O39W O40W K19 52.1(13) . . ?
K11 O40W K19 115.2(7) 1_544 . ?
O41W O41W Co8 71.7(18) 2_665 2_665 ?
O41W O41W Co8 66(2) 2_665 . ?
Co8 O41W Co8 137.7(13) 2_665 . ?
O41W O41W K22 153(3) 2_665 . ?
Co8 O41W K22 85.7(11) 2_665 . ?
Co8 O41W K22 134.6(9) . . ?
O16 K1 O46 66.92(18) . . ?
O16 K1 O42 141.97(18) . . ?
O46 K1 O42 104.6(2) . . ?
O16 K1 O13 103.54(18) . . ?
O46 K1 O13 144.44(18) . . ?
O42 K1 O13 60.80(18) . . ?
O16 K1 O21W 128.4(2) . . ?
O46 K1 O21W 154.40(16) . . ?
O42 K1 O21W 75.5(2) . . ?
O13 K1 O21W 58.44(17) . . ?
O16 K1 O9W 107.3(4) . 1_566 ?
O46 K1 O9W 81.7(4) . 1_566 ?
O42 K1 O9W 107.9(4) . 1_566 ?
O13 K1 O9W 132.6(4) . 1_566 ?
O21W K1 O9W 74.2(4) . 1_566 ?
O16 K1 O43 120.9(2) . . ?
O46 K1 O43 55.6(2) . . ?
O42 K1 O43 54.41(18) . . ?
O13 K1 O43 114.5(2) . . ?
O21W K1 O43 110.0(2) . . ?
O9W K1 O43 78.3(4) 1_566 . ?
O16 K1 O14 55.23(17) . . ?
O46 K1 O14 120.9(2) . . ?
O42 K1 O14 112.93(16) . . ?
O13 K1 O14 53.28(18) . . ?
O21W K1 O14 80.64(19) . . ?
O9W K1 O14 124.0(4) 1_566 . ?
O43 K1 O14 157.60(16) . . ?
O16 K1 O151 57.3(2) . . ?
O46 K1 O151 56.88(18) . . ?
O42 K1 O151 86.5(2) . . ?
O13 K1 O151 88.6(2) . . ?
O21W K1 O151 147.0(2) . . ?
O9W K1 O151 138.5(4) 1_566 . ?
O43 K1 O151 79.6(2) . . ?
O14 K1 O151 81.3(2) . . ?
O16 K1 Co6 35.91(13) . . ?
O46 K1 Co6 35.69(12) . . ?
O42 K1 Co6 117.47(16) . . ?
O13 K1 Co6 118.48(14) . . ?
O21W K1 Co6 164.33(18) . . ?
O9W K1 Co6 107.5(4) 1_566 . ?
O43 K1 Co6 85.43(15) . . ?
O14 K1 Co6 85.85(14) . . ?
O151 K1 Co6 35.81(17) . . ?
O16 K1 Co1 117.69(11) . . ?
O46 K1 Co1 119.56(14) . . ?
O42 K1 Co1 32.14(10) . . ?
O13 K1 Co1 32.43(14) . . ?
O21W K1 Co1 74.37(14) . . ?
O9W K1 Co1 134.8(4) 1_566 . ?
O43 K1 Co1 82.82(13) . . ?
O14 K1 Co1 81.27(12) . . ?
O151 K1 Co1 75.71(18) . . ?
Co6 K1 Co1 111.50(6) . . ?
O16 K1 W13 92.56(14) . . ?
O46 K1 W13 25.84(13) . . ?
O42 K1 W13 82.44(14) . . ?
O13 K1 W13 137.69(16) . . ?
O21W K1 W13 134.74(15) . . ?
O9W K1 W13 75.8(4) 1_566 . ?
O43 K1 W13 30.08(14) . . ?
O14 K1 W13 144.61(15) . . ?
O151 K1 W13 67.56(16) . . ?
Co6 K1 W13 59.11(5) . . ?
Co1 K1 W13 105.68(7) . . ?
O23 K2 O19 114.1(2) 2_566 . ?
O23 K2 O24 78.92(19) 2_566 . ?
O19 K2 O24 106.68(19) . . ?
O23 K2 O51 133.3(2) 2_566 . ?
O19 K2 O51 66.72(18) . . ?
O24 K2 O51 147.6(2) . . ?
O23 K2 O55 94.8(2) 2_566 . ?
O19 K2 O55 146.5(2) . . ?
O24 K2 O55 60.93(18) . . ?
O51 K2 O55 106.1(2) . . ?
O23 K2 O21 82.0(2) 2_566 . ?
O19 K2 O21 55.74(14) . . ?
O24 K2 O21 55.92(18) . . ?
O51 K2 O21 121.7(2) . . ?
O55 K2 O21 116.19(17) . . ?
O23 K2 O52 113.7(2) 2_566 . ?
O19 K2 O52 121.10(16) . . ?
O24 K2 O52 114.57(19) . . ?
O51 K2 O52 55.73(18) . . ?
O55 K2 O52 54.36(15) . . ?
O21 K2 O52 161.0(2) . . ?
O23 K2 O13W 59.6(2) 2_566 . ?
O19 K2 O13W 116.9(2) . . ?
O24 K2 O13W 128.5(2) . . ?
O51 K2 O13W 78.1(2) . . ?
O55 K2 O13W 91.7(3) . . ?
O21 K2 O13W 134.8(3) . . ?
O52 K2 O13W 64.2(3) . . ?
O23 K2 O151 164.6(2) 2_566 . ?
O19 K2 O151 55.8(2) . . ?
O24 K2 O151 92.61(19) . . ?
O51 K2 O151 56.76(19) . . ?
O55 K2 O151 92.2(2) . . ?
O21 K2 O151 82.5(2) . . ?
O52 K2 O151 81.6(2) . . ?
O13W K2 O151 133.9(2) . . ?
O23 K2 Co6 143.49(17) 2_566 . ?
O19 K2 Co6 35.40(12) . . ?
O24 K2 Co6 121.82(16) . . ?
O51 K2 Co6 36.18(15) . . ?
O55 K2 Co6 121.27(16) . . ?
O21 K2 Co6 86.49(12) . . ?
O52 K2 Co6 86.27(12) . . ?
O13W K2 Co6 109.60(17) . . ?
O151 K2 Co6 34.55(14) . . ?
O23 K2 Co3 99.44(14) 2_566 . ?
O19 K2 Co3 119.96(15) . . ?
O24 K2 Co3 32.62(14) . . ?
O51 K2 Co3 121.03(18) . . ?
O55 K2 Co3 33.68(13) . . ?
O21 K2 Co3 83.68(13) . . ?
O52 K2 Co3 83.18(12) . . ?
O13W K2 Co3 122.9(2) . . ?
O151 K2 Co3 79.08(15) . . ?
Co6 K2 Co3 113.63(8) . . ?
O23 K2 W5 97.20(17) 2_566 . ?
O19 K2 W5 26.16(10) . . ?
O24 K2 W5 84.18(15) . . ?
O51 K2 W5 92.87(16) . . ?
O55 K2 W5 139.96(16) . . ?
O21 K2 W5 29.94(10) . . ?
O52 K2 W5 145.96(13) . . ?
O13W K2 W5 127.1(2) . . ?
O151 K2 W5 68.88(18) . . ?
Co6 K2 W5 59.82(5) . . ?
Co3 K2 W5 106.45(6) . . ?
O79 K3 O22W 135.5(3) . . ?
O79 K3 O146 62.84(18) . . ?
O22W K3 O146 93.0(2) . . ?
O79 K3 O110 147.24(18) . 2_565 ?
O22W K3 O110 71.4(2) . 2_565 ?
O146 K3 O110 146.18(18) . 2_565 ?
O79 K3 O109 130.2(3) . 2_565 ?
O22W K3 O109 82.8(2) . 2_565 ?
O146 K3 O109 90.3(2) . 2_565 ?
O110 K3 O109 58.8(2) 2_565 2_565 ?
O79 K3 O113 92.3(2) . 2_565 ?
O22W K3 O113 104.4(3) . 2_565 ?
O146 K3 O113 155.1(2) . 2_565 ?
O110 K3 O113 58.23(18) 2_565 2_565 ?
O109 K3 O113 109.3(2) 2_565 2_565 ?
O79 K3 O112 59.02(19) . . ?
O22W K3 O112 76.8(2) . . ?
O146 K3 O112 61.6(2) . . ?
O110 K3 O112 137.1(2) 2_565 . ?
O109 K3 O112 143.77(18) 2_565 . ?
O113 K3 O112 104.7(2) 2_565 . ?
O79 K3 O78 55.1(2) . . ?
O22W K3 O78 169.1(3) . . ?
O146 K3 O78 95.3(2) . . ?
O110 K3 O78 97.9(2) 2_565 . ?
O109 K3 O78 90.2(2) 2_565 . ?
O113 K3 O78 70.1(2) 2_565 . ?
O112 K3 O78 113.4(2) . . ?
O79 K3 Co2 34.78(14) . . ?
O22W K3 Co2 104.2(2) . . ?
O146 K3 Co2 36.59(13) . . ?
O110 K3 Co2 173.74(19) 2_565 . ?
O109 K3 Co2 125.84(19) 2_565 . ?
O113 K3 Co2 119.98(16) 2_565 . ?
O112 K3 Co2 36.68(14) . . ?
O78 K3 Co2 86.63(18) . . ?
O79 K3 W29 152.0(2) . 2_565 ?
O22W K3 W29 71.0(2) . 2_565 ?
O146 K3 W29 115.65(15) . 2_565 ?
O110 K3 W29 31.39(12) 2_565 2_565 ?
O109 K3 W29 28.05(17) 2_565 2_565 ?
O113 K3 W29 87.24(16) 2_565 2_565 ?
O112 K3 W29 147.58(13) . 2_565 ?
O78 K3 W29 99.00(18) . 2_565 ?
Co2 K3 W29 152.24(8) . 2_565 ?
O79 K3 W30 120.46(14) . 2_565 ?
O22W K3 W30 84.2(2) . 2_565 ?
O146 K3 W30 176.68(13) . 2_565 ?
O110 K3 W30 30.89(11) 2_565 2_565 ?
O109 K3 W30 87.54(18) 2_565 2_565 ?
O113 K3 W30 28.20(14) 2_565 2_565 ?
O112 K3 W30 119.27(16) . 2_565 ?
O78 K3 W30 87.22(17) . 2_565 ?
Co2 K3 W30 146.03(8) . 2_565 ?
W29 K3 W30 61.71(5) 2_565 2_565 ?
O79 K3 W21 26.63(14) . . ?
O22W K3 W21 161.7(2) . . ?
O146 K3 W21 79.02(13) . . ?
O110 K3 W21 123.59(13) 2_565 . ?
O109 K3 W21 113.42(18) 2_565 . ?
O113 K3 W21 79.01(14) 2_565 . ?
O112 K3 W21 84.93(12) . . ?
O78 K3 W21 28.58(16) . . ?
Co2 K3 W21 59.91(5) . . ?
W29 K3 W21 127.28(10) 2_565 . ?
W30 K3 W21 104.15(5) 2_565 . ?
O37W K4 O95 107.8(4) . 1_666 ?
O37W K4 O47 99.5(4) . . ?
O95 K4 O47 152.5(3) 1_666 . ?
O37W K4 O48 62.7(3) . . ?
O95 K4 O48 134.4(3) 1_666 . ?
O47 K4 O48 57.2(2) . . ?
O37W K4 O53 127.8(4) . . ?
O95 K4 O53 102.1(3) 1_666 . ?
O47 K4 O53 56.5(2) . . ?
O48 K4 O53 65.7(2) . . ?
O37W K4 O65 89.2(4) . . ?
O95 K4 O65 81.7(3) 1_666 . ?
O47 K4 O65 95.7(2) . . ?
O48 K4 O65 55.1(2) . . ?
O53 K4 O65 53.93(19) . . ?
O37W K4 O97 54.7(3) . 1_666 ?
O95 K4 O97 53.3(2) 1_666 1_666 ?
O47 K4 O97 154.2(3) . 1_666 ?
O48 K4 O97 104.6(3) . 1_666 ?
O53 K4 O97 137.0(3) . 1_666 ?
O65 K4 O97 85.4(2) . 1_666 ?
O37W K4 W25 85.4(3) . 1_666 ?
O95 K4 W25 24.78(14) 1_666 1_666 ?
O47 K4 W25 171.4(3) . 1_666 ?
O48 K4 W25 131.4(3) . 1_666 ?
O53 K4 W25 125.6(2) . 1_666 ?
O65 K4 W25 91.52(19) . 1_666 ?
O97 K4 W25 31.26(14) 1_666 1_666 ?
O37W K4 W17 65.6(3) . . ?
O95 K4 W17 107.1(3) 1_666 . ?
O47 K4 W17 80.94(19) . . ?
O48 K4 W17 27.31(16) . . ?
O53 K4 W17 65.20(17) . . ?
O65 K4 W17 30.64(14) . . ?
O97 K4 W17 87.40(19) 1_666 . ?
W25 K4 W17 107.63(16) 1_666 . ?
O37W K4 W13 72.9(3) . . ?
O95 K4 W13 164.9(3) 1_666 . ?
O47 K4 W13 29.29(16) . . ?
O48 K4 W13 31.86(16) . . ?
O53 K4 W13 67.71(17) . . ?
O65 K4 W13 83.20(17) . . ?
O97 K4 W13 126.4(2) 1_666 . ?
W25 K4 W13 157.67(19) 1_666 . ?
W17 K4 W13 58.87(9) . . ?
O37W K4 W14 122.7(3) . . ?
O95 K4 W14 126.4(2) 1_666 . ?
O47 K4 W14 27.19(13) . . ?
O48 K4 W14 66.33(15) . . ?
O53 K4 W14 32.30(15) . . ?
O65 K4 W14 82.24(14) . . ?
O97 K4 W14 167.5(2) 1_666 . ?
W25 K4 W14 150.92(18) 1_666 . ?
W17 K4 W14 80.86(9) . . ?
W13 K4 W14 49.84(6) . . ?
O37W K4 W18 117.0(3) . . ?
O95 K4 W18 84.9(2) 1_666 . ?
O47 K4 W18 79.70(15) . . ?
O48 K4 W18 65.41(15) . . ?
O53 K4 W18 26.25(15) . . ?
O65 K4 W18 30.24(12) . . ?
O97 K4 W18 110.8(2) 1_666 . ?
W25 K4 W18 104.55(15) 1_666 . ?
W17 K4 W18 51.96(7) . . ?
W13 K4 W18 81.50(9) . . ?
W14 K4 W18 58.14(6) . . ?
O32 K5 O31W 91.6(6) 1_655 . ?
O32 K5 O56 147.2(3) 1_655 . ?
O31W K5 O56 118.6(5) . . ?
O32 K5 O60 140.2(2) 1_655 . ?
O31W K5 O60 92.9(6) . . ?
O56 K5 O60 56.3(2) . . ?
O32 K5 O57 101.9(2) 1_655 . ?
O31W K5 O57 157.8(6) . . ?
O56 K5 O57 54.38(17) . . ?
O60 K5 O57 65.5(2) . . ?
O32 K5 O2W 117.0(3) 1_655 2_566 ?
O31W K5 O2W 82.8(5) . 2_566 ?
O56 K5 O2W 59.9(2) . 2_566 ?
O60 K5 O2W 102.8(2) . 2_566 ?
O57 K5 O2W 106.0(3) . 2_566 ?
O32 K5 O61 86.83(19) 1_655 . ?
O31W K5 O61 110.0(5) . . ?
O56 K5 O61 93.6(2) . . ?
O60 K5 O61 54.66(17) . . ?
O57 K5 O61 54.1(2) . . ?
O2W K5 O61 153.3(3) 2_566 . ?
O32 K5 O19W 58.9(3) 1_655 . ?
O31W K5 O19W 138.1(7) . . ?
O56 K5 O19W 88.7(4) . . ?
O60 K5 O19W 128.9(4) . . ?
O57 K5 O19W 63.9(3) . . ?
O2W K5 O19W 85.5(3) 2_566 . ?
O61 K5 O19W 98.2(3) . . ?
O32 K5 W10 167.62(19) 1_655 . ?
O31W K5 W10 97.3(5) . . ?
O56 K5 W10 29.63(14) . . ?
O60 K5 W10 31.08(12) . . ?
O57 K5 W10 67.07(15) . . ?
O2W K5 W10 72.88(19) 2_566 . ?
O61 K5 W10 82.05(16) . . ?
O19W K5 W10 117.3(3) . . ?
O32 K5 W16 112.52(17) 1_655 . ?
O31W K5 W16 92.8(6) . . ?
O56 K5 W16 80.32(16) . . ?
O60 K5 W16 27.80(11) . . ?
O57 K5 W16 65.79(16) . . ?
O2W K5 W16 130.4(2) 2_566 . ?
O61 K5 W16 30.19(13) . . ?
O19W K5 W16 124.5(3) . . ?
W10 K5 W16 58.63(7) . . ?
O32 K5 W18 86.33(15) 1_655 . ?
O31W K5 W18 140.1(5) . . ?
O56 K5 W18 78.27(14) . . ?
O60 K5 W18 65.62(14) . . ?
O57 K5 W18 26.97(11) . . ?
O2W K5 W18 132.9(2) 2_566 . ?
O61 K5 W18 30.06(14) . . ?
O19W K5 W18 72.2(3) . . ?
W10 K5 W18 81.31(9) . . ?
W16 K5 W18 52.28(5) . . ?
O32 K5 W15 122.9(2) 1_655 . ?
O31W K5 W15 144.9(5) . . ?
O56 K5 W15 26.40(12) . . ?
O60 K5 W15 65.32(17) . . ?
O57 K5 W15 30.60(11) . . ?
O2W K5 W15 76.3(2) 2_566 . ?
O61 K5 W15 80.50(17) . . ?
O19W K5 W15 68.2(3) . . ?
W10 K5 W15 49.77(6) . . ?
W16 K5 W15 80.16(8) . . ?
W18 K5 W15 57.14(7) . . ?
O68 K6 O103 63.0(2) . . ?
O68 K6 O27W 88.3(3) . . ?
O103 K6 O27W 120.7(3) . . ?
O68 K6 O93 101.0(2) . . ?
O103 K6 O93 139.28(18) . . ?
O27W K6 O93 94.1(3) . . ?
O68 K6 O125 135.78(19) . . ?
O103 K6 O125 100.86(18) . . ?
O27W K6 O125 131.4(3) . . ?
O93 K6 O125 63.28(18) . . ?
O68 K6 O7W 119.2(3) . . ?
O103 K6 O7W 87.4(3) . . ?
O27W K6 O7W 61.8(3) . . ?
O93 K6 O7W 130.5(3) . . ?
O125 K6 O7W 99.4(2) . . ?
O68 K6 O26W 163.72(18) . . ?
O103 K6 O26W 130.7(2) . . ?
O27W K6 O26W 76.8(3) . . ?
O93 K6 O26W 73.8(2) . . ?
O125 K6 O26W 56.26(16) . . ?
O7W K6 O26W 59.4(3) . . ?
O68 K6 O69 54.0(2) . . ?
O103 K6 O69 116.0(2) . . ?
O27W K6 O69 69.9(3) . . ?
O93 K6 O69 53.77(18) . . ?
O125 K6 O69 115.2(2) . . ?
O7W K6 O69 131.57(18) . . ?
O26W K6 O69 113.3(2) . . ?
O68 K6 O104 113.8(2) . . ?
O103 K6 O104 53.26(18) . . ?
O27W K6 O104 137.7(3) . . ?
O93 K6 O104 114.66(16) . . ?
O125 K6 O104 52.94(18) . . ?
O7W K6 O104 75.92(19) . . ?
O26W K6 O104 82.13(18) . . ?
O69 K6 O104 152.26(16) . . ?
O68 K6 Co4 111.44(16) . . ?
O103 K6 Co4 113.88(11) . . ?
O27W K6 Co4 125.0(3) . . ?
O93 K6 Co4 33.60(9) . . ?
O125 K6 Co4 34.20(14) . . ?
O7W K6 Co4 129.3(2) . . ?
O26W K6 Co4 73.07(14) . . ?
O69 K6 Co4 81.38(13) . . ?
O104 K6 Co4 81.55(12) . . ?
O68 K6 Co5 32.11(14) . . ?
O103 K6 Co5 33.57(14) . . ?
O27W K6 Co5 114.2(3) . . ?
O93 K6 Co5 115.74(15) . . ?
O125 K6 Co5 114.45(14) . . ?
O7W K6 Co5 113.6(2) . . ?
O26W K6 Co5 163.57(16) . . ?
O69 K6 Co5 82.65(15) . . ?
O104 K6 Co5 81.66(14) . . ?
Co4 K6 Co5 107.03(6) . . ?
O68 K6 W19 25.26(15) . . ?
O103 K6 W19 88.25(15) . . ?
O27W K6 W19 73.3(3) . . ?
O93 K6 W19 81.93(14) . . ?
O125 K6 W19 136.23(16) . . ?
O7W K6 W19 123.95(17) . . ?
O26W K6 W19 139.71(15) . . ?
O69 K6 W19 29.96(14) . . ?
O104 K6 W19 137.85(15) . . ?
Co4 K6 W19 103.13(7) . . ?
Co5 K6 W19 56.70(5) . . ?
O121 K7 O136 105.5(2) . . ?
O121 K7 O84 145.0(2) . . ?
O136 K7 O84 61.4(2) . . ?
O121 K7 O88 64.35(18) . . ?
O136 K7 O88 143.3(2) . . ?
O84 K7 O88 105.38(18) . . ?
O121 K7 O6W 122.0(3) . 2_566 ?
O136 K7 O6W 124.1(2) . 2_566 ?
O84 K7 O6W 88.8(3) . 2_566 ?
O88 K7 O6W 87.0(2) . 2_566 ?
O121 K7 O118 56.36(17) . . ?
O136 K7 O118 55.2(2) . . ?
O84 K7 O118 116.1(2) . . ?
O88 K7 O118 119.7(2) . . ?
O6W K7 O118 132.9(2) 2_566 . ?
O121 K7 O85 118.99(16) . . ?
O136 K7 O85 114.3(2) . . ?
O84 K7 O85 54.13(18) . . ?
O88 K7 O85 55.88(18) . . ?
O6W K7 O85 67.7(2) 2_566 . ?
O118 K7 O85 159.2(2) . . ?
O121 K7 O23W 155.76(17) . . ?
O136 K7 O23W 69.69(19) . . ?
O84 K7 O23W 54.95(17) . . ?
O88 K7 O23W 133.6(2) . . ?
O6W K7 O23W 54.8(2) 2_566 . ?
O118 K7 O23W 106.25(16) . . ?
O85 K7 O23W 83.32(17) . . ?
O121 K7 O152 55.7(2) . . ?
O136 K7 O152 87.8(2) . . ?
O84 K7 O152 90.1(3) . . ?
O88 K7 O152 56.8(2) . . ?
O6W K7 O152 142.0(2) 2_566 . ?
O118 K7 O152 80.5(2) . . ?
O85 K7 O152 81.2(2) . . ?
O23W K7 O152 144.2(3) . . ?
O121 K7 O155 88.9(4) . . ?
O136 K7 O155 54.3(3) . . ?
O84 K7 O155 56.6(4) . . ?
O88 K7 O155 89.4(3) . . ?
O6W K7 O155 142.8(4) 2_566 . ?
O118 K7 O155 79.8(3) . . ?
O85 K7 O155 79.8(3) . . ?
O23W K7 O155 105.4(3) . . ?
O152 K7 O155 40.1(4) . . ?
O121 K7 Co4 34.46(10) . . ?
O136 K7 Co4 117.45(16) . . ?
O84 K7 Co4 118.97(12) . . ?
O88 K7 Co4 35.41(15) . . ?
O6W K7 Co4 118.31(18) 2_566 . ?
O118 K7 Co4 85.18(12) . . ?
O85 K7 Co4 85.36(12) . . ?
O23W K7 Co4 168.47(14) . . ?
O152 K7 Co4 34.5(2) . . ?
O155 K7 Co4 74.6(3) . . ?
O121 K7 Co2 119.62(17) . . ?
O136 K7 Co2 32.02(13) . . ?
O84 K7 Co2 33.56(15) . . ?
O88 K7 Co2 119.53(16) . . ?
O6W K7 Co2 118.3(2) 2_566 . ?
O118 K7 Co2 83.42(16) . . ?
O85 K7 Co2 82.82(15) . . ?
O23W K7 Co2 69.48(15) . . ?
O152 K7 Co2 76.7(2) . . ?
O155 K7 Co2 36.6(3) . . ?
Co4 K7 Co2 111.27(8) . . ?
O3W K8 O32 149.4(3) . 1_655 ?
O3W K8 O142 121.4(3) . 1_666 ?
O32 K8 O142 79.2(2) 1_655 1_666 ?
O3W K8 O15 70.2(3) . 1_655 ?
O32 K8 O15 113.3(2) 1_655 1_655 ?
O142 K8 O15 134.3(2) 1_666 1_655 ?
O3W K8 O66 77.1(2) . . ?
O32 K8 O66 83.84(19) 1_655 . ?
O142 K8 O66 83.5(2) 1_666 . ?
O15 K8 O66 139.3(2) 1_655 . ?
O3W K8 O138 89.5(2) . 1_666 ?
O32 K8 O138 121.1(2) 1_655 1_666 ?
O142 K8 O138 58.39(19) 1_666 1_666 ?
O15 K8 O138 79.3(2) 1_655 1_666 ?
O66 K8 O138 124.5(2) . 1_666 ?
O3W K8 O33 119.2(3) . 1_655 ?
O32 K8 O33 57.70(18) 1_655 1_655 ?
O142 K8 O33 116.0(2) 1_666 1_655 ?
O15 K8 O33 55.71(15) 1_655 1_655 ?
O66 K8 O33 129.15(19) . 1_655 ?
O138 K8 O33 104.6(2) 1_666 1_655 ?
O3W K8 O16W 67.5(3) . . ?
O32 K8 O16W 82.3(2) 1_655 . ?
O142 K8 O16W 140.6(3) 1_666 . ?
O15 K8 O16W 85.0(3) 1_655 . ?
O66 K8 O16W 60.1(3) . . ?
O138 K8 O16W 155.6(2) 1_666 . ?
O33 K8 O16W 81.2(3) 1_655 . ?
O3W K8 O141 64.3(3) . 1_666 ?
O32 K8 O141 129.2(2) 1_655 1_666 ?
O142 K8 O141 57.17(19) 1_666 1_666 ?
O15 K8 O141 115.57(17) 1_655 1_666 ?
O66 K8 O141 68.0(2) . 1_666 ?
O138 K8 O141 57.9(2) 1_666 1_666 ?
O33 K8 O141 162.5(2) 1_655 1_666 ?
O16W K8 O141 114.5(3) . 1_666 ?
O3W K8 W9 147.5(2) . 1_655 ?
O32 K8 W9 28.85(15) 1_655 1_655 ?
O142 K8 W9 91.03(13) 1_666 1_655 ?
O15 K8 W9 86.17(13) 1_655 1_655 ?
O66 K8 W9 111.36(11) . 1_655 ?
O138 K8 W9 108.27(15) 1_666 1_655 ?
O33 K8 W9 31.07(10) 1_655 1_655 ?
O16W K8 W9 89.0(2) . 1_655 ?
O141 K8 W9 148.19(16) 1_666 1_655 ?
O3W K8 Co7 93.4(2) . 1_666 ?
O32 K8 Co7 111.48(18) 1_655 1_666 ?
O142 K8 Co7 32.85(11) 1_666 1_666 ?
O15 K8 Co7 112.19(16) 1_655 1_666 ?
O66 K8 Co7 92.84(16) . 1_666 ?
O138 K8 Co7 33.77(15) 1_666 1_666 ?
O33 K8 Co7 129.74(17) 1_655 1_666 ?
O16W K8 Co7 149.0(3) . 1_666 ?
O141 K8 Co7 35.26(16) 1_666 1_666 ?
W9 K8 Co7 116.68(8) 1_655 1_666 ?
O3W K8 W4 95.3(2) . 1_655 ?
O32 K8 W4 89.86(17) 1_655 1_655 ?
O142 K8 W4 123.15(18) 1_666 1_655 ?
O15 K8 W4 25.35(12) 1_655 1_655 ?
O66 K8 W4 150.92(18) . 1_655 ?
O138 K8 W4 82.81(16) 1_666 1_655 ?
O33 K8 W4 32.75(10) 1_655 1_655 ?
O16W K8 W4 91.0(3) . 1_655 ?
O141 K8 W4 134.04(15) 1_666 1_655 ?
W9 K8 W4 61.61(5) 1_655 1_655 ?
Co7 K8 W4 115.78(8) 1_666 1_655 ?
O22 K9 O120 118.4(2) 1_655 2_666 ?
O22 K9 O16W 151.3(4) 1_655 . ?
O120 K9 O16W 78.4(3) 2_666 . ?
O22 K9 O20 56.11(16) 1_655 1_655 ?
O120 K9 O20 78.8(2) 2_666 1_655 ?
O16W K9 O20 110.7(3) . 1_655 ?
O22 K9 O31 57.23(19) 1_655 1_655 ?
O120 K9 O31 174.6(2) 2_666 1_655 ?
O16W K9 O31 104.2(3) . 1_655 ?
O20 K9 O31 95.8(2) 1_655 1_655 ?
O22 K9 O33 66.5(2) 1_655 1_655 ?
O120 K9 O33 121.23(18) 2_666 1_655 ?
O16W K9 O33 85.0(3) . 1_655 ?
O20 K9 O33 55.5(2) 1_655 1_655 ?
O31 K9 O33 54.85(16) 1_655 1_655 ?
O22 K9 O11W 68.2(3) 1_655 1_655 ?
O120 K9 O11W 75.9(2) 2_666 1_655 ?
O16W K9 O11W 140.5(4) . 1_655 ?
O20 K9 O11W 93.2(3) 1_655 1_655 ?
O31 K9 O11W 104.1(2) 1_655 1_655 ?
O33 K9 O11W 134.2(3) 1_655 1_655 ?
O22 K9 O33W 107.2(5) 1_655 1_655 ?
O120 K9 O33W 114.9(5) 2_666 1_655 ?
O16W K9 O33W 82.8(5) . 1_655 ?
O20 K9 O33W 163.1(5) 1_655 1_655 ?
O31 K9 O33W 70.4(5) 1_655 1_655 ?
O33 K9 O33W 118.3(5) 1_655 1_655 ?
O11W K9 O33W 81.4(6) 1_655 1_655 ?
O22 K9 O18W 155.8(3) 1_655 . ?
O120 K9 O18W 61.3(3) 2_666 . ?
O16W K9 O18W 51.7(4) . . ?
O20 K9 O18W 138.0(2) 1_655 . ?
O31 K9 O18W 124.1(3) 1_655 . ?
O33 K9 O18W 136.4(3) 1_655 . ?
O11W K9 O18W 89.4(4) 1_655 . ?
O33W K9 O18W 58.3(5) 1_655 . ?
O22 K9 W8 29.08(11) 1_655 1_655 ?
O120 K9 W8 144.94(18) 2_666 1_655 ?
O16W K9 W8 136.1(3) . 1_655 ?
O20 K9 W8 81.79(13) 1_655 1_655 ?
O31 K9 W8 32.00(13) 1_655 1_655 ?
O33 K9 W8 67.48(11) 1_655 1_655 ?
O11W K9 W8 76.4(2) 1_655 1_655 ?
O33W K9 W8 81.4(4) 1_655 1_655 ?
O18W K9 W8 139.00(19) . 1_655 ?
O22 K9 W5 31.19(10) 1_655 1_655 ?
O120 K9 W5 90.85(16) 2_666 1_655 ?
O16W K9 W5 138.8(3) . 1_655 ?
O20 K9 W5 28.37(12) 1_655 1_655 ?
O31 K9 W5 84.07(15) 1_655 1_655 ?
O33 K9 W5 66.74(14) 1_655 1_655 ?
O11W K9 W5 71.3(2) 1_655 1_655 ?
O33W K9 W5 136.5(5) 1_655 1_655 ?
O18W K9 W5 149.7(3) . 1_655 ?
W8 K9 W5 59.97(5) 1_655 1_655 ?
O22 K9 W9 66.58(15) 1_655 1_655 ?
O120 K9 W9 147.58(16) 2_666 1_655 ?
O16W K9 W9 86.8(3) . 1_655 ?
O20 K9 W9 79.75(16) 1_655 1_655 ?
O31 K9 W9 29.59(12) 1_655 1_655 ?
O33 K9 W9 27.65(10) 1_655 1_655 ?
O11W K9 W9 129.4(2) 1_655 1_655 ?
O33W K9 W9 91.3(5) 1_655 1_655 ?
O18W K9 W9 128.3(3) . 1_655 ?
W8 K9 W9 53.08(4) 1_655 1_655 ?
W5 K9 W9 81.43(6) 1_655 1_655 ?
O6W K10 O50 126.9(3) . . ?
O6W K10 O87 80.4(2) . 2_566 ?
O50 K10 O87 101.3(2) . 2_566 ?
O6W K10 O83 85.0(3) . 2_566 ?
O50 K10 O83 136.8(3) . 2_566 ?
O87 K10 O83 113.5(2) 2_566 2_566 ?
O6W K10 O13W 86.9(3) . . ?
O50 K10 O13W 70.4(3) . . ?
O87 K10 O13W 155.9(3) 2_566 . ?
O83 K10 O13W 85.3(3) 2_566 . ?
O6W K10 O85 71.2(2) . 2_566 ?
O50 K10 O85 151.42(16) . 2_566 ?
O87 K10 O85 56.5(2) 2_566 2_566 ?
O83 K10 O85 57.31(19) 2_566 2_566 ?
O13W K10 O85 137.3(3) . 2_566 ?
O6W K10 O20W 155.1(4) . . ?
O50 K10 O20W 71.7(4) . . ?
O87 K10 O20W 114.6(3) 2_566 . ?
O83 K10 O20W 70.9(4) 2_566 . ?
O13W K10 O20W 84.9(3) . . ?
O85 K10 O20W 99.7(4) 2_566 . ?
O6W K10 O51 73.4(3) . . ?
O50 K10 O51 54.5(2) . . ?
O87 K10 O51 83.24(19) 2_566 . ?
O83 K10 O51 150.35(16) 2_566 . ?
O13W K10 O51 73.6(3) . . ?
O85 K10 O51 129.7(2) 2_566 . ?
O20W K10 O51 126.0(4) . . ?
O6W K10 W14 101.8(2) . . ?
O50 K10 W14 25.63(16) . . ?
O87 K10 W14 92.94(17) 2_566 . ?
O83 K10 W14 153.49(16) 2_566 . ?
O13W K10 W14 69.7(2) . . ?
O85 K10 W14 149.16(16) 2_566 . ?
O20W K10 W14 97.3(4) . . ?
O51 K10 W14 28.85(13) . . ?
O6W K10 W22 81.1(2) . 2_566 ?
O50 K10 W22 151.62(19) . 2_566 ?
O87 K10 W22 86.66(16) 2_566 2_566 ?
O83 K10 W22 26.88(13) 2_566 2_566 ?
O13W K10 W22 111.6(3) . 2_566 ?
O85 K10 W22 30.99(13) 2_566 2_566 ?
O20W K10 W22 80.1(4) . 2_566 ?
O51 K10 W22 153.84(16) . 2_566 ?
W14 K10 W22 176.93(8) . 2_566 ?
O6W K10 W23 77.61(19) . 2_566 ?
O50 K10 W23 124.03(14) . 2_566 ?
O87 K10 W23 26.14(15) 2_566 2_566 ?
O83 K10 W23 87.38(15) 2_566 2_566 ?
O13W K10 W23 163.4(2) . 2_566 ?
O85 K10 W23 30.77(12) 2_566 2_566 ?
O20W K10 W23 106.8(3) . 2_566 ?
O51 K10 W23 107.06(14) . 2_566 ?
W14 K10 W23 119.04(7) . 2_566 ?
W22 K10 W23 60.52(5) 2_566 2_566 ?
O6W K10 K18 99.0(2) . 2_566 ?
O50 K10 K18 97.37(18) . 2_566 ?
O87 K10 K18 156.97(19) 2_566 2_566 ?
O83 K10 K18 43.93(16) 2_566 2_566 ?
O13W K10 K18 45.3(2) . 2_566 ?
O85 K10 K18 101.24(16) 2_566 2_566 ?
O20W K10 K18 59.1(3) . 2_566 ?
O51 K10 K18 118.88(13) . 2_566 ?
W14 K10 K18 109.58(9) . 2_566 ?
W22 K10 K18 70.59(8) 2_566 2_566 ?
W23 K10 K18 130.99(11) 2_566 2_566 ?
O4W K11 O41 141.8(2) . . ?
O4W K11 O32W 72.3(5) . . ?
O41 K11 O32W 140.3(5) . . ?
O4W K11 O12 69.9(2) . 2_576 ?
O41 K11 O12 72.02(19) . 2_576 ?
O32W K11 O12 137.2(5) . 2_576 ?
O4W K11 O9 75.7(3) . 2_576 ?
O41 K11 O9 81.00(19) . 2_576 ?
O32W K11 O9 94.7(4) . 2_576 ?
O12 K11 O9 57.07(17) 2_576 2_576 ?
O4W K11 O44 134.2(2) . . ?
O41 K11 O44 54.25(18) . . ?
O32W K11 O44 124.1(5) . . ?
O12 K11 O44 96.85(16) 2_576 . ?
O9 K11 O44 134.45(18) 2_576 . ?
O4W K11 O40W 143.6(4) . 1_566 ?
O41 K11 O40W 62.0(3) . 1_566 ?
O32W K11 O40W 78.3(5) . 1_566 ?
O12 K11 O40W 124.9(4) 2_576 1_566 ?
O9 K11 O40W 86.1(5) 2_576 1_566 ?
O44 K11 O40W 80.5(4) . 1_566 ?
O4W K11 O64 106.1(3) . . ?
O41 K11 O64 105.1(2) . . ?
O32W K11 O64 70.2(4) . . ?
O12 K11 O64 139.92(18) 2_576 . ?
O9 K11 O64 162.86(17) 2_576 . ?
O44 K11 O64 56.22(15) . . ?
O40W K11 O64 82.9(5) 1_566 . ?
O4W K11 O137 79.6(2) . 2_565 ?
O41 K11 O137 83.62(17) . 2_565 ?
O32W K11 O137 131.9(5) . 2_565 ?
O12 K11 O137 58.33(19) 2_576 2_565 ?
O9 K11 O137 115.3(2) 2_576 2_565 ?
O44 K11 O137 57.47(19) . 2_565 ?
O40W K11 O137 136.8(4) 1_566 2_565 ?
O64 K11 O137 81.60(19) . 2_565 ?
O4W K11 W3 70.2(2) . 2_576 ?
O41 K11 W3 74.42(15) . 2_576 ?
O32W K11 W3 118.9(4) . 2_576 ?
O12 K11 W3 26.85(12) 2_576 2_576 ?
O9 K11 W3 30.22(11) 2_576 2_576 ?
O44 K11 W3 116.67(13) . 2_576 ?
O40W K11 W3 107.8(4) 1_566 2_576 ?
O64 K11 W3 166.66(14) . 2_576 ?
O137 K11 W3 85.11(15) 2_565 2_576 ?
O4W K11 W17 121.9(2) . . ?
O41 K11 W17 80.89(14) . . ?
O32W K11 W17 96.6(4) . . ?
O12 K11 W17 120.17(13) 2_576 . ?
O9 K11 W17 161.43(16) 2_576 . ?
O44 K11 W17 29.20(12) . . ?
O40W K11 W17 81.8(4) 1_566 . ?
O64 K11 W17 27.07(9) . . ?
O137 K11 W17 66.58(15) 2_565 . ?
W3 K11 W17 144.26(6) 2_576 . ?
O4W K11 W12 144.51(17) . . ?
O41 K11 W12 23.76(13) . . ?
O32W K11 W12 141.7(5) . . ?
O12 K11 W12 80.19(13) 2_576 . ?
O9 K11 W12 103.97(13) 2_576 . ?
O44 K11 W12 30.68(12) . . ?
O40W K11 W12 70.1(3) 1_566 . ?
O64 K11 W12 84.57(12) . . ?
O137 K11 W12 68.40(13) 2_565 . ?
W3 K11 W12 91.63(5) 2_576 . ?
W17 K11 W12 58.59(4) . . ?
O12W K12 O25W 78.2(3) . . ?
O12W K12 O74 157.3(3) . 2_565 ?
O25W K12 O74 124.0(2) . 2_565 ?
O12W K12 O75 103.5(3) . 2_565 ?
O25W K12 O75 141.42(18) . 2_565 ?
O74 K12 O75 57.1(2) 2_565 2_565 ?
O12W K12 O37 89.6(2) . . ?
O25W K12 O37 87.11(19) . . ?
O74 K12 O37 95.58(18) 2_565 . ?
O75 K12 O37 131.10(18) 2_565 . ?
O12W K12 O22W 85.3(3) . . ?
O25W K12 O22W 75.6(2) . . ?
O74 K12 O22W 95.5(2) 2_565 . ?
O75 K12 O22W 66.3(2) 2_565 . ?
O37 K12 O22W 162.6(2) . . ?
O12W K12 O134 90.9(2) . . ?
O25W K12 O134 140.2(2) . . ?
O74 K12 O134 74.62(18) 2_565 . ?
O75 K12 O134 78.20(18) 2_565 . ?
O37 K12 O134 54.35(18) . . ?
O22W K12 O134 142.2(2) . . ?
O12W K12 O35 122.9(3) . . ?
O25W K12 O35 60.70(18) . . ?
O74 K12 O35 76.8(2) 2_565 . ?
O75 K12 O35 133.5(2) 2_565 . ?
O37 K12 O35 53.18(17) . . ?
O22W K12 O35 117.0(2) . . ?
O134 K12 O35 96.57(16) . . ?
O12W K12 W20 131.5(3) . 2_565 ?
O25W K12 W20 139.53(18) . 2_565 ?
O74 K12 W20 28.23(15) 2_565 2_565 ?
O75 K12 W20 28.85(15) 2_565 2_565 ?
O37 K12 W20 115.32(14) . 2_565 ?
O22W K12 W20 80.03(19) . 2_565 ?
O134 K12 W20 74.58(15) . 2_565 ?
O35 K12 W20 104.86(15) . 2_565 ?
O12W K12 W11 81.98(17) . . ?
O25W K12 W11 113.22(15) . . ?
O74 K12 W11 91.67(11) 2_565 . ?
O75 K12 W11 105.09(13) 2_565 . ?
O37 K12 W11 29.61(12) . . ?
O22W K12 W11 162.5(2) . . ?
O134 K12 W11 27.03(13) . . ?
O35 K12 W11 80.20(10) . . ?
W20 K12 W11 99.51(6) 2_565 . ?
O12W K12 W10 102.2(2) . . ?
O25W K12 W10 64.32(14) . . ?
O74 K12 W10 92.88(15) 2_565 . ?
O75 K12 W10 147.20(15) 2_565 . ?
O37 K12 W10 29.61(13) . . ?
O22W K12 W10 136.2(2) . . ?
O134 K12 W10 81.35(13) . . ?
O35 K12 W10 25.95(11) . . ?
W20 K12 W10 120.20(8) 2_565 . ?
W11 K12 W10 58.95(3) . . ?
O12W K12 Co5 75.1(3) . 2_565 ?
O25W K12 Co5 138.74(16) . 2_565 ?
O74 K12 Co5 83.63(16) 2_565 2_565 ?
O75 K12 Co5 29.34(16) 2_565 2_565 ?
O37 K12 Co5 123.24(15) . 2_565 ?
O22W K12 Co5 71.39(19) . 2_565 ?
O134 K12 Co5 71.26(14) . 2_565 ?
O35 K12 Co5 159.25(15) . 2_565 ?
W20 K12 Co5 56.32(5) 2_565 2_565 ?
W11 K12 Co5 93.65(6) . 2_565 ?
W10 K12 Co5 152.35(6) . 2_565 ?
O35W K13 O45 89.2(4) . 1_544 ?
O35W K13 O8W 81.9(5) . 2 ?
O45 K13 O8W 85.5(3) 1_544 2 ?
O35W K13 O7W 155.7(4) . . ?
O45 K13 O7W 67.7(3) 1_544 . ?
O8W K13 O7W 88.7(3) 2 . ?
O35W K13 O124 107.2(4) . . ?
O45 K13 O124 162.3(2) 1_544 . ?
O8W K13 O124 90.0(3) 2 . ?
O7W K13 O124 95.1(3) . . ?
O35W K13 O102 98.1(5) . . ?
O45 K13 O102 69.2(2) 1_544 . ?
O8W K13 O102 154.7(2) 2 . ?
O7W K13 O102 81.1(3) . . ?
O124 K13 O102 113.8(2) . . ?
O35W K13 O104 119.2(4) . . ?
O45 K13 O104 121.1(2) 1_544 . ?
O8W K13 O104 143.9(3) 2 . ?
O7W K13 O104 81.0(2) . . ?
O124 K13 O104 57.0(2) . . ?
O102 K13 O104 57.2(2) . . ?
O35W K13 W28 107.8(5) . . ?
O45 K13 W28 94.59(18) 1_544 . ?
O8W K13 W28 170.3(2) 2 . ?
O7W K13 W28 82.4(2) . . ?
O124 K13 W28 86.99(16) . . ?
O102 K13 W28 26.83(14) . . ?
O104 K13 W28 30.58(14) . . ?
O35W K13 W33 112.9(4) . . ?
O45 K13 W33 150.4(2) 1_544 . ?
O8W K13 W33 115.9(2) 2 . ?
O7W K13 W33 91.4(2) . . ?
O124 K13 W33 26.26(14) . . ?
O102 K13 W33 87.56(16) . . ?
O104 K13 W33 31.05(13) . . ?
W28 K13 W33 60.74(5) . . ?
O35W K13 K23 48.0(5) . 2_665 ?
O45 K13 K23 80.4(2) 1_544 2_665 ?
O8W K13 K23 127.6(3) 2 2_665 ?
O7W K13 K23 129.6(3) . 2_665 ?
O124 K13 K23 115.49(17) . 2_665 ?
O102 K13 K23 50.7(2) . 2_665 ?
O104 K13 K23 83.7(2) . 2_665 ?
W28 K13 K23 61.75(15) . 2_665 ?
W33 K13 K23 99.34(13) . 2_665 ?
O35W K13 K17 84.2(5) . 2 ?
O45 K13 K17 133.10(19) 1_544 2 ?
O8W K13 K17 47.6(2) 2 2 ?
O7W K13 K17 105.8(2) . 2 ?
O124 K13 K17 45.34(16) . 2 ?
O102 K13 K17 157.70(15) . 2 ?
O104 K13 K17 102.29(16) . 2 ?
W28 K13 K17 131.61(9) . 2 ?
W33 K13 K17 71.31(7) . 2 ?
K23 K13 K17 124.35(15) 2_665 2 ?
O35W K13 K6 161.1(4) . . ?
O45 K13 K6 97.93(18) 1_544 . ?
O8W K13 K6 116.0(2) 2 . ?
O7W K13 K6 39.07(19) . . ?
O124 K13 K6 68.73(15) . . ?
O102 K13 K6 68.56(17) . . ?
O104 K13 K6 42.52(11) . . ?
W28 K13 K6 54.34(6) . . ?
W33 K13 K6 55.17(5) . . ?
K23 K13 K6 115.75(17) 2_665 . ?
K17 K13 K6 103.11(10) 2 . ?
O55 K14 O145 64.77(18) 2_666 2_666 ?
O55 K14 O18 141.0(2) 2_666 1_655 ?
O145 K14 O18 76.27(19) 2_666 1_655 ?
O55 K14 O23 91.9(2) 2_666 1_655 ?
O145 K14 O23 123.6(3) 2_666 1_655 ?
O18 K14 O23 110.4(2) 1_655 1_655 ?
O55 K14 O11W 109.6(3) 2_666 1_655 ?
O145 K14 O11W 77.7(3) 2_666 1_655 ?
O18 K14 O11W 59.4(2) 1_655 1_655 ?
O23 K14 O11W 155.5(3) 1_655 1_655 ?
O55 K14 O21 144.7(2) 2_666 1_655 ?
O145 K14 O21 117.17(19) 2_666 1_655 ?
O18 K14 O21 55.98(18) 1_655 1_655 ?
O23 K14 O21 56.50(17) 1_655 1_655 ?
O11W K14 O21 104.8(3) 1_655 1_655 ?
O55 K14 O22 160.2(2) 2_666 1_655 ?
O145 K14 O22 126.69(17) 2_666 1_655 ?
O18 K14 O22 53.48(17) 1_655 1_655 ?
O23 K14 O22 92.7(2) 1_655 1_655 ?
O11W K14 O22 63.1(3) 1_655 1_655 ?
O21 K14 O22 49.61(18) 1_655 1_655 ?
O55 K14 O25 124.56(17) 2_666 1_655 ?
O145 K14 O25 166.8(2) 2_666 1_655 ?
O18 K14 O25 93.88(18) 1_655 1_655 ?
O23 K14 O25 51.28(19) 1_655 1_655 ?
O11W K14 O25 105.1(3) 1_655 1_655 ?
O21 K14 O25 49.63(14) 1_655 1_655 ?
O22 K14 O25 47.99(15) 1_655 1_655 ?
O55 K14 O54 52.8(2) 2_666 2_666 ?
O145 K14 O54 100.6(2) 2_666 2_666 ?
O18 K14 O54 141.0(2) 1_655 2_666 ?
O23 K14 O54 103.55(18) 1_655 2_666 ?
O11W K14 O54 81.8(2) 1_655 2_666 ?
O21 K14 O54 142.2(2) 1_655 2_666 ?
O22 K14 O54 107.4(2) 1_655 2_666 ?
O25 K14 O54 92.57(18) 1_655 2_666 ?
O55 K14 O24 54.90(18) 2_666 2_666 ?
O145 K14 O24 56.02(19) 2_666 2_666 ?
O18 K14 O24 103.23(18) 1_655 2_666 ?
O23 K14 O24 68.4(2) 1_655 2_666 ?
O11W K14 O24 133.6(3) 1_655 2_666 ?
O21 K14 O24 95.3(2) 1_655 2_666 ?
O22 K14 O24 143.97(19) 1_655 2_666 ?
O25 K14 O24 119.5(2) 1_655 2_666 ?
O54 K14 O24 106.78(18) 2_666 2_666 ?
O55 K14 O30 109.83(19) 2_666 1_655 ?
O145 K14 O30 139.3(2) 2_666 1_655 ?
O18 K14 O30 99.38(19) 1_655 1_655 ?
O23 K14 O30 96.1(2) 1_655 1_655 ?
O11W K14 O30 66.2(2) 1_655 1_655 ?
O21 K14 O30 90.55(18) 1_655 1_655 ?
O22 K14 O30 50.54(15) 1_655 1_655 ?
O25 K14 O30 50.19(18) 1_655 1_655 ?
O54 K14 O30 57.52(19) 2_666 1_655 ?
O24 K14 O30 155.96(14) 2_666 1_655 ?
O55 K14 W5 165.33(18) 2_666 1_655 ?
O145 K14 W5 103.22(13) 2_666 1_655 ?
O18 K14 W5 28.36(14) 1_655 1_655 ?
O23 K14 W5 88.13(15) 1_655 1_655 ?
O11W K14 W5 74.0(2) 1_655 1_655 ?
O21 K14 W5 31.69(10) 1_655 1_655 ?
O22 K14 W5 34.20(10) 1_655 1_655 ?
O25 K14 W5 65.94(10) 1_655 1_655 ?
O54 K14 W5 141.14(19) 2_666 1_655 ?
O24 K14 W5 111.95(13) 2_666 1_655 ?
O30 K14 W5 84.73(12) 1_655 1_655 ?
O77 K15 O64 136.1(3) . 1_444 ?
O77 K15 O10W 83.4(3) . . ?
O64 K15 O10W 106.3(3) 1_444 . ?
O77 K15 O140 96.8(2) . . ?
O64 K15 O140 126.84(19) 1_444 . ?
O10W K15 O140 80.1(3) . . ?
O77 K15 O141 110.5(3) . . ?
O64 K15 O141 87.9(2) 1_444 . ?
O10W K15 O141 142.4(4) . . ?
O140 K15 O141 64.0(2) . . ?
O77 K15 O97 56.3(2) . . ?
O64 K15 O97 88.6(2) 1_444 . ?
O10W K15 O97 130.2(3) . . ?
O140 K15 O97 127.9(3) . . ?
O141 K15 O97 83.6(2) . . ?
O77 K15 O139 151.8(3) . . ?
O64 K15 O139 72.0(2) 1_444 . ?
O10W K15 O139 91.0(3) . . ?
O140 K15 O139 55.02(19) . . ?
O141 K15 O139 59.9(2) . . ?
O97 K15 O139 138.4(2) . . ?
O77 K15 O70 49.40(19) . . ?
O64 K15 O70 162.2(2) 1_444 . ?
O10W K15 O70 90.8(3) . . ?
O140 K15 O70 50.07(17) . . ?
O141 K15 O70 75.2(2) . . ?
O97 K15 O70 84.0(2) . . ?
O139 K15 O70 103.3(2) . . ?
O77 K15 O99 54.2(2) . . ?
O64 K15 O99 83.98(19) 1_444 . ?
O10W K15 O99 82.9(3) . . ?
O140 K15 O99 147.99(19) . . ?
O141 K15 O99 134.0(3) . . ?
O97 K15 O99 51.1(2) . . ?
O139 K15 O99 152.5(2) . . ?
O70 K15 O99 103.60(17) . . ?
O77 K15 W26 32.19(17) . . ?
O64 K15 W26 104.11(17) 1_444 . ?
O10W K15 W26 96.8(2) . . ?
O140 K15 W26 127.95(15) . . ?
O141 K15 W26 113.6(2) . . ?
O97 K15 W26 33.68(12) . . ?
O139 K15 W26 172.0(2) . . ?
O70 K15 W26 78.27(12) . . ?
O99 K15 W26 28.84(14) . . ?
O77 K15 Co7 121.9(2) . . ?
O64 K15 Co7 96.91(14) 1_444 . ?
O10W K15 Co7 106.2(3) . . ?
O140 K15 Co7 34.77(12) . . ?
O141 K15 Co7 36.52(18) . . ?
O97 K15 Co7 119.04(19) . . ?
O139 K15 Co7 34.05(15) . . ?
O70 K15 Co7 72.88(12) . . ?
O99 K15 Co7 170.1(2) . . ?
W26 K15 Co7 142.96(13) . . ?
O77 K15 W20 28.08(17) . . ?
O64 K15 W20 163.43(17) 1_444 . ?
O10W K15 W20 72.5(2) . . ?
O140 K15 W20 69.63(12) . . ?
O141 K15 W20 103.11(18) . . ?
O97 K15 W20 80.50(14) . . ?
O139 K15 W20 124.26(18) . . ?
O70 K15 W20 28.74(10) . . ?
O99 K15 W20 79.46(13) . . ?
W26 K15 W20 60.26(4) . . ?
Co7 K15 W20 99.29(8) . . ?
O114 K16 O15W 146.3(4) . . ?
O114 K16 O24W 91.9(2) . . ?
O15W K16 O24W 115.9(5) . . ?
O114 K16 O35 81.0(2) . . ?
O15W K16 O35 111.9(3) . . ?
O24W K16 O35 97.1(2) . . ?
O114 K16 O115 55.41(19) . . ?
O15W K16 O115 118.0(4) . . ?
O24W K16 O115 64.80(19) . . ?
O35 K16 O115 130.0(2) . . ?
O114 K16 O119 55.8(2) . . ?
O15W K16 O119 91.0(4) . . ?
O24W K16 O119 127.95(18) . . ?
O35 K16 O119 113.8(2) . . ?
O115 K16 O119 63.23(19) . . ?
O114 K16 O2W 95.4(2) . 2_566 ?
O15W K16 O2W 61.5(4) . 2_566 ?
O24W K16 O2W 167.0(2) . 2_566 ?
O35 K16 O2W 73.6(2) . 2_566 ?
O115 K16 O2W 128.1(2) . 2_566 ?
O119 K16 O2W 64.88(19) . 2_566 ?
O114 K16 O132 92.27(18) . . ?
O15W K16 O132 67.4(3) . . ?
O24W K16 O132 96.1(2) . . ?
O35 K16 O132 165.4(3) . . ?
O115 K16 O132 51.89(18) . . ?
O119 K16 O132 52.3(2) . . ?
O2W K16 O132 94.3(2) 2_566 . ?
O114 K16 O31W 163.2(5) . . ?
O15W K16 O31W 39.2(6) . . ?
O24W K16 O31W 95.3(5) . . ?
O35 K16 O31W 83.1(5) . . ?
O115 K16 O31W 141.2(5) . . ?
O119 K16 O31W 127.9(5) . . ?
O2W K16 O31W 75.0(5) 2_566 . ?
O132 K16 O31W 102.0(5) . . ?
O114 K16 W31 28.85(15) . . ?
O15W K16 W31 117.9(4) . . ?
O24W K16 W31 119.02(16) . . ?
O35 K16 W31 87.96(16) . . ?
O115 K16 W31 66.16(15) . . ?
O119 K16 W31 31.18(14) . . ?
O2W K16 W31 70.46(15) 2_566 . ?
O132 K16 W31 80.08(14) . . ?
O31W K16 W31 145.4(5) . . ?
O114 K16 W30 27.57(14) . . ?
O15W K16 W30 147.2(3) . . ?
O24W K16 W30 69.08(14) . . ?
O35 K16 W30 98.90(15) . . ?
O115 K16 W30 31.67(14) . . ?
O119 K16 W30 65.60(13) . . ?
O2W K16 W30 120.58(17) 2_566 . ?
O132 K16 W30 79.94(12) . . ?
O31W K16 W30 164.3(5) . . ?
W31 K16 W30 50.20(4) . . ?
O114 K16 W36 79.22(16) . . ?
O15W K16 W36 70.1(3) . . ?
O24W K16 W36 122.03(17) . . ?
O35 K16 W36 136.3(2) . . ?
O115 K16 W36 63.39(15) . . ?
O119 K16 W36 26.69(14) . . ?
O2W K16 W36 70.03(16) 2_566 . ?
O132 K16 W36 29.02(14) . . ?
O31W K16 W36 109.3(5) . . ?
W31 K16 W36 57.68(5) . . ?
W30 K16 W36 80.02(5) . . ?
O89 K17 O28W 138.5(3) . . ?
O89 K17 O94 55.70(18) . . ?
O28W K17 O94 140.9(3) . . ?
O89 K17 O124 78.59(19) . 2 ?
O28W K17 O124 60.7(3) . 2 ?
O94 K17 O124 106.7(2) . 2 ?
O89 K17 O90 53.55(18) . . ?
O28W K17 O90 155.2(3) . . ?
O94 K17 O90 62.82(18) . . ?
O124 K17 O90 128.9(2) 2 . ?
O89 K17 O17W 97.5(3) . . ?
O28W K17 O17W 75.9(4) . . ?
O94 K17 O17W 65.2(3) . . ?
O124 K17 O17W 68.7(3) 2 . ?
O90 K17 O17W 128.0(3) . . ?
O89 K17 O29W 145.7(7) . . ?
O28W K17 O29W 75.8(8) . . ?
O94 K17 O29W 101.0(8) . . ?
O124 K17 O29W 135.5(7) 2 . ?
O90 K17 O29W 94.6(7) . . ?
O17W K17 O29W 93.2(6) . . ?
O89 K17 O8W 82.9(2) . . ?
O28W K17 O8W 84.5(3) . . ?
O94 K17 O8W 133.0(2) . . ?
O124 K17 O8W 82.8(3) 2 . ?
O90 K17 O8W 75.4(2) . . ?
O17W K17 O8W 150.7(4) . . ?
O29W K17 O8W 102.9(7) . . ?
O89 K17 O96 90.5(2) . . ?
O28W K17 O96 130.3(3) . . ?
O94 K17 O96 51.2(2) . . ?
O124 K17 O96 156.9(2) 2 . ?
O90 K17 O96 51.93(16) . . ?
O17W K17 O96 93.0(3) . . ?
O29W K17 O96 56.3(8) . . ?
O8W K17 O96 116.2(2) . . ?
O89 K17 W24 28.59(12) . . ?
O28W K17 W24 137.3(3) . . ?
O94 K17 W24 31.85(14) . . ?
O124 K17 W24 81.53(16) 2 . ?
O90 K17 W24 65.30(15) . . ?
O17W K17 W24 72.0(3) . . ?
O29W K17 W24 132.8(8) . . ?
O8W K17 W24 111.5(2) . . ?
O96 K17 W24 79.38(16) . . ?
O89 K17 W25 78.61(15) . . ?
O28W K17 W25 132.2(3) . . ?
O94 K17 W25 26.03(14) . . ?
O124 K17 W25 128.05(18) 2 . ?
O90 K17 W25 63.92(14) . . ?
O17W K17 W25 68.9(3) . . ?
O29W K17 W25 75.1(8) . . ?
O8W K17 W25 138.7(2) . . ?
O96 K17 W25 28.93(13) . . ?
W24 K17 W25 57.73(6) . . ?
O89 K17 W23 26.74(11) . . ?
O28W K17 W23 148.6(3) . . ?
O94 K17 W23 64.57(11) . . ?
O124 K17 W23 99.00(13) 2 . ?
O90 K17 W23 30.00(13) . . ?
O17W K17 W23 121.3(3) . . ?
O29W K17 W23 124.5(6) . . ?
O8W K17 W23 68.51(19) . . ?
O96 K17 W23 78.03(12) . . ?
W24 K17 W23 49.27(4) . . ?
W25 K17 W23 78.91(7) . . ?
O34W K18 O5 113.3(6) . . ?
O34W K18 O83 102.7(5) . . ?
O5 K18 O83 113.5(3) . . ?
O34W K18 O13W 108.2(6) . 2_566 ?
O5 K18 O13W 125.8(2) . 2_566 ?
O83 K18 O13W 88.6(3) . 2_566 ?
O34W K18 O4 170.0(5) . . ?
O5 K18 O4 57.1(2) . . ?
O83 K18 O4 84.9(2) . . ?
O13W K18 O4 78.2(3) 2_566 . ?
O34W K18 O27 81.4(5) . . ?
O5 K18 O27 54.0(2) . . ?
O83 K18 O27 167.0(3) . . ?
O13W K18 O27 101.9(3) 2_566 . ?
O4 K18 O27 89.83(18) . . ?
O34W K18 O25 124.7(5) . . ?
O5 K18 O25 61.61(19) . . ?
O83 K18 O25 130.9(2) . . ?
O13W K18 O25 66.6(2) 2_566 . ?
O4 K18 O25 49.98(18) . . ?
O27 K18 O25 49.87(17) . . ?
O34W K18 W7 88.0(5) . . ?
O5 K18 W7 28.52(16) . . ?
O83 K18 W7 135.6(2) . . ?
O13W K18 W7 129.1(2) 2_566 . ?
O4 K18 W7 81.93(14) . . ?
O27 K18 W7 31.57(15) . . ?
O25 K18 W7 64.71(13) . . ?
O34W K18 W1 140.8(6) . . ?
O5 K18 W1 32.17(16) . . ?
O83 K18 W1 87.18(17) . . ?
O13W K18 W1 109.8(2) 2_566 . ?
O4 K18 W1 31.69(15) . . ?
O27 K18 W1 82.15(14) . . ?
O25 K18 W1 65.06(12) . . ?
W7 K18 W1 60.65(5) . . ?
O34W K18 K25 45.8(5) . 1_455 ?
O5 K18 K25 97.9(2) . 1_455 ?
O83 K18 K25 143.9(2) . 1_455 ?
O13W K18 K25 86.9(3) 2_566 1_455 ?
O4 K18 K25 128.9(2) . 1_455 ?
O27 K18 K25 45.8(2) . 1_455 ?
O25 K18 K25 79.13(19) . 1_455 ?
W7 K18 K25 70.43(19) . 1_455 ?
W1 K18 K25 127.87(17) . 1_455 ?
O34W K18 K10 96.4(5) . 2_566 ?
O5 K18 K10 148.1(2) . 2_566 ?
O83 K18 K10 44.94(17) . 2_566 ?
O13W K18 K10 47.8(2) 2_566 2_566 ?
O4 K18 K10 93.60(16) . 2_566 ?
O27 K18 K10 147.6(2) . 2_566 ?
O25 K18 K10 111.15(16) . 2_566 ?
W7 K18 K10 175.26(10) . 2_566 ?
W1 K18 K10 115.93(10) . 2_566 ?
K25 K18 K10 111.6(2) 1_455 2_566 ?
O34W K18 W8 100.4(5) . . ?
O5 K18 W8 60.80(16) . . ?
O83 K18 W8 156.30(17) . . ?
O13W K18 W8 79.1(2) 2_566 . ?
O4 K18 W8 72.86(14) . . ?
O27 K18 W8 26.09(13) . . ?
O25 K18 W8 25.44(12) . . ?
W7 K18 W8 50.25(4) . . ?
W1 K18 W8 78.23(5) . . ?
K25 K18 W8 56.27(14) 1_455 . ?
K10 K18 W8 126.91(12) 2_566 . ?
O39W K19 O148 108.6(5) . . ?
O39W K19 O8 111.2(5) . 2_565 ?
O148 K19 O8 110.1(3) . 2_565 ?
O39W K19 O105 96.0(4) . . ?
O148 K19 O105 94.2(2) . . ?
O8 K19 O105 134.1(2) 2_565 . ?
O39W K19 O7 101.2(5) . 2_565 ?
O148 K19 O7 150.2(3) . 2_565 ?
O8 K19 O7 56.73(18) 2_565 2_565 ?
O105 K19 O7 82.80(18) . 2_565 ?
O39W K19 O143 67.7(4) . 2_565 ?
O148 K19 O143 84.5(2) . 2_565 ?
O8 K19 O143 62.08(19) 2_565 2_565 ?
O105 K19 O143 162.1(3) . 2_565 ?
O7 K19 O143 107.0(2) 2_565 2_565 ?
O39W K19 O12W 173.9(5) . 2_565 ?
O148 K19 O12W 73.3(3) . 2_565 ?
O8 K19 O12W 62.9(3) 2_565 2_565 ?
O105 K19 O12W 89.5(2) . 2_565 ?
O7 K19 O12W 77.0(3) 2_565 2_565 ?
O143 K19 O12W 107.1(2) 2_565 2_565 ?
O39W K19 O40W 20.9(5) . . ?
O148 K19 O40W 129.3(4) . . ?
O8 K19 O40W 102.0(4) 2_565 . ?
O105 K19 O40W 90.4(3) . . ?
O7 K19 O40W 80.5(4) 2_565 . ?
O143 K19 O40W 76.9(3) 2_565 . ?
O12W K19 O40W 157.3(5) 2_565 . ?
O39W K19 O9W 48.7(6) . . ?
O148 K19 O9W 59.9(4) . . ?
O8 K19 O9W 128.7(3) 2_565 . ?
O105 K19 O9W 97.1(3) . . ?
O7 K19 O9W 149.8(4) 2_565 . ?
O143 K19 O9W 66.8(3) 2_565 . ?
O12W K19 O9W 133.1(4) 2_565 . ?
O40W K19 O9W 69.3(5) . . ?
O39W K19 W2 105.6(5) . 2_565 ?
O148 K19 W2 135.3(2) . 2_565 ?
O8 K19 W2 28.54(12) 2_565 2_565 ?
O105 K19 W2 109.98(16) . 2_565 ?
O7 K19 W2 28.44(12) 2_565 2_565 ?
O143 K19 W2 82.65(17) 2_565 2_565 ?
O12W K19 W2 70.0(2) 2_565 2_565 ?
O40W K19 W2 88.8(4) . 2_565 ?
O9W K19 W2 145.4(3) . 2_565 ?
O39W K19 Co1 96.8(4) . 2_565 ?
O148 K19 Co1 89.89(19) . 2_565 ?
O8 K19 Co1 31.54(10) 2_565 2_565 ?
O105 K19 Co1 164.54(19) . 2_565 ?
O7 K19 Co1 86.25(15) 2_565 2_565 ?
O143 K19 Co1 33.23(15) 2_565 2_565 ?
O12W K19 Co1 77.35(19) 2_565 2_565 ?
O40W K19 Co1 98.5(3) . 2_565 ?
O9W K19 Co1 97.9(3) . 2_565 ?
W2 K19 Co1 57.99(6) 2_565 2_565 ?
O39W K19 W28 75.4(4) . . ?
O148 K19 W28 81.7(2) . . ?
O8 K19 W28 162.52(15) 2_565 . ?
O105 K19 W28 29.05(14) . . ?
O7 K19 W28 106.67(14) 2_565 . ?
O143 K19 W28 133.8(2) 2_565 . ?
O12W K19 W28 110.6(2) 2_565 . ?
O40W K19 W28 78.5(4) . . ?
O9W K19 W28 68.1(3) . . ?
W2 K19 W28 135.10(8) 2_565 . ?
Co1 K19 W28 165.88(11) 2_565 . ?
O92 K20 O3W 86.2(2) . 1_444 ?
O92 K20 O15 127.4(2) . 1_544 ?
O3W K20 O15 69.0(3) 1_444 1_544 ?
O92 K20 O120 127.0(2) . 2 ?
O3W K20 O120 129.6(2) 1_444 2 ?
O15 K20 O120 103.7(2) 1_544 2 ?
O92 K20 O42W 110.5(2) . . ?
O3W K20 O42W 141.7(3) 1_444 . ?
O15 K20 O42W 73.8(3) 1_544 . ?
O120 K20 O42W 67.7(2) 2 . ?
O92 K20 O126 75.8(2) . 2 ?
O3W K20 O126 124.2(3) 1_444 2 ?
O15 K20 O126 156.06(19) 1_544 2 ?
O120 K20 O126 52.36(17) 2 2 ?
O42W K20 O126 93.8(3) . 2 ?
O92 K20 O17W 61.7(2) . . ?
O3W K20 O17W 65.2(4) 1_444 . ?
O15 K20 O17W 132.4(3) 1_544 . ?
O120 K20 O17W 95.7(3) 2 . ?
O42W K20 O17W 153.1(3) . . ?
O126 K20 O17W 59.6(3) 2 . ?
O92 K20 O147 52.89(19) . 2 ?
O3W K20 O147 131.6(2) 1_444 2 ?
O15 K20 O147 113.2(2) 1_544 2 ?
O120 K20 O147 97.9(2) 2 2 ?
O42W K20 O147 58.05(19) . 2 ?
O126 K20 O147 74.54(19) 2 2 ?
O17W K20 O147 106.4(2) . 2 ?
O92 K20 O27W 79.0(3) . . ?
O3W K20 O27W 88.0(3) 1_444 . ?
O15 K20 O27W 55.5(2) 1_544 . ?
O120 K20 O27W 130.3(3) 2 . ?
O42W K20 O27W 63.3(3) . . ?
O126 K20 O27W 136.8(3) 2 . ?
O17W K20 O27W 132.6(3) . . ?
O147 K20 O27W 62.3(3) 2 . ?
O92 K20 O16W 128.9(3) . 1_444 ?
O3W K20 O16W 61.3(3) 1_444 1_444 ?
O15 K20 O16W 78.7(3) 1_544 1_444 ?
O120 K20 O16W 68.3(3) 2 1_444 ?
O42W K20 O16W 119.5(3) . 1_444 ?
O126 K20 O16W 90.5(3) 2 1_444 ?
O17W K20 O16W 68.8(3) . 1_444 ?
O147 K20 O16W 164.2(3) 2 1_444 ?
O27W K20 O16W 132.4(4) . 1_444 ?
O92 K20 W32 101.19(19) . 2 ?
O3W K20 W32 143.6(3) 1_444 2 ?
O15 K20 W32 126.56(18) 1_544 2 ?
O120 K20 W32 26.27(12) 2 2 ?
O42W K20 W32 68.9(2) . 2 ?
O126 K20 W32 30.61(12) 2 2 ?
O17W K20 W32 86.8(3) . 2 ?
O147 K20 W32 76.84(15) 2 2 ?
O27W K20 W32 128.3(3) . 2 ?
O16W K20 W32 87.8(3) 1_444 2 ?
O92 K20 W24 16.02(15) . . ?
O3W K20 W24 73.46(16) 1_444 . ?
O15 K20 W24 112.46(16) 1_544 . ?
O120 K20 W24 142.94(18) 2 . ?
O42W K20 W24 114.55(16) . . ?
O126 K20 W24 91.22(12) 2 . ?
O17W K20 W24 65.76(18) . . ?
O147 K20 W24 60.95(12) 2 . ?
O27W K20 W24 69.5(2) . . ?
O16W K20 W24 125.7(3) 1_444 . ?
W32 K20 W24 117.21(9) 2 . ?
O30 K21 O11W 79.5(3) . . ?
O30 K21 O19W 104.3(4) . 2_566 ?
O11W K21 O19W 153.4(5) . 2_566 ?
O30 K21 O54 70.9(3) . 2_566 ?
O11W K21 O54 93.9(3) . 2_566 ?
O19W K21 O54 63.7(4) 2_566 2_566 ?
O30 K21 O33W 82.6(6) . . ?
O11W K21 O33W 87.4(5) . . ?
O19W K21 O33W 119.1(6) 2_566 . ?
O54 K21 O33W 152.7(6) 2_566 . ?
O30 K21 O1W 152.6(3) . . ?
O11W K21 O1W 111.5(3) . . ?
O19W K21 O1W 77.5(4) 2_566 . ?
O54 K21 O1W 130.4(3) 2_566 . ?
O33W K21 O1W 73.3(6) . . ?
O30 K21 O2W 144.8(3) . . ?
O11W K21 O2W 73.9(3) . . ?
O19W K21 O2W 90.5(4) 2_566 . ?
O54 K21 O2W 88.3(3) 2_566 . ?
O33W K21 O2W 118.1(5) . . ?
O1W K21 O2W 61.3(3) . . ?
O30 K21 O33W 80.8(5) . 2_466 ?
O11W K21 O33W 150.8(6) . 2_466 ?
O19W K21 O33W 53.6(5) 2_566 2_466 ?
O54 K21 O33W 99.6(4) 2_566 2_466 ?
O33W K21 O33W 68.9(6) . 2_466 ?
O1W K21 O33W 78.7(5) . 2_466 ?
O2W K21 O33W 131.9(5) . 2_466 ?
O30 K21 K14 53.79(18) . 1_455 ?
O11W K21 K14 46.1(2) . 1_455 ?
O19W K21 K14 114.8(4) 2_566 1_455 ?
O54 K21 K14 51.28(16) 2_566 1_455 ?
O33W K21 K14 116.8(5) . 1_455 ?
O1W K21 K14 150.6(2) . 1_455 ?
O2W K21 K14 91.0(2) . 1_455 ?
O33W K21 K14 130.5(5) 2_466 1_455 ?
O30 K21 K9 64.98(15) . 1_455 ?
O11W K21 K9 44.8(3) . 1_455 ?
O19W K21 K9 160.1(4) 2_566 1_455 ?
O54 K21 K9 122.9(2) 2_566 1_455 ?
O33W K21 K9 45.4(5) . 1_455 ?
O1W K21 K9 104.3(2) . 1_455 ?
O2W K21 K9 107.93(16) . 1_455 ?
O33W K21 K9 106.9(5) 2_466 1_455 ?
K14 K21 K9 73.47(10) 1_455 1_455 ?
O30 K21 K5 136.5(2) . 2_566 ?
O11W K21 K5 114.0(3) . 2_566 ?
O19W K21 K5 45.9(3) 2_566 2_566 ?
O54 K21 K5 67.2(2) 2_566 2_566 ?
O33W K21 K5 136.4(6) . 2_566 ?
O1W K21 K5 63.7(2) . 2_566 ?
O2W K21 K5 44.80(15) . 2_566 ?
O33W K21 K5 95.1(5) 2_466 2_566 ?
K14 K21 K5 104.58(14) 1_455 2_566 ?
K9 K21 K5 152.63(14) 1_455 2_566 ?
O30 K21 K25 124.8(3) . 2_566 ?
O11W K21 K25 94.8(3) . 2_566 ?
O19W K21 K25 103.8(4) 2_566 2_566 ?
O54 K21 K25 163.3(3) 2_566 2_566 ?
O33W K21 K25 42.2(6) . 2_566 ?
O1W K21 K25 32.9(2) . 2_566 ?
O2W K21 K25 80.5(3) . 2_566 ?
O33W K21 K25 79.2(5) 2_466 2_566 ?
K14 K21 K25 140.50(15) 1_455 2_566 ?
K9 K21 K25 72.73(16) 1_455 2_566 ?
K5 K21 K25 96.3(2) 2_566 2_566 ?
O73 K22 O41W 62.7(9) 2_665 . ?
O73 K22 O109 147.1(9) 2_665 2_665 ?
O41W K22 O109 147.7(8) . 2_665 ?
O73 K22 O131 73.5(7) 2_665 2_665 ?
O41W K22 O131 58.8(7) . 2_665 ?
O109 K22 O131 108.9(4) 2_665 2_665 ?
O73 K22 O111 128.2(8) 2_665 2_665 ?
O41W K22 O111 98.0(8) . 2_665 ?
O109 K22 O111 55.9(3) 2_665 2_665 ?
O131 K22 O111 56.5(3) 2_665 2_665 ?
O73 K22 O157 104.2(10) 2_665 . ?
O41W K22 O157 67.7(8) . . ?
O109 K22 O157 102.2(6) 2_665 . ?
O131 K22 O157 120.4(8) 2_665 . ?
O111 K22 O157 111.6(8) 2_665 . ?
O73 K22 O78 56.3(7) 2_665 1_655 ?
O41W K22 O78 112.8(6) . 1_655 ?
O109 K22 O78 91.4(4) 2_665 1_655 ?
O131 K22 O78 78.9(3) 2_665 1_655 ?
O111 K22 O78 98.4(4) 2_665 1_655 ?
O157 K22 O78 149.7(9) . 1_655 ?
O73 K22 O14W 67.8(8) 2_665 1_655 ?
O41W K22 O14W 101.7(8) . 1_655 ?
O109 K22 O14W 103.5(4) 2_665 1_655 ?
O131 K22 O14W 141.4(4) 2_665 1_655 ?
O111 K22 O14W 159.4(5) 2_665 1_655 ?
O157 K22 O14W 70.8(8) . 1_655 ?
O78 K22 O14W 79.8(4) 1_655 1_655 ?
O73 K22 Co8 39.1(7) 2_665 2_665 ?
O41W K22 Co8 37.3(5) . 2_665 ?
O109 K22 Co8 147.5(4) 2_665 2_665 ?
O131 K22 Co8 39.7(2) 2_665 2_665 ?
O111 K22 Co8 95.7(3) 2_665 2_665 ?
O157 K22 Co8 103.1(7) . 2_665 ?
O78 K22 Co8 76.5(2) 1_655 2_665 ?
O14W K22 Co8 103.8(4) 1_655 2_665 ?
O73 K22 O36W 139.1(9) 2_665 . ?
O41W K22 O36W 76.7(7) . . ?
O109 K22 O36W 73.4(4) 2_665 . ?
O131 K22 O36W 89.9(4) 2_665 . ?
O111 K22 O36W 59.1(4) 2_665 . ?
O157 K22 O36W 52.5(8) . . ?
O78 K22 O36W 157.3(6) 1_655 . ?
O14W K22 O36W 119.7(5) 1_655 . ?
Co8 K22 O36W 107.2(4) 2_665 . ?
O73 K22 W35 99.8(7) 2_665 2_665 ?
O41W K22 W35 77.6(7) . 2_665 ?
O109 K22 W35 82.8(3) 2_665 2_665 ?
O131 K22 W35 27.35(17) 2_665 2_665 ?
O111 K22 W35 29.16(13) 2_665 2_665 ?
O157 K22 W35 120.9(8) . 2_665 ?
O78 K22 W35 87.2(3) 1_655 2_665 ?
O14W K22 W35 165.6(4) 1_655 2_665 ?
Co8 K22 W35 66.8(2) 2_665 2_665 ?
O36W K22 W35 74.4(4) . 2_665 ?
O73 K22 W29 147.2(8) 2_665 2_665 ?
O41W K22 W29 126.7(8) . 2_665 ?
O109 K22 W29 24.56(19) 2_665 2_665 ?
O131 K22 W29 85.9(3) 2_665 2_665 ?
O111 K22 W29 31.31(14) 2_665 2_665 ?
O157 K22 W29 108.2(6) . 2_665 ?
O78 K22 W29 95.4(3) 1_655 2_665 ?
O14W K22 W29 128.1(4) 1_655 2_665 ?
Co8 K22 W29 125.5(3) 2_665 2_665 ?
O36W K22 W29 63.8(4) . 2_665 ?
W35 K22 W29 58.91(17) 2_665 2_665 ?
O38W K23 O99 71.8(4) 2_676 2_565 ?
O38W K23 O106 130.0(5) 2_676 2_665 ?
O99 K23 O106 156.6(3) 2_565 2_665 ?
O38W K23 O36W 120.9(6) 2_676 . ?
O99 K23 O36W 109.5(5) 2_565 . ?
O106 K23 O36W 69.3(5) 2_665 . ?
O38W K23 O35W 66.6(5) 2_676 2_665 ?
O99 K23 O35W 85.9(5) 2_565 2_665 ?
O106 K23 O35W 95.0(5) 2_665 2_665 ?
O36W K23 O35W 164.1(7) . 2_665 ?
O38W K23 O37W 21.4(5) 2_676 2_676 ?
O99 K23 O37W 64.2(4) 2_565 2_676 ?
O106 K23 O37W 131.8(5) 2_665 2_676 ?
O36W K23 O37W 141.6(5) . 2_676 ?
O35W K23 O37W 48.3(5) 2_665 2_676 ?
O38W K23 O149 135.9(6) 2_676 2_665 ?
O99 K23 O149 102.7(3) 2_565 2_665 ?
O106 K23 O149 56.5(2) 2_665 2_665 ?
O36W K23 O149 102.5(4) . 2_665 ?
O35W K23 O149 69.4(4) 2_665 2_665 ?
O37W K23 O149 115.9(5) 2_676 2_665 ?
O38W K23 O156 145.2(7) 2_676 . ?
O99 K23 O156 82.2(5) 2_565 . ?
O106 K23 O156 80.7(5) 2_665 . ?
O36W K23 O156 47.5(5) . . ?
O35W K23 O156 135.1(6) 2_665 . ?
O37W K23 O156 146.4(6) 2_676 . ?
O149 K23 O156 71.4(4) 2_665 . ?
O38W K23 O102 78.1(4) 2_676 2_665 ?
O99 K23 O102 149.6(3) 2_565 2_665 ?
O106 K23 O102 53.5(2) 2_665 2_665 ?
O36W K23 O102 82.7(4) . 2_665 ?
O35W K23 O102 85.6(5) 2_665 2_665 ?
O37W K23 O102 88.7(3) 2_676 2_665 ?
O149 K23 O102 101.5(3) 2_665 2_665 ?
O156 K23 O102 123.2(5) . 2_665 ?
O38W K23 W34 145.3(5) 2_676 2_665 ?
O99 K23 W34 128.1(3) 2_565 2_665 ?
O106 K23 W34 29.36(13) 2_665 2_665 ?
O36W K23 W34 82.3(4) . 2_665 ?
O35W K23 W34 85.2(4) 2_665 2_665 ?
O37W K23 W34 132.9(4) 2_676 2_665 ?
O149 K23 W34 27.83(17) 2_665 2_665 ?
O156 K23 W34 69.4(4) . 2_665 ?
O102 K23 W34 80.1(2) 2_665 2_665 ?
O38W K23 W28 102.5(4) 2_676 2_665 ?
O99 K23 W28 173.4(3) 2_565 2_665 ?
O106 K23 W28 29.91(13) 2_665 2_665 ?
O36W K23 W28 70.3(4) . 2_665 ?
O35W K23 W28 94.8(5) 2_665 2_665 ?
O37W K23 W28 111.6(4) 2_676 2_665 ?
O149 K23 W28 83.6(3) 2_665 2_665 ?
O156 K23 W28 101.7(5) . 2_665 ?
O102 K23 W28 24.49(13) 2_665 2_665 ?
W34 K23 W28 58.44(15) 2_665 2_665 ?
O38W K23 K13 70.8(4) 2_676 2_665 ?
O99 K23 K13 124.7(3) 2_565 2_665 ?
O106 K23 K13 66.0(2) 2_665 2_665 ?
O36W K23 K13 124.4(5) . 2_665 ?
O35W K23 K13 42.0(4) 2_665 2_665 ?
O37W K23 K13 66.0(3) 2_676 2_665 ?
O149 K23 K13 78.7(3) 2_665 2_665 ?
O156 K23 K13 143.9(5) . 2_665 ?
O102 K23 K13 44.23(19) 2_665 2_665 ?
W34 K23 K13 74.71(19) 2_665 2_665 ?
W28 K23 K13 54.42(14) 2_665 2_665 ?
O17W K24 O18W 106.9(5) 2 2_666 ?
O17W K24 O127 101.3(3) 2 . ?
O18W K24 O127 118.5(5) 2_666 . ?
O17W K24 O126 67.4(4) 2 . ?
O18W K24 O126 88.6(4) 2_666 . ?
O127 K24 O126 54.4(2) . . ?
O17W K24 O28W 76.0(4) 2 2 ?
O18W K24 O28W 176.7(5) 2_666 2 ?
O127 K24 O28W 62.1(3) . 2 ?
O126 K24 O28W 94.1(3) . 2 ?
O17W K24 O129 152.3(4) 2 . ?
O18W K24 O129 84.4(4) 2_666 . ?
O127 K24 O129 52.0(2) . . ?
O126 K24 O129 88.2(3) . . ?
O28W K24 O129 93.8(4) 2 . ?
O17W K24 O122 114.8(4) 2 . ?
O18W K24 O122 57.8(4) 2_666 . ?
O127 K24 O122 60.8(2) . . ?
O126 K24 O122 51.1(2) . . ?
O28W K24 O122 122.9(4) 2 . ?
O129 K24 O122 49.7(2) . . ?
O17W K24 W33 74.1(3) 2 . ?
O18W K24 W33 114.4(4) 2_666 . ?
O127 K24 W33 30.29(15) . . ?
O126 K24 W33 29.06(14) . . ?
O28W K24 W33 67.9(3) 2 . ?
O129 K24 W33 78.3(2) . . ?
O122 K24 W33 63.16(17) . . ?
O17W K24 W34 126.7(3) 2 . ?
O18W K24 W34 111.1(4) 2_666 . ?
O127 K24 W34 26.77(15) . . ?
O126 K24 W34 77.4(2) . . ?
O28W K24 W34 67.9(3) 2 . ?
O129 K24 W34 29.27(12) . . ?
O122 K24 W34 61.8(2) . . ?
W33 K24 W34 56.85(12) . . ?
O17W K24 W32 86.3(4) 2 . ?
O18W K24 W32 66.5(3) 2_666 . ?
O127 K24 W32 62.0(2) . . ?
O126 K24 W32 25.14(13) . . ?
O28W K24 W32 115.8(3) 2 . ?
O129 K24 W32 75.0(2) . . ?
O122 K24 W32 28.59(14) . . ?
W33 K24 W32 47.86(10) . . ?
W34 K24 W32 76.26(17) . . ?
O17W K24 K25 134.1(4) 2 . ?
O18W K24 K25 34.7(3) 2_666 . ?
O127 K24 K25 118.3(3) . . ?
O126 K24 K25 117.3(3) . . ?
O28W K24 K25 142.0(4) 2 . ?
O129 K24 K25 68.0(2) . . ?
O122 K24 K25 71.1(2) . . ?
W33 K24 K25 133.9(3) . . ?
W34 K24 K25 97.0(2) . . ?
W32 K24 K25 92.3(2) . . ?
O17W K24 K17 38.1(3) 2 2 ?
O18W K24 K17 144.9(4) 2_666 2 ?
O127 K24 K17 78.95(17) . 2 ?
O126 K24 K17 77.41(17) . 2 ?
O28W K24 K17 37.9(3) 2 2 ?
O129 K24 K17 126.4(2) . 2 ?
O122 K24 K17 126.4(2) . 2 ?
W33 K24 K17 64.34(10) . 2 ?
W34 K24 K17 97.25(15) . 2 ?
W32 K24 K17 102.45(16) . 2 ?
K25 K24 K17 161.5(3) . 2 ?
O5W K25 O1W 146.9(5) . 2_566 ?
O5W K25 O18W 89.3(6) . 2_666 ?
O1W K25 O18W 108.6(6) 2_566 2_666 ?
O5W K25 O34W 83.1(8) . 1_655 ?
O1W K25 O34W 124.1(8) 2_566 1_655 ?
O18W K25 O34W 87.3(6) 2_666 1_655 ?
O5W K25 O133 150.0(5) . . ?
O1W K25 O133 63.0(4) 2_566 . ?
O18W K25 O133 71.8(4) 2_666 . ?
O34W K25 O133 73.2(7) 1_655 . ?
O5W K25 O27 99.3(5) . 1_655 ?
O1W K25 O27 67.1(3) 2_566 1_655 ?
O18W K25 O27 169.4(7) 2_666 1_655 ?
O34W K25 O27 87.5(6) 1_655 1_655 ?
O133 K25 O27 97.9(5) . 1_655 ?
O5W K25 O30 68.5(4) . 1_655 ?
O1W K25 O30 79.2(3) 2_566 1_655 ?
O18W K25 O30 133.2(6) 2_666 1_655 ?
O34W K25 O30 127.4(7) 1_655 1_655 ?
O133 K25 O30 141.2(4) . 1_655 ?
O27 K25 O30 56.7(3) 1_655 1_655 ?
O5W K25 O33W 93.8(7) . 2_566 ?
O1W K25 O33W 71.0(6) 2_566 2_566 ?
O18W K25 O33W 64.3(5) 2_666 2_566 ?
O34W K25 O33W 151.5(7) 1_655 2_566 ?
O133 K25 O33W 98.4(6) . 2_566 ?
O27 K25 O33W 120.8(5) 1_655 2_566 ?
O30 K25 O33W 76.2(5) 1_655 2_566 ?
O5W K25 W8 83.2(4) . 1_655 ?
O1W K25 W8 70.3(2) 2_566 1_655 ?
O18W K25 W8 159.4(6) 2_666 1_655 ?
O34W K25 W8 110.6(6) 1_655 1_655 ?
O133 K25 W8 122.1(4) . 1_655 ?
O27 K25 W8 30.06(17) 1_655 1_655 ?
O30 K25 W8 26.68(15) 1_655 1_655 ?
O33W K25 W8 97.0(4) 2_566 1_655 ?
O5W K25 K18 65.5(5) . 1_655 ?
O1W K25 K18 118.2(4) 2_566 1_655 ?
O18W K25 K18 126.3(4) 2_666 1_655 ?
O34W K25 K18 45.4(5) 1_655 1_655 ?
O133 K25 K18 106.9(4) . 1_655 ?
O27 K25 K18 53.6(3) 1_655 1_655 ?
O30 K25 K18 82.2(3) 1_655 1_655 ?
O33W K25 K18 154.5(6) 2_566 1_655 ?
W8 K25 K18 67.3(2) 1_655 1_655 ?
O5W K25 K24 78.7(4) . . ?
O1W K25 K24 131.6(4) 2_566 . ?
O18W K25 K24 36.0(3) 2_666 . ?
O34W K25 K24 52.2(5) 1_655 . ?
O133 K25 K24 72.3(2) . . ?
O27 K25 K24 139.7(4) 1_655 . ?
O30 K25 K24 146.3(4) 1_655 . ?
O33W K25 K24 99.4(4) 2_566 . ?
W8 K25 K24 156.2(4) 1_655 . ?
K18 K25 K24 91.0(2) 1_655 . ?
O5W K25 K21 129.6(6) . 2_566 ?
O1W K25 K21 35.2(3) 2_566 2_566 ?
O18W K25 K21 80.2(4) 2_666 2_566 ?
O34W K25 K21 144.3(7) 1_655 2_566 ?
O133 K25 K21 71.1(3) . 2_566 ?
O27 K25 K21 98.8(3) 1_655 2_566 ?
O30 K25 K21 83.6(3) 1_655 2_566 ?
O33W K25 K21 37.6(5) 2_566 2_566 ?
W8 K25 K21 89.89(19) 1_655 2_566 ?
K18 K25 K21 152.3(3) 1_655 2_566 ?
K24 K25 K21 113.5(3) . 2_566 ?
O149 K26 O80 165.7(3) 1_455 . ?
O149 K26 O86 108.3(3) 1_455 . ?
O80 K26 O86 57.5(2) . . ?
O149 K26 O81 121.1(2) 1_455 . ?
O80 K26 O81 54.21(19) . . ?
O86 K26 O81 65.6(2) . . ?
O149 K26 O73 118.4(5) 1_455 2_565 ?
O80 K26 O73 74.9(5) . 2_565 ?
O86 K26 O73 130.1(5) . 2_565 ?
O81 K26 O73 75.5(5) . 2_565 ?
O149 K26 O100 74.5(2) 1_455 . ?
O80 K26 O100 94.0(2) . . ?
O86 K26 O100 54.19(18) . . ?
O81 K26 O100 54.2(2) . . ?
O73 K26 O100 122.1(4) 2_565 . ?
O149 K26 O14W 132.2(4) 1_455 . ?
O80 K26 O14W 58.3(4) . . ?
O86 K26 O14W 102.3(4) . . ?
O81 K26 O14W 104.7(4) . . ?
O73 K26 O14W 58.3(5) 2_565 . ?
O100 K26 O14W 152.0(4) . . ?
O149 K26 K27 83.2(2) 1_455 . ?
O80 K26 K27 108.5(2) . . ?
O86 K26 K27 139.3(2) . . ?
O81 K26 K27 141.6(3) . . ?
O73 K26 K27 66.5(5) 2_565 . ?
O100 K26 K27 157.5(2) . . ?
O14W K26 K27 50.4(4) . . ?
O149 K26 W22 137.4(3) 1_455 . ?
O80 K26 W22 29.59(18) . . ?
O86 K26 W22 31.77(12) . . ?
O81 K26 W22 66.11(16) . . ?
O73 K26 W22 104.2(4) 2_565 . ?
O100 K26 W22 81.71(17) . . ?
O14W K26 W22 71.9(4) . . ?
K27 K26 W22 117.83(15) . . ?
O149 K26 W27 84.63(19) 1_455 . ?
O80 K26 W27 81.18(19) . . ?
O86 K26 W27 27.29(11) . . ?
O81 K26 W27 66.37(17) . . ?
O73 K26 W27 141.8(5) 2_565 . ?
O100 K26 W27 30.42(14) . . ?
O14W K26 W27 129.4(4) . . ?
K27 K26 W27 151.0(3) . . ?
W22 K26 W27 58.75(8) . . ?
O149 K26 W26 93.86(16) 1_455 . ?
O80 K26 W26 78.97(16) . . ?
O86 K26 W26 64.98(15) . . ?
O81 K26 W26 28.03(11) . . ?
O73 K26 W26 94.0(4) 2_565 . ?
O100 K26 W26 29.01(15) . . ?
O14W K26 W26 132.7(4) . . ?
K27 K26 W26 155.2(2) . . ?
W22 K26 W26 80.65(10) . . ?
W27 K26 W26 51.85(6) . . ?
O149 K26 W21 150.76(19) 1_455 . ?
O80 K26 W21 27.11(15) . . ?
O86 K26 W21 66.30(18) . . ?
O81 K26 W21 29.72(12) . . ?
O73 K26 W21 64.4(5) 2_565 . ?
O100 K26 W21 80.14(18) . . ?
O14W K26 W21 75.7(4) . . ?
K27 K26 W21 120.47(19) . . ?
W22 K26 W21 49.77(6) . . ?
W27 K26 W21 80.75(10) . . ?
W26 K26 W21 57.32(7) . . ?
O14W K27 O26 81.1(4) . . ?
O14W K27 O128 139.4(4) . 1_455 ?
O26 K27 O128 139.5(3) . 1_455 ?
O14W K27 O157 70.7(8) . 1_455 ?
O26 K27 O157 64.9(6) . 1_455 ?
O128 K27 O157 120.6(7) 1_455 1_455 ?
O14W K27 O132 167.3(4) . 1_455 ?
O26 K27 O132 86.2(3) . 1_455 ?
O128 K27 O132 53.30(18) 1_455 1_455 ?
O157 K27 O132 102.6(7) 1_455 1_455 ?
O14W K27 K26 63.3(3) . . ?
O26 K27 K26 134.4(3) . . ?
O128 K27 K26 80.09(19) 1_455 . ?
O157 K27 K26 121.7(7) 1_455 . ?
O132 K27 K26 128.2(2) 1_455 . ?
O14W K27 O129 133.8(5) . 1_455 ?
O26 K27 O129 103.5(3) . 1_455 ?
O128 K27 O129 51.7(2) 1_455 1_455 ?
O157 K27 O129 153.0(7) 1_455 1_455 ?
O132 K27 O129 50.9(2) 1_455 1_455 ?
K26 K27 O129 84.2(2) . 1_455 ?
O14W K27 O34W 87.9(7) . . ?
O26 K27 O34W 73.8(4) . . ?
O128 K27 O34W 101.1(4) 1_455 . ?
O157 K27 O34W 135.6(6) 1_455 . ?
O132 K27 O34W 89.9(5) 1_455 . ?
K26 K27 O34W 77.1(5) . . ?
O129 K27 O34W 51.6(4) 1_455 . ?
O14W K27 O73 57.3(5) . 2_565 ?
O26 K27 O73 127.4(4) . 2_565 ?
O128 K27 O73 87.9(4) 1_455 2_565 ?
O157 K27 O73 71.3(7) 1_455 2_565 ?
O132 K27 O73 131.9(5) 1_455 2_565 ?
K26 K27 O73 54.6(4) . 2_565 ?
O129 K27 O73 128.2(4) 1_455 2_565 ?
O34W K27 O73 128.7(6) . 2_565 ?
O14W K27 W35 159.0(5) . 1_455 ?
O26 K27 W35 112.4(3) . 1_455 ?
O128 K27 W35 30.61(13) 1_455 1_455 ?
O157 K27 W35 99.7(7) 1_455 1_455 ?
O132 K27 W35 30.16(13) 1_455 1_455 ?
K26 K27 W35 110.48(16) . 1_455 ?
O129 K27 W35 60.81(17) 1_455 1_455 ?
O34W K27 W35 110.9(5) . 1_455 ?
O73 K27 W35 102.2(4) 2_565 1_455 ?
O14W K27 W34 131.4(4) . 1_455 ?
O26 K27 W34 132.1(3) . 1_455 ?
O128 K27 W34 27.82(15) 1_455 1_455 ?
O157 K27 W34 148.4(6) 1_455 1_455 ?
O132 K27 W34 59.47(14) 1_455 1_455 ?
K26 K27 W34 68.79(14) . 1_455 ?
O129 K27 W34 29.21(11) 1_455 1_455 ?
O34W K27 W34 73.9(4) . 1_455 ?
O73 K27 W34 100.4(3) 2_565 1_455 ?
W35 K27 W34 51.10(7) 1_455 1_455 ?
O14W K27 W36 150.1(5) . 1_455 ?
O26 K27 W36 84.1(2) . 1_455 ?
O128 K27 W36 59.43(17) 1_455 1_455 ?
O157 K27 W36 125.1(7) 1_455 1_455 ?
O132 K27 W36 27.50(16) 1_455 1_455 ?
K26 K27 W36 112.5(2) . 1_455 ?
O129 K27 W36 28.32(13) 1_455 1_455 ?
O34W K27 W36 62.9(5) . 1_455 ?
O73 K27 W36 147.2(3) 2_565 1_455 ?
W35 K27 W36 50.60(8) 1_455 1_455 ?
W34 K27 W36 49.77(8) 1_455 1_455 ?

loop_
_geom_bond_atom_site_label_1
_geom_bond_atom_site_label_2
_geom_bond_distance
_geom_bond_site_symmetry_2
_geom_bond_publ_flag
W1 O1 1.697(5) . ?
W1 O2 1.767(6) . ?
W1 O3 1.878(7) . ?
W1 O4 1.966(7) . ?
W1 O5 2.036(7) . ?
W1 O6 2.222(5) . ?
W1 K18 3.710(3) . ?
W2 O7 1.737(6) . ?
W2 O8 1.769(6) . ?
W2 O3 1.869(6) . ?
W2 O9 1.907(6) . ?
W2 O10 1.989(6) . ?
W2 O11 2.260(6) . ?
W2 W3 3.2192(5) . ?
W2 K19 3.597(4) 2_565 ?
W3 O12 1.729(6) . ?
W3 O13 1.771(6) . ?
W3 O14 1.860(6) . ?
W3 O9 1.892(5) . ?
W3 O34 2.026(6) . ?
W3 O11 2.215(6) . ?
W3 K11 3.707(3) 2_576 ?
W3 K1 3.857(2) . ?
W4 O15 1.711(6) . ?
W4 O16 1.764(5) . ?
W4 O14 1.902(7) . ?
W4 O20 1.953(7) . ?
W4 O33 2.053(5) . ?
W4 O17 2.256(6) . ?
W4 K8 3.770(3) 1_455 ?
W4 K1 3.789(3) . ?
W4 K9 3.934(3) 1_455 ?
W5 O18 1.722(7) . ?
W5 O19 1.741(5) . ?
W5 O20 1.868(6) . ?
W5 O21 1.879(5) . ?
W5 O22 2.017(5) . ?
W5 O17 2.230(7) . ?
W5 K14 3.577(3) 1_455 ?
W5 K2 3.722(3) . ?
W5 K9 3.783(3) 1_455 ?
W6 O23 1.749(7) . ?
W6 O24 1.777(6) . ?
W6 O4 1.878(6) . ?
W6 O21 1.912(5) . ?
W6 O25 2.023(6) . ?
W6 O6 2.278(7) . ?
W6 K14 3.648(4) 1_455 ?
W6 K2 3.770(2) . ?
W7 O26 1.687(5) . ?
W7 O5 1.841(7) . ?
W7 O10 1.868(6) . ?
W7 O28 1.919(6) . ?
W7 O27 1.919(8) . ?
W7 O29 2.313(5) . ?
W7 K18 3.664(3) . ?
W8 O30 1.694(7) . ?
W8 O25 1.838(6) . ?
W8 O22 1.851(5) . ?
W8 O27 1.935(6) . ?
W8 O31 1.973(6) . ?
W8 O29 2.280(7) . ?
W8 K9 3.685(3) 1_455 ?
W8 K14 3.695(3) 1_455 ?
W8 K25 3.724(9) 1_455 ?
W8 K18 4.131(3) . ?
W9 O32 1.730(7) . ?
W9 O33 1.817(5) . ?
W9 O34 1.847(7) . ?
W9 O31 1.931(6) . ?
W9 O28 1.942(5) . ?
W9 O29 2.291(6) . ?
W9 K8 3.516(2) 1_455 ?
W9 K9 3.797(3) 1_455 ?
W9 K5 4.091(4) 1_455 ?
W10 O35 1.657(6) . ?
W10 O36 1.762(6) . ?
W10 O37 1.896(7) . ?
W10 O56 1.910(7) . ?
W10 O60 1.976(6) . ?
W10 O58 2.314(5) . ?
W10 W15 3.2284(6) . ?
W10 K5 3.743(4) . ?
W10 K12 3.756(3) . ?
W11 O134 1.716(7) . ?
W11 O135 1.763(7) . ?
W11 O37 1.881(6) . ?
W11 O38 1.952(5) . ?
W11 O39 2.026(6) . ?
W11 O40 2.232(6) . ?
W11 W12 3.2336(5) . ?
W11 K12 3.733(2) . ?
W12 O41 1.691(5) . ?
W12 O42 1.765(6) . ?
W12 O43 1.876(7) . ?
W12 O38 1.897(6) . ?
W12 O44 1.987(6) . ?
W12 O40 2.209(5) . ?
W12 K1 3.796(3) . ?
W12 K11 3.825(2) . ?
W13 O45 1.673(5) . ?
W13 O46 1.751(6) . ?
W13 O43 1.920(7) . ?
W13 O47 1.942(7) . ?
W13 O48 2.045(7) . ?
W13 O49 2.281(5) . ?
W13 W14 3.2228(6) . ?
W13 K1 3.776(3) . ?
W13 K4 3.791(6) . ?
W14 O50 1.710(8) . ?
W14 O51 1.767(7) . ?
W14 O47 1.895(5) . ?
W14 O52 1.904(5) . ?
W14 O53 2.103(7) . ?
W14 O49 2.230(7) . ?
W14 K10 3.661(3) . ?
W14 K2 3.775(2) . ?
W14 K4 3.856(5) . ?
W15 O54 1.710(8) . ?
W15 O55 1.769(6) . ?
W15 O52 1.875(5) . ?
W15 O56 1.890(6) . ?
W15 O57 2.041(6) . ?
W15 O58 2.207(6) . ?
W15 K14 3.755(3) 2_666 ?
W15 K2 3.806(3) . ?
W15 K5 3.920(5) . ?
W16 O59 1.734(7) . ?
W16 O39 1.833(7) . ?
W16 O60 1.858(5) . ?
W16 O61 1.934(7) . ?
W16 O62 1.949(4) . ?
W16 O63 2.281(7) . ?
W16 K5 3.794(4) . ?
W17 O64 1.736(5) . ?
W17 O48 1.823(7) . ?
W17 O44 1.863(6) . ?
W17 O65 1.940(7) . ?
W17 O62 1.984(6) . ?
W17 O63 2.274(5) . ?
W17 K11 3.748(3) . ?
W17 K4 3.779(6) . ?
W17 K15 4.081(3) 1_666 ?
W18 O66 1.704(7) . ?
W18 O53 1.816(7) . ?
W18 O57 1.823(5) . ?
W18 O65 1.968(5) . ?
W18 O61 1.972(7) . ?
W18 O63 2.277(7) . ?
W18 K4 3.857(5) . ?
W18 K5 3.864(4) . ?
W19 O67 1.726(5) . ?
W19 O68 1.740(7) . ?
W19 O69 1.887(7) . ?
W19 O70 1.933(7) . ?
W19 O71 2.044(7) . ?
W19 O72 2.222(5) . ?
W19 W20 3.2324(6) . ?
W19 K6 3.748(3) . ?
W20 O74 1.743(7) . ?
W20 O75 1.772(7) . ?
W20 O70 1.875(5) . ?
W20 O76 1.880(5) . ?
W20 O77 1.993(7) . ?
W20 O72 2.241(7) . ?
W20 K12 3.607(3) 2_565 ?
W20 K15 3.895(3) . ?
W21 O78 1.755(8) . ?
W21 O79 1.761(6) . ?
W21 O76 1.887(6) . ?
W21 O80 1.903(8) . ?
W21 O81 1.985(6) . ?
W21 O82 2.255(7) . ?
W21 W22 3.2222(7) . ?
W21 K3 3.661(3) . ?
W21 K26 3.883(5) . ?
W22 O83 1.726(7) . ?
W22 O84 1.777(6) . ?
W22 O85 1.898(7) . ?
W22 O80 1.934(8) . ?
W22 O86 2.025(6) . ?
W22 O82 2.213(6) . ?
W22 K10 3.667(3) 2_566 ?
W22 K26 3.770(5) . ?
W22 K7 3.839(3) . ?
W23 O87 1.697(7) . ?
W23 O88 1.755(6) . ?
W23 O85 1.890(6) . ?
W23 O89 1.925(4) . ?
W23 O90 2.025(6) . ?
W23 O91 2.241(6) . ?
W23 W24 3.2356(5) . ?
W23 K10 3.672(3) 2_566 ?
W23 K7 3.752(2) . ?
W23 K17 3.951(3) . ?
W24 O92 1.732(5) . ?
W24 O93 1.784(6) . ?
W24 O69 1.866(7) . ?
W24 O89 1.903(6) . ?
W24 O94 2.035(7) . ?
W24 O91 2.235(5) . ?
W24 K17 3.806(4) . ?
W24 K6 3.839(3) . ?
W24 K20 4.130(3) . ?
W25 O95 1.712(6) . ?
W25 O94 1.817(7) . ?
W25 O71 1.828(8) . ?
W25 O96 1.920(7) . ?
W25 O97 1.946(8) . ?
W25 O98 2.289(4) . ?
W25 K4 3.724(5) 1_444 ?
W25 K17 3.904(4) . ?
W26 O99 1.711(8) . ?
W26 O81 1.875(5) . ?
W26 O77 1.888(8) . ?
W26 O100 1.902(7) . ?
W26 O97 1.940(6) . ?
W26 O98 2.300(7) . ?
W26 K15 3.498(3) . ?
W26 K26 3.843(4) . ?
W26 K23 4.037(10) 2_565 ?
W27 O101 1.729(8) . ?
W27 O86 1.843(5) . ?
W27 O90 1.854(7) . ?
W27 O96 1.924(5) . ?
W27 O100 1.955(7) . ?
W27 O98 2.293(7) . ?
W27 K26 3.812(5) . ?
W27 K17 3.957(4) . ?
W28 O102 1.699(7) . ?
W28 O103 1.751(6) . ?
W28 O104 1.860(7) . ?
W28 O105 1.897(7) . ?
W28 O106 2.043(5) . ?
W28 O107 2.218(5) . ?
W28 W29 3.2168(6) . ?
W28 K13 3.639(3) . ?
W28 K19 3.784(4) . ?
W28 K6 3.830(3) . ?
W28 K23 3.942(10) 2_665 ?
W29 O108 1.692(6) . ?
W29 O109 1.725(8) . ?
W29 O110 1.892(6) . ?
W29 O105 1.918(6) . ?
W29 O111 2.044(5) . ?
W29 O107 2.225(7) . ?
W29 K3 3.596(3) 2_565 ?
W29 K22 3.871(10) 2_665 ?
W29 K19 4.029(3) . ?
W30 O112 1.710(6) . ?
W30 O113 1.742(7) . ?
W30 O110 1.881(5) . ?
W30 O114 1.909(6) . ?
W30 O115 2.046(7) . ?
W30 O116 2.242(6) . ?
W30 W31 3.2284(6) . ?
W30 K3 3.616(3) 2_565 ?
W30 K16 3.834(3) . ?
W31 O117 1.704(5) . ?
W31 O136 1.776(6) . ?
W31 O118 1.879(7) . ?
W31 O114 1.923(7) . ?
W31 O119 1.984(7) . ?
W31 O116 2.226(5) . ?
W31 K7 3.762(3) . ?
W31 K16 3.777(4) . ?
W32 O120 1.688(6) . ?
W32 O121 1.799(6) . ?
W32 O126 1.875(6) . ?
W32 O118 1.891(6) . ?
W32 O122 1.986(6) . ?
W32 O123 2.259(6) . ?
W32 W33 3.2330(5) . ?
W32 K20 3.681(4) 2 ?
W32 K7 3.735(3) . ?
W32 K24 4.075(9) . ?
W33 O124 1.697(6) . ?
W33 O125 1.757(6) . ?
W33 O104 1.905(6) . ?
W33 O126 1.934(6) . ?
W33 O127 1.999(6) . ?
W33 O123 2.251(5) . ?
W33 K13 3.675(3) . ?
W33 K24 3.884(8) . ?
W33 K6 3.890(2) . ?
W34 O149 1.722(8) . ?
W34 O106 1.822(5) . ?
W34 O127 1.871(7) . ?
W34 O128 1.938(6) . ?
W34 O129 1.953(5) . ?
W34 O130 2.287(6) . ?
W34 K23 3.657(9) 2_665 ?
W34 K27 3.950(6) 1_655 ?
W34 K24 3.954(10) . ?
W34 K26 4.056(5) 1_655 ?
W35 O131 1.732(7) . ?
W35 O115 1.822(7) . ?
W35 O111 1.819(5) . ?
W35 O132 1.941(6) . ?
W35 O128 1.983(6) . ?
W35 O130 2.287(7) . ?
W35 K22 3.688(11) 2_665 ?
W35 K27 3.817(6) 1_655 ?
W35 K16 3.928(3) . ?
W36 O133 1.746(5) . ?
W36 O119 1.850(7) . ?
W36 O122 1.877(7) . ?
W36 O132 1.922(7) . ?
W36 O129 1.933(7) . ?
W36 O130 2.313(5) . ?
W36 K16 3.905(4) . ?
W36 K27 3.994(8) 1_655 ?
Co1 O135 1.984(7) . ?
Co1 O42 1.999(5) . ?
Co1 O13 2.008(7) . ?
Co1 O8 2.022(5) . ?
Co1 O143 2.072(8) . ?
Co1 O154 2.19(3) . ?
Co1 K1 3.704(3) . ?
Co1 K19 3.762(3) 2_565 ?
Co2 O136 1.957(6) . ?
Co2 O79 1.962(6) . ?
Co2 O84 2.027(7) . ?
Co2 O146 2.042(6) . ?
Co2 O112 2.070(7) . ?
Co2 O155 2.223(16) . ?
Co2 K3 3.425(3) . ?
Co2 K7 3.640(3) . ?
Co3 O2 1.972(6) . ?
Co3 O36 1.992(7) . ?
Co3 O24 2.010(7) . ?
Co3 O55 2.059(6) . ?
Co3 O145 2.079(6) . ?
Co3 O150 2.200(10) . ?
Co3 K14 3.588(4) 2_666 ?
Co3 K2 3.678(3) . ?
Co4 O93 2.038(4) . ?
Co4 O121 2.049(4) . ?
Co4 O152 2.055(12) . ?
Co4 O147 2.067(7) . ?
Co4 O125 2.067(7) . ?
Co4 O88 2.088(7) . ?
Co4 K7 3.596(3) . ?
Co4 K6 3.664(3) . ?
Co5 O68 2.008(7) . ?
Co5 O75 2.025(8) . ?
Co5 O103 2.059(7) . ?
Co5 O108 2.071(6) . ?
Co5 O148 2.128(8) . ?
Co5 O153 2.330(13) . ?
Co5 K6 3.693(3) . ?
Co5 K19 3.907(4) . ?
Co5 K12 3.941(3) 2_565 ?
Co6 O144 2.036(7) . ?
Co6 O46 2.070(6) . ?
Co6 O16 2.082(6) . ?
Co6 O19 2.084(6) . ?
Co6 O151 2.085(9) . ?
Co6 O51 2.121(7) . ?
Co6 K1 3.545(3) . ?
Co6 K2 3.587(3) . ?
Co7 O139 2.046(8) . ?
Co7 O142 2.054(5) . ?
Co7 O138 2.093(7) . ?
Co7 O140 2.091(5) . ?
Co7 O137 2.100(8) . ?
Co7 O141 2.175(9) . ?
Co7 K15 3.653(4) . ?
Co7 K8 3.742(3) 1_444 ?
Co8 O41W 1.90(2) 2_665 ?
Co8 O41W 1.97(3) . ?
Co8 O73 2.02(2) . ?
Co8 O131 2.061(10) . ?
Co8 O156 2.11(2) . ?
Co8 Cl1 2.149(11) . ?
Co8 K22 3.127(9) 2_665 ?
Si1 O6 1.589(7) . ?
Si1 O11 1.604(7) . ?
Si1 O29 1.607(6) . ?
Si1 O17 1.606(6) . ?
Si2 O130 1.587(6) . ?
Si2 O107 1.601(6) . ?
Si2 O116 1.612(6) . ?
Si2 O123 1.624(7) . ?
Si3 O40 1.583(7) . ?
Si3 O58 1.599(5) . ?
Si3 O49 1.624(7) . ?
Si3 O63 1.638(7) . ?
Si4 O98 1.580(6) . ?
Si4 O72 1.602(7) . ?
Si4 O82 1.617(5) . ?
Si4 O91 1.626(7) . ?
O4 K18 2.898(6) . ?
O5 K18 2.645(7) . ?
O7 K19 2.873(7) 2_565 ?
O8 K19 2.742(8) 2_565 ?
O9 K11 2.889(7) 2_576 ?
O12 K11 2.876(7) 2_576 ?
O13 K1 2.834(6) . ?
O14 K1 3.071(6) . ?
O15 K8 2.840(7) 1_455 ?
O15 K20 2.837(8) 1_566 ?
O16 K1 2.765(7) . ?
O18 K14 2.868(5) 1_455 ?
O19 K2 2.760(7) . ?
O20 K9 2.818(7) 1_455 ?
O21 K2 2.944(6) . ?
O21 K14 3.033(7) 1_455 ?
O22 K9 2.754(7) 1_455 ?
O22 K14 3.121(7) 1_455 ?
O23 K2 2.752(7) 2_566 ?
O23 K14 2.937(8) 1_455 ?
O24 K2 2.765(5) . ?
O24 K14 3.281(8) 2_666 ?
O25 K14 3.193(7) 1_455 ?
O25 K18 3.253(6) . ?
O26 K27 2.653(8) . ?
O27 K25 2.709(13) 1_455 ?
O27 K18 3.043(7) . ?
O30 K21 2.646(9) . ?
O30 K25 3.060(11) 1_455 ?
O30 K14 3.336(7) 1_455 ?
O31 K9 2.841(6) 1_455 ?
O32 K5 2.676(8) 1_455 ?
O32 K8 2.741(5) 1_455 ?
O33 K9 2.921(8) 1_455 ?
O33 K8 2.930(7) 1_455 ?
O35 K16 2.856(7) . ?
O35 K12 3.171(7) . ?
O37 K12 2.881(6) . ?
O41 K11 2.805(6) . ?
O42 K1 2.800(7) . ?
O43 K1 2.945(7) . ?
O44 K11 2.916(6) . ?
O45 K13 2.691(7) 1_566 ?
O46 K1 2.800(7) . ?
O47 K4 2.731(8) . ?
O48 K4 2.797(9) . ?
O50 K10 2.656(8) . ?
O51 K2 2.763(5) . ?
O51 K10 3.175(8) . ?
O52 K2 3.014(6) . ?
O53 K4 2.836(6) . ?
O54 K21 2.796(9) 2_566 ?
O54 K14 3.226(7) 2_666 ?
O55 K14 2.719(7) 2_666 ?
O55 K2 2.777(8) . ?
O56 K5 2.780(7) . ?
O57 K5 2.942(8) . ?
O60 K5 2.788(8) . ?
O61 K5 2.965(6) . ?
O64 K15 2.690(7) 1_666 ?
O64 K11 3.016(8) . ?
O65 K4 3.018(9) . ?
O66 K8 2.844(7) . ?
O68 K6 2.705(8) . ?
O69 K6 3.011(7) . ?
O70 K15 3.316(7) . ?
O73 K22 1.979(19) 2_665 ?
O73 K26 2.98(2) 2_565 ?
O73 K27 3.35(2) 2_565 ?
O74 K12 2.824(8) 2_565 ?
O75 K12 2.827(8) 2_565 ?
O77 K15 2.654(6) . ?
O78 K22 2.977(12) 1_455 ?
O78 K3 3.100(7) . ?
O79 K3 2.632(7) . ?
O80 K26 2.757(9) . ?
O81 K26 2.888(9) . ?
O83 K18 2.739(8) . ?
O83 K10 2.789(8) 2_566 ?
O84 K7 2.786(7) . ?
O85 K10 2.948(7) 2_566 ?
O85 K7 3.001(6) . ?
O86 K26 2.803(9) . ?
O87 K10 2.783(6) 2_566 ?
O88 K7 2.788(5) . ?
O89 K17 2.790(6) . ?
O90 K17 2.975(6) . ?
O92 K20 2.666(5) . ?
O93 K6 2.844(7) . ?
O94 K17 2.902(8) . ?
O95 K4 2.677(10) 1_444 ?
O96 K17 3.067(8) . ?
O97 K15 2.961(9) . ?
O97 K4 3.414(8) 1_444 ?
O99 K23 2.797(13) 2_565 ?
O99 K15 3.350(8) . ?
O100 K26 2.980(7) . ?
O102 K13 2.812(9) . ?
O102 K23 3.122(11) 2_665 ?
O103 K6 2.812(7) . ?
O104 K13 2.954(7) . ?
O104 K6 3.105(6) . ?
O105 K19 2.836(6) . ?
O106 K23 2.862(12) 2_665 ?
O109 K3 2.834(8) 2_565 ?
O109 K22 2.900(11) 2_665 ?
O110 K3 2.799(7) 2_565 ?
O111 K22 2.943(13) 2_665 ?
O112 K3 3.058(8) . ?
O113 K3 2.849(7) 2_565 ?
O114 K16 2.694(6) . ?
O115 K16 2.895(5) . ?
O118 K7 2.924(7) . ?
O119 K16 2.898(7) . ?
O120 K9 2.768(6) 2_666 ?
O120 K20 2.860(7) 2 ?
O121 K7 2.722(7) . ?
O122 K24 3.201(11) . ?
O124 K13 2.811(7) . ?
O124 K17 2.921(8) 2 ?
O125 K6 2.855(6) . ?
O126 K24 2.969(11) . ?
O126 K20 3.133(8) 2 ?
O127 K24 2.958(11) . ?
O128 K27 2.896(7) 1_655 ?
O129 K27 3.135(10) 1_655 ?
O129 K24 3.170(12) . ?
O131 K22 2.921(12) 2_665 ?
O132 K27 3.001(10) 1_655 ?
O132 K16 3.087(7) . ?
O133 K25 2.693(14) . ?
O134 K12 3.068(5) . ?
O136 K7 2.760(7) . ?
O137 K11 3.107(6) 2_565 ?
O138 K8 2.879(7) 1_444 ?
O139 K15 3.044(6) . ?
O140 K15 2.819(8) . ?
O141 K15 2.864(9) . ?
O141 K8 3.310(8) 1_444 ?
O142 K8 2.833(8) 1_444 ?
O143 K19 2.937(5) 2_565 ?
O145 K14 2.761(8) 2_666 ?
O146 K3 2.783(8) . ?
O147 K20 3.220(7) 2 ?
O148 K19 2.655(10) . ?
O149 K26 2.696(8) 1_655 ?
O149 K23 3.007(10) 2_665 ?
O151 K1 3.084(9) . ?
O151 K2 3.411(10) . ?
O152 K7 3.219(10) . ?
O155 K7 3.39(2) . ?
O156 K23 3.013(18) . ?
O157 K27 3.19(3) 1_655 ?
O157 K22 2.81(3) . ?
O1W K25 2.647(14) 2_566 ?
O1W K21 2.807(11) . ?
O2W K21 2.925(11) . ?
O2W K5 2.963(7) 2_566 ?
O2W K16 3.060(10) 2_566 ?
O3W K8 2.657(8) . ?
O3W K20 2.753(11) 1_666 ?
O4W K11 2.740(10) . ?
O5W K25 2.60(2) . ?
O6W K10 2.599(9) . ?
O6W K7 2.812(10) 2_566 ?
O7W K13 2.797(9) . ?
O7W K6 2.965(10) . ?
O8W K13 2.759(11) 2 ?
O8W K17 3.030(10) . ?
O9W K1 2.902(14) 1_544 ?
O9W K19 3.376(19) . ?
O10W K15 2.789(14) . ?
O11W K21 2.763(10) . ?
O11W K9 2.934(12) 1_455 ?
O11W K14 2.976(12) 1_455 ?
O12W K12 2.734(12) . ?
O12W K19 3.018(12) 2_565 ?
O13W K18 2.812(13) 2_566 ?
O13W K10 2.929(9) . ?
O13W K2 3.034(12) . ?
O14W K27 2.634(19) . ?
O14W K22 3.04(2) 1_455 ?
O14W K26 3.054(13) . ?
O15W K16 2.725(17) . ?
O16W K9 2.812(14) . ?
O16W K8 3.023(15) . ?
O16W K20 3.377(11) 1_666 ?
O17W K24 2.665(15) 2 ?
O17W K17 2.981(11) . ?
O17W K20 3.172(15) . ?
O18W K25 2.647(16) 2_666 ?
O18W K24 2.734(14) 2_666 ?
O18W K9 3.316(16) . ?
O19W K21 2.794(12) 2_566 ?
O19W K5 3.021(17) . ?
O20W K10 2.954(17) . ?
O21W K1 2.864(8) . ?
O22W K3 2.662(8) . ?
O22W K12 2.893(6) . ?
O23W K7 3.158(7) . ?
O24W K16 2.793(9) . ?
O25W K12 2.757(8) . ?
O26W K6 2.982(8) . ?
O27W K6 2.815(9) . ?
O27W K20 3.246(14) . ?
O28W K17 2.860(14) . ?
O28W K24 3.142(13) 2 ?
O29W K17 2.98(4) . ?
O31W K5 2.74(3) . ?
O31W K16 3.147(19) . ?
O32W K11 2.859(15) . ?
O33W K21 2.80(3) . ?
O33W K9 2.96(2) 1_455 ?
O33W K25 3.08(3) 2_566 ?
O33W K21 3.17(2) 2_466 ?
O34W K18 2.66(2) . ?
O34W K25 2.68(3) 1_455 ?
O34W K27 3.29(3) . ?
O35W K13 2.68(2) . ?
O35W K23 2.99(2) 2_665 ?
O36W K23 2.98(2) . ?
O36W K22 3.200(19) . ?
O37W O38W 1.11(2) . ?
O37W K4 2.670(15) . ?
O37W K23 2.994(15) 2_676 ?
O38W K23 2.581(14) 2_676 ?
O39W O40W 1.19(3) . ?
O39W K19 2.62(2) . ?
O40W K11 2.95(2) 1_544 ?
O40W K19 3.18(2) . ?
O41W O41W 1.40(5) 2_665 ?
O41W Co8 1.90(2) 2_665 ?
O41W K22 2.63(3) . ?
O42W K20 2.933(10) . ?
K1 O9W 2.902(14) 1_566 ?
K2 O23 2.752(8) 2_566 ?
K3 O110 2.799(7) 2_565 ?
K3 O109 2.834(8) 2_565 ?
K3 O113 2.849(7) 2_565 ?
K3 W29 3.596(3) 2_565 ?
K3 W30 3.616(3) 2_565 ?
K4 O95 2.677(10) 1_666 ?
K4 O97 3.414(8) 1_666 ?
K4 W25 3.724(5) 1_666 ?
K5 O32 2.676(8) 1_655 ?
K5 O2W 2.963(7) 2_566 ?
K7 O6W 2.812(10) 2_566 ?
K8 O32 2.741(5) 1_655 ?
K8 O142 2.833(8) 1_666 ?
K8 O15 2.840(7) 1_655 ?
K8 O138 2.879(8) 1_666 ?
K8 O33 2.930(7) 1_655 ?
K8 O141 3.310(8) 1_666 ?
K8 W9 3.516(2) 1_655 ?
K8 Co7 3.742(3) 1_666 ?
K8 W4 3.770(3) 1_655 ?
K9 O22 2.754(7) 1_655 ?
K9 O120 2.768(6) 2_666 ?
K9 O20 2.818(7) 1_655 ?
K9 O31 2.841(6) 1_655 ?
K9 O33 2.921(8) 1_655 ?
K9 O11W 2.934(12) 1_655 ?
K9 O33W 2.96(2) 1_655 ?
K9 W8 3.685(3) 1_655 ?
K9 W5 3.783(3) 1_655 ?
K9 W9 3.797(3) 1_655 ?
K10 O87 2.783(6) 2_566 ?
K10 O83 2.789(8) 2_566 ?
K10 O85 2.948(7) 2_566 ?
K10 W22 3.667(3) 2_566 ?
K10 W23 3.672(3) 2_566 ?
K10 K18 3.948(4) 2_566 ?
K11 O12 2.876(7) 2_576 ?
K11 O9 2.889(7) 2_576 ?
K11 O40W 2.95(2) 1_566 ?
K11 O137 3.107(6) 2_565 ?
K11 W3 3.707(3) 2_576 ?
K12 O74 2.824(8) 2_565 ?
K12 O75 2.827(8) 2_565 ?
K12 W20 3.607(3) 2_565 ?
K12 Co5 3.941(3) 2_565 ?
K13 O45 2.691(7) 1_544 ?
K13 O8W 2.759(11) 2 ?
K13 K23 4.016(10) 2_665 ?
K13 K17 4.105(5) 2 ?
K14 O55 2.719(7) 2_666 ?
K14 O145 2.761(8) 2_666 ?
K14 O18 2.868(5) 1_655 ?
K14 O23 2.937(8) 1_655 ?
K14 O11W 2.976(12) 1_655 ?
K14 O21 3.033(7) 1_655 ?
K14 O22 3.121(7) 1_655 ?
K14 O25 3.193(7) 1_655 ?
K14 O54 3.226(7) 2_666 ?
K14 O24 3.281(8) 2_666 ?
K14 O30 3.336(8) 1_655 ?
K14 W5 3.577(3) 1_655 ?
K15 O64 2.690(7) 1_444 ?
K16 O2W 3.060(10) 2_566 ?
K17 O124 2.921(8) 2 ?
K18 O13W 2.812(13) 2_566 ?
K18 K25 3.731(14) 1_455 ?
K18 K10 3.948(4) 2_566 ?
K19 O8 2.742(8) 2_565 ?
K19 O7 2.873(7) 2_565 ?
K19 O143 2.937(5) 2_565 ?
K19 O12W 3.018(12) 2_565 ?
K19 W2 3.597(4) 2_565 ?
K19 Co1 3.762(3) 2_565 ?
K20 O3W 2.753(11) 1_444 ?
K20 O15 2.837(8) 1_544 ?
K20 O120 2.860(7) 2 ?
K20 O126 3.133(8) 2 ?
K20 O147 3.220(7) 2 ?
K20 O16W 3.377(11) 1_444 ?
K20 W32 3.681(4) 2 ?
K21 O19W 2.794(12) 2_566 ?
K21 O54 2.796(9) 2_566 ?
K21 O33W 3.17(2) 2_466 ?
K21 K14 4.126(7) 1_455 ?
K21 K9 4.155(5) 1_455 ?
K21 K5 4.204(8) 2_566 ?
K21 K25 4.518(13) 2_566 ?
K22 O73 1.979(19) 2_665 ?
K22 O109 2.900(11) 2_665 ?
K22 O131 2.921(12) 2_665 ?
K22 O111 2.943(13) 2_665 ?
K22 O78 2.977(12) 1_655 ?
K22 O14W 3.04(2) 1_655 ?
K22 Co8 3.127(9) 2_665 ?
K22 W35 3.688(11) 2_665 ?
K22 W29 3.871(10) 2_665 ?
K23 O38W 2.581(14) 2_676 ?
K23 O99 2.797(13) 2_565 ?
K23 O106 2.862(12) 2_665 ?
K23 O35W 2.99(2) 2_665 ?
K23 O37W 2.994(15) 2_676 ?
K23 O149 3.007(10) 2_665 ?
K23 O102 3.122(11) 2_665 ?
K23 W34 3.657(9) 2_665 ?
K23 W28 3.942(10) 2_665 ?
K23 K13 4.016(10) 2_665 ?
K24 O17W 2.665(15) 2 ?
K24 O18W 2.734(14) 2_666 ?
K24 O28W 3.142(13) 2 ?
K24 K25 4.388(10) . ?
K24 K17 4.586(7) 2 ?
K25 O1W 2.647(14) 2_566 ?
K25 O18W 2.647(16) 2_666 ?
K25 O34W 2.68(3) 1_655 ?
K25 O27 2.709(12) 1_655 ?
K25 O30 3.060(11) 1_655 ?
K25 O33W 3.08(3) 2_566 ?
K25 W8 3.724(9) 1_655 ?
K25 K18 3.731(13) 1_655 ?
K25 K21 4.518(13) 2_566 ?
K26 O149 2.696(8) 1_455 ?
K26 O73 2.98(2) 2_565 ?
K26 K27 3.130(8) . ?
K27 O128 2.896(7) 1_455 ?
K27 O157 3.19(3) 1_455 ?
K27 O132 3.001(10) 1_455 ?
K27 O129 3.135(10) 1_455 ?
K27 O73 3.35(2) 2_565 ?
K27 W35 3.817(6) 1_455 ?
K27 W34 3.950(6) 1_455 ?
K27 W36 3.994(7) 1_455 ?
